data_1551391
loop_
_publ_author_name
'Semin Lee'
'Chun-Hsing Chen'
'Amar H. Flood'

_publ_section_title
;
 A pentagonal cyanostar macrocycle with cyanostilbene CH donors binds
 anions and forms dialkylphosphate [3]rotaxanes
;
_journal_name_full 'Nature Chemistry'
_journal_page_first 704
_journal_page_last 710
_journal_paper_doi 10.1038/nchem.1668
_journal_volume 5
_journal_year 2013
_chemical_absolute_configuration .
_chemical_formula_moiety 'C174.00 H196.00 N17 O13.50 P1'
_chemical_formula_sum 'C174 H196 N17 O13.5 P'
_chemical_formula_weight 2772.55
_space_group_IT_number 2
_space_group_name_Hall '-P 1'
_space_group_name_H-M_alt 'P -1'
_symmetry_cell_setting triclinic
_symmetry_space_group_name_H-M 'P -1'
_atom_sites_solution_hydrogens difmap
_atom_sites_solution_primary other
_cell_angle_alpha 74.262(8)
_cell_angle_beta 76.314(9)
_cell_angle_gamma 66.192(7)
_cell_formula_units_Z 2
_cell_length_a 17.781(3)
_cell_length_b 18.620(3)
_cell_length_c 31.361(5)
_cell_measurement_reflns_used 9884
_cell_measurement_temperature 150
_cell_measurement_theta_max 24
_cell_measurement_theta_min 2
_cell_volume 9048(3)
_computing_cell_refinement 'Apex2 (Bruker AXS, 2006)'
_computing_data_collection 'Apex2 (Bruker AXS, 2006)'
_computing_data_reduction 'Apex2 (Bruker AXS, 2006)'
_computing_molecular_graphics 'CAMERON (Watkin et al., 1996)'
_computing_publication_material 'CRYSTALS (Betteridge et al., 2003)'
_computing_structure_refinement 'CRYSTALS (Betteridge et al., 2003)'
_computing_structure_solution 'Superflip (Palatinus & Chapuis, 2007)'
_diffrn_ambient_temperature 150
_diffrn_measured_fraction_theta_full 0.983
_diffrn_measured_fraction_theta_max 0.972
_diffrn_measurement_device Area
_diffrn_measurement_device_type 'Bruker Kappa Apex2'
_diffrn_measurement_method '\f & \w scans'
_diffrn_radiation_monochromator graphite
_diffrn_radiation_type 'Mo K\a'
_diffrn_radiation_wavelength 0.71073
_diffrn_reflns_av_R_equivalents 0.043
_diffrn_reflns_limit_h_max 20
_diffrn_reflns_limit_h_min -19
_diffrn_reflns_limit_k_max 21
_diffrn_reflns_limit_k_min -20
_diffrn_reflns_limit_l_max 36
_diffrn_reflns_limit_l_min 0
_diffrn_reflns_number 28391
_diffrn_reflns_theta_full 23.266
_diffrn_reflns_theta_max 24.235
_diffrn_reflns_theta_min 1.735
_diffrn_standards_interval_count .
_diffrn_standards_interval_time .
_diffrn_standards_number 0
_exptl_absorpt_coefficient_mu 0.073
_exptl_absorpt_correction_T_max 0.97
_exptl_absorpt_correction_T_min 0.94
_exptl_absorpt_correction_type numerical
_exptl_absorpt_process_details
; 
 Analytical Absorption (De Meulenaer & Tompa, 1965) 
;
_exptl_crystal_colour colorless
_exptl_crystal_density_diffrn 1.018
_exptl_crystal_density_method 'not measured'
_exptl_crystal_description block
_exptl_crystal_F_000 2964.000
_exptl_crystal_size_max 0.947
_exptl_crystal_size_mid 0.776
_exptl_crystal_size_min 0.378
_refine_diff_density_max 1.37
_refine_diff_density_min -0.99
_refine_ls_extinction_method None
_refine_ls_goodness_of_fit_ref 0.9925
_refine_ls_hydrogen_treatment constr
_refine_ls_matrix_type full
_refine_ls_number_parameters 2320
_refine_ls_number_reflns 28257
_refine_ls_number_restraints 1092
_refine_ls_R_factor_all 0.2004
_refine_ls_R_factor_gt 0.1400
_refine_ls_shift/su_max 0.0497809
_refine_ls_shift/su_mean 0.0023148
_refine_ls_structure_factor_coef Fsqd
_refine_ls_weighting_details
;
 Method, part 1, Chebychev polynomial, (Watkin, 1994, Prince, 1982) 
 [weight] = 1.0/[A~0~*T~0~(x)+A~1~*T~1~(x) ... +A~n-1~]*T~n-1~(x)] 
 where A~i~ are the Chebychev coefficients listed below and x= Fcalc/Fmax 
 Method = Robust Weighting (Prince, 1982) 
 W = [weight] * [1-(deltaF/6*sigmaF)^2^]^2^ 
 A~i~ are: 
 6.95 8.64 1.96 
;
_refine_ls_weighting_scheme calc
_refine_ls_wR_factor_all 0.3785
_refine_ls_wR_factor_gt 0.3307
_refine_ls_wR_factor_ref 0.3785
_reflns_limit_h_max 20
_reflns_limit_h_min -19
_reflns_limit_k_max 21
_reflns_limit_k_min -20
_reflns_limit_l_max 36
_reflns_limit_l_min 0
_reflns_number_gt 13256
_reflns_number_total 28391
_reflns_threshold_expression I>2.0\s(I)
_oxford_diffrn_Wilson_B_factor 4.87
_oxford_diffrn_Wilson_scale 292.40
_oxford_refine_ls_r_factor_ref 0.2004
_oxford_refine_ls_scale 0.10907(5)
_oxford_reflns_number_all 28257
_oxford_reflns_threshold_expression_ref I>0.0\s(I)
_cod_data_source_file nchem.1668-s3.cif
_cod_data_source_block 12152
_cod_depositor_comments
;
The following automatic conversions were performed:

data item '_atom_sites_solution_primary' value 'Other' was changed to
'other' in accordance with the built-in table derived from the CIF
Core dictionary named 'cif_core.dic' version 2.4.5 last updated on
2014-11-21.

Automatic conversion script
Id: cif_fix_values 6909 2019-04-08 15:41:33Z antanas 
;
_cod_original_sg_symbol_H-M 'P -1 '
_cod_original_formula_sum 'C174.00 H196.00 N17 O13.50 P1'
_cod_database_code 1551391

loop_
_symmetry_equiv_pos_as_xyz
x,y,z
-x,-y,-z

loop_
_atom_site_label
_atom_site_type_symbol
_atom_site_fract_x
_atom_site_fract_y
_atom_site_fract_z
_atom_site_U_iso_or_equiv
_atom_site_occupancy
_atom_site_adp_type
_atom_site_refinement_flags_posn
_atom_site_refinement_flags_adp
_atom_site_refinement_flags_occupancy
_atom_site_disorder_assembly
_atom_site_disorder_group
_atom_site_attached_hydrogens
P1 P 1.0000 0.5000 0.5000 0.0657 1.0000 Uani S . . . . .
P2 P 1.0000 0.5000 0.0000 0.0744 1.0000 Uani S U . . . .
O1 O 1.4080(6) 0.1332(6) 0.2873(4) 0.1733 1.0000 Uani D . . . . .
O2 O 1.3288(6) 0.2659(7) 0.2661(4) 0.1931 1.0000 Uani . U . . . .
O3 O 1.1775(6) 0.0101(5) 0.4484(3) 0.1709 1.0000 Uani . . . . . .
O4 O 1.2865(6) -0.0463(6) 0.4009(4) 0.1817 1.0000 Uani . U . . . .
O5 O 0.9661(10) 0.5103(6) 0.4591(5) 0.1344 0.5000 Uani . . . 1 6 .
O6 O 0.9206(9) 0.5754(8) 0.4964(5) 0.1382 0.5000 Uani . . . . . .
O7 O 0.9771(9) 0.4293(7) 0.5021(4) 0.1091 0.5000 Uani . U . 1 5 .
O8 O 1.0715(9) 0.4988(9) 0.4638(5) 0.1287 0.5000 Uani . U . . . .
O9 O 1.3128(4) 0.1070(3) 0.2101(2) 0.1091 1.0000 Uani . . . . . .
O10 O 1.4457(4) 0.0454(4) 0.1913(3) 0.1259 1.0000 Uani . . . . . .
O11 O 1.5955(5) 0.2003(6) 0.0767(4) 0.1972 1.0000 Uani . U . . . .
O12 O 1.5248(5) 0.3101(6) 0.0355(3) 0.1784 1.0000 Uani . U . . . .
O13 O 0.9927(6) 0.5145(8) 0.0450(4) 0.1029 0.5000 Uani . . . 1 7 .
O14 O 0.9242(8) 0.5711(9) 0.0100(5) 0.1319 0.5000 Uani . U . . . .
O15 O 1.0178(8) 0.4116(8) 0.0289(4) 0.1165 0.5000 Uani . U . . . .
O16 O 1.0750(7) 0.5154(9) 0.0037(4) 0.1197 0.5000 Uani . U . 1 8 .
O17 O 1.3282(6) -0.0346(5) 0.2663(3) 0.092(3) 0.5000 Uiso D . . . . .
O18 O 1.1806(6) -0.1373(6) 0.4845(4) 0.104(3) 0.5000 Uiso D . . . . .
O19 O 1.5226(5) 0.1681(5) 0.2248(3) 0.076(2) 0.5000 Uiso D . . . . .
N1 N 1.0125(5) 0.1288(4) 0.2120(3) 0.1102 1.0000 Uani . . . . . .
N2 N 0.6767(5) 0.6466(5) 0.2158(3) 0.1414 1.0000 Uani . U . . . .
N3 N 0.8928(7) 0.9631(5) 0.0020(4) 0.1504 1.0000 Uani . . . . . .
N4 N 1.3738(6) 0.6507(5) -0.1289(4) 0.1523 1.0000 Uani . U . . . .
N5 N 1.4588(4) 0.1462(4) 0.0029(3) 0.1174 1.0000 Uani . . . . . .
N201 N 1.3691(4) 0.4830(5) 0.2834(2) 0.1043 1.0000 Uani . . . . . .
N202 N 1.3415(5) 0.0499(4) 0.4968(3) 0.1305 1.0000 Uani . . . . . .
N203 N 0.8337(5) 0.1616(5) 0.6531(4) 0.1453 1.0000 Uani . U . . . .
N204 N 0.510(3) 0.658(2) 0.5081(15) 0.153(19) 0.343(7) Uiso D . P 1 3 .
N205 N 0.8303(6) 0.8303(6) 0.2806(3) 0.1508 1.0000 Uani . . . . . .
N304 N 0.5098(6) 0.6246(10) 0.5065(5) 0.1045 0.657(7) Uani . . P 1 4 .
N401 N 1.1002(4) 0.3017(4) 0.39423(18) 0.0744 1.0000 Uani . . . . . .
N402 N 1.0808(6) 0.3724(5) 0.3652(2) 0.1065 1.0000 Uani . . . . . .
N403 N 1.0206(6) 0.4266(5) 0.3865(3) 0.1175 1.0000 Uani . . . . . .
N404 N 1.2258(4) 0.3714(3) 0.10500(17) 0.0684 1.0000 Uani . . . . . .
N405 N 1.1585(4) 0.3780(4) 0.13617(19) 0.0812 1.0000 Uani . . . . . .
N406 N 1.0975(4) 0.4387(4) 0.1193(2) 0.0888 1.0000 Uani . . . . . .
N407 N 0.9907(4) 0.5161(4) 0.2440(2) 0.0946 1.0000 Uani . . . . . .
C1 C 1.2356(4) 0.0834(2) 0.0905(2) 0.0593 0.643(6) Uani D . P 1 1 .
C2 C 1.2662(4) 0.1317(3) 0.0579(3) 0.0459 0.643(6) Uani D . P 1 1 .
C3 C 1.2218(4) 0.2165(3) 0.0509(2) 0.0464 0.643(6) Uani D . P 1 1 .
C4 C 1.1476(4) 0.2485(3) 0.0787(2) 0.0485 0.643(6) Uani D . P 1 1 .
C5 C 1.1182(3) 0.2002(3) 0.1144(2) 0.0464 0.643(6) Uani D . P 1 1 .
C6 C 1.1599(7) 0.1172(3) 0.1217(4) 0.0748 0.643(6) Uani D . P 1 1 .
C7 C 1.2778(3) -0.00863(19) 0.10160(15) 0.0677 1.0000 Uani D . . . . .
C8 C 1.3124(6) -0.0347(4) 0.1451(3) 0.1503 0.915(15) Uani D . P 1 13 .
C9 C 1.3456(6) -0.0375(3) 0.0640(3) 0.1409 0.915(15) Uani D . P 1 13 .
C10 C 1.2145(4) -0.0475(3) 0.1100(4) 0.1167 0.915(15) Uani D . P 1 13 .
C11 C 1.0195(4) 0.1779(3) 0.1820(2) 0.0613 1.0000 Uani . . . . . .
C12 C 1.0381(5) 0.2351(4) 0.1442(2) 0.0427 0.643(6) Uani D . P 1 1 .
C13 C 0.9874(4) 0.3132(4) 0.1354(3) 0.0529 0.643(6) Uani D . P 1 1 .
C14 C 0.7886(5) 0.3688(3) 0.2154(4) 0.1268 0.643(6) Uani D U P 1 1 .
C15 C 0.8599(5) 0.3225(3) 0.1956(3) 0.0543 0.643(6) Uani D . P 1 1 .
C16 C 0.9093(4) 0.3585(3) 0.1601(2) 0.0519 0.643(6) Uani D . P 1 1 .
C17 C 0.8832(4) 0.4413(4) 0.1471(2) 0.0537 0.643(6) Uani D . P 1 1 .
C18 C 0.8116(4) 0.4903(3) 0.1686(2) 0.0511 0.643(6) Uani D . P 1 1 .
C19 C 0.7636(6) 0.4566(3) 0.2038(4) 0.0677 0.643(6) Uani D . P 1 1 .
C20 C 0.7307(4) 0.3372(3) 0.2542(2) 0.0921 1.0000 Uani D U . . . .
C21 C 0.7443(8) 0.3469(8) 0.2963(4) 0.1550 1.0000 Uani . U . . . .
C22 C 0.6411(6) 0.3863(7) 0.2503(4) 0.1395 1.0000 Uani . U . . . .
C23 C 0.7438(7) 0.2529(6) 0.2561(4) 0.1526 1.0000 Uani . U . . . .
C24 C 0.7217(4) 0.6206(4) 0.1863(2) 0.0825 1.0000 Uani . U . . . .
C25 C 0.7815(5) 0.5799(5) 0.1530(3) 0.0488 0.643(6) Uani D U P 1 1 .
C26 C 0.8119(4) 0.6164(4) 0.1133(2) 0.0478 0.643(6) Uani D . P 1 1 .
C27 C 0.7101(3) 0.8396(2) 0.0936(2) 0.0524 0.643(6) Uani D . P 1 1 .
C28 C 0.7203(4) 0.7633(3) 0.1107(3) 0.0493 0.643(6) Uani D . P 1 1 .
C29 C 0.7925(4) 0.7021(3) 0.0951(2) 0.0525 0.643(6) Uani D . P 1 1 .
C30 C 0.8514(4) 0.7219(3) 0.0610(2) 0.0491 0.643(6) Uani D . P 1 1 .
C31 C 0.8425(3) 0.7998(3) 0.0432(2) 0.0508 0.643(6) Uani D . P 1 1 .
C32 C 0.7729(5) 0.8610(3) 0.0585(4) 0.0668 0.643(6) Uani D . P 1 1 .
C33 C 0.6381(3) 0.9107(2) 0.11018(18) 0.0787 1.0000 Uani D U . . . .
C34 C 0.5564(4) 0.9048(7) 0.1103(6) 0.0965 0.444(17) Uani D U P 1 11 .
C35 C 0.6465(8) 0.9138(8) 0.1565(4) 0.0961 0.444(17) Uani D U P 1 11 .
C36 C 0.6359(8) 0.9880(4) 0.0779(4) 0.1068 0.444(17) Uani D U P 1 11 .
C37 C 0.9038(5) 0.9001(4) 0.0024(3) 0.0811 1.0000 Uani . . . . . .
C38 C 0.9075(5) 0.8208(4) 0.0074(3) 0.0548 0.643(6) Uani D . P 1 1 .
C39 C 0.9654(5) 0.7674(4) -0.0176(3) 0.0551 0.643(6) Uani D . P 1 1 .
C40 C 1.1066(3) 0.8523(2) -0.1059(2) 0.0540 0.643(6) Uani D . P 1 1 .
C41 C 1.0397(4) 0.8508(3) -0.0774(4) 0.0562 0.643(6) Uani D . P 1 1 .
C42 C 1.0356(4) 0.7756(3) -0.0516(3) 0.0555 0.643(6) Uani D . P 1 1 .
C43 C 1.1008(4) 0.7046(3) -0.0581(3) 0.0547 0.643(6) Uani D . P 1 1 .
C44 C 1.1708(4) 0.7049(3) -0.0875(3) 0.0557 0.643(6) Uani D . P 1 1 .
C45 C 1.1780(4) 0.7773(3) -0.1112(4) 0.0652 0.643(6) Uani D . P 1 1 .
C46 C 1.1197(3) 0.9289(2) -0.13392(16) 0.0797 1.0000 Uani D U . . . .
C47 C 1.135(3) 0.9728(14) -0.1045(4) 0.129(13) 0.251(19) Uiso D . P 1 10 .
C48 C 1.0459(12) 0.9819(12) -0.1574(11) 0.122(13) 0.251(19) Uiso D . P 1 10 .
C49 C 1.1981(14) 0.9085(3) -0.1673(10) 0.146(19) 0.251(19) Uiso D . P 1 10 .
C50 C 1.3175(5) 0.6368(4) -0.1136(3) 0.0951 1.0000 Uani . U . . . .
C51 C 1.2424(5) 0.6283(4) -0.0931(3) 0.0641 0.643(6) Uani D U P 1 1 .
C52 C 1.2352(4) 0.5544(4) -0.0792(3) 0.0546 0.643(6) Uani D . P 1 1 .
C53 C 1.4311(3) 0.3845(3) -0.1071(2) 0.0579 0.643(6) Uani D . P 1 1 .
C54 C 1.3756(5) 0.4590(3) -0.1101(3) 0.0535 0.643(6) Uani D . P 1 1 .
C55 C 1.2987(4) 0.4747(3) -0.0802(2) 0.0532 0.643(6) Uani D . P 1 1 .
C56 C 1.2824(3) 0.4121(4) -0.0480(2) 0.0483 0.643(6) Uani D . P 1 1 .
C57 C 1.3402(3) 0.3356(3) -0.0435(2) 0.0474 0.643(6) Uani D . P 1 1 .
C58 C 1.4166(4) 0.3195(3) -0.0713(3) 0.0583 0.643(6) Uani D . P 1 1 .
C59 C 1.5153(3) 0.3599(3) -0.13741(16) 0.0761 1.0000 Uani D U . . . .
C60 C 1.5207(4) 0.4290(4) -0.1749(3) 0.1153 0.636(12) Uani D U P 1 15 .
C61 C 1.5851(5) 0.3312(7) -0.1104(3) 0.1242 0.636(12) Uani D . P 1 15 .
C62 C 1.5230(6) 0.2953(6) -0.1609(4) 0.1061 0.636(12) Uani D U P 1 15 .
C63 C 1.3968(4) 0.1974(4) 0.0000(2) 0.0669 1.0000 Uani . . . . . .
C64 C 1.3229(4) 0.2683(4) -0.0082(3) 0.0433 0.643(6) Uani D . P 1 1 .
C65 C 1.2482(4) 0.2749(4) 0.0149(2) 0.0478 0.643(6) Uani D . P 1 1 .
C101 C 1.2419(6) 0.0824(4) 0.0919(4) 0.054(13) 0.357(6) Uiso D . P 1 2 .
C102 C 1.2909(12) 0.1212(5) 0.0550(9) 0.093(9) 0.357(6) Uiso D . P 1 2 .
C103 C 1.2597(8) 0.2038(5) 0.0418(5) 0.063(6) 0.357(6) Uiso D . P 1 2 .
C104 C 1.1848(8) 0.2478(5) 0.0628(5) 0.050(5) 0.357(6) Uiso D . P 1 2 .
C105 C 1.1372(6) 0.2107(5) 0.0961(4) 0.053(5) 0.357(6) Uiso D . P 1 2 .
C106 C 1.1690(8) 0.1258(5) 0.1111(5) 0.037(4) 0.357(6) Uiso D . P 1 2 .
C108 C 1.3648(17) -0.0320(4) 0.112(2) 0.07(3) 0.085(15) Uiso D . P 1 14 .
C109 C 1.280(4) -0.0441(5) 0.0635(10) 0.12(4) 0.085(15) Uiso D . P 1 14 .
C110 C 1.233(3) -0.0431(5) 0.1445(13) 0.08(3) 0.085(15) Uiso D . P 1 14 .
C112 C 1.0051(8) 0.2537(8) 0.1533(5) 0.056(6) 0.357(6) Uiso D . P 1 2 .
C113 C 1.0589(7) 0.2642(6) 0.1159(5) 0.053(4) 0.357(6) Uiso D . P 1 2 .
C114 C 0.7904(5) 0.3648(3) 0.2163(3) 0.027(3) 0.357(6) Uiso D . P 1 2 .
C115 C 0.8688(11) 0.2998(6) 0.2031(8) 0.107(11) 0.357(6) Uiso D . P 1 2 .
C116 C 0.9250(7) 0.3193(6) 0.1670(4) 0.068(6) 0.357(6) Uiso D . P 1 2 .
C117 C 0.9098(7) 0.3972(6) 0.1464(4) 0.051(5) 0.357(6) Uiso D . P 1 2 .
C118 C 0.8363(7) 0.4583(5) 0.1592(4) 0.048(5) 0.357(6) Uiso D . P 1 2 .
C119 C 0.7762(9) 0.4394(5) 0.1955(7) 0.054(5) 0.357(6) Uiso D . P 1 2 .
C125 C 0.7758(11) 0.6092(7) 0.1458(6) 0.055(6) 0.357(6) Uiso D . P 1 2 .
C126 C 0.8282(8) 0.5392(7) 0.1351(4) 0.058(4) 0.357(6) Uiso D . P 1 2 .
C127 C 0.7130(7) 0.8369(4) 0.0981(3) 0.093(11) 0.357(6) Uiso D . P 1 2 .
C128 C 0.7135(12) 0.7595(5) 0.1274(6) 0.089(9) 0.357(6) Uiso D . P 1 2 .
C129 C 0.7735(7) 0.6887(5) 0.1157(4) 0.053(5) 0.357(6) Uiso D . P 1 2 .
C130 C 0.8325(8) 0.6921(5) 0.0792(4) 0.050(5) 0.357(6) Uiso D . P 1 2 .
C131 C 0.8342(8) 0.7654(5) 0.0532(5) 0.056(6) 0.357(6) Uiso D . P 1 2 .
C132 C 0.7691(9) 0.8386(5) 0.0623(5) 0.047(5) 0.357(6) Uiso D . P 1 2 .
C134 C 0.5751(7) 0.8819(4) 0.1444(5) 0.1417 0.556(17) Uani D . P 1 12 .
C135 C 0.6705(5) 0.9560(8) 0.1297(6) 0.1337 0.556(17) Uani D . P 1 12 .
C136 C 0.5898(8) 0.9656(7) 0.0720(3) 0.1187 0.556(17) Uani D . P 1 12 .
C138 C 0.9330(9) 0.8187(8) -0.0070(5) 0.049(5) 0.357(6) Uiso D . P 1 2 .
C139 C 0.9043(7) 0.7613(7) 0.0172(4) 0.055(4) 0.357(6) Uiso D . P 1 2 .
C140 C 1.1066(7) 0.8527(4) -0.1028(4) 0.10(2) 0.357(6) Uiso D . P 1 2 .
C141 C 1.0315(10) 0.8685(5) -0.0683(6) 0.062(7) 0.357(6) Uiso D . P 1 2 .
C142 C 1.0104(7) 0.8032(6) -0.0417(4) 0.053(5) 0.357(6) Uiso D . P 1 2 .
C143 C 1.0617(9) 0.7271(6) -0.0458(6) 0.067(6) 0.357(6) Uiso D . P 1 2 .
C144 C 1.1332(9) 0.7124(5) -0.0778(6) 0.068(7) 0.357(6) Uiso D . P 1 2 .
C145 C 1.1533(10) 0.7788(5) -0.1076(6) 0.059(6) 0.357(6) Uiso D . P 1 2 .
C147 C 1.1871(7) 0.9412(5) -0.1187(3) 0.1013 0.749(19) Uani D U P 1 9 .
C148 C 1.0398(4) 1.0000(4) -0.1308(4) 0.1218 0.749(19) Uani D . P 1 9 .
C149 C 1.1522(8) 0.9205(5) -0.1822(2) 0.1064 0.749(19) Uani D U P 1 9 .
C151 C 1.2622(9) 0.5937(7) -0.0929(6) 0.060(5) 0.357(6) Uiso D . P 1 2 .
C152 C 1.1848(9) 0.6284(6) -0.0774(5) 0.057(4) 0.357(6) Uiso D . P 1 2 .
C153 C 1.4322(7) 0.3865(3) -0.1061(5) 0.08(2) 0.357(6) Uiso D . P 1 2 .
C154 C 1.3881(10) 0.4746(5) -0.1112(9) 0.083(10) 0.357(6) Uiso D . P 1 2 .
C155 C 1.3086(7) 0.5038(5) -0.0873(5) 0.057(5) 0.357(6) Uiso D . P 1 2 .
C156 C 1.2757(6) 0.4516(6) -0.0575(5) 0.050(5) 0.357(6) Uiso D . P 1 2 .
C157 C 1.3190(7) 0.3687(6) -0.0516(5) 0.055(6) 0.357(6) Uiso D . P 1 2 .
C158 C 1.3973(7) 0.3371(4) -0.0789(5) 0.040(5) 0.357(6) Uiso D . P 1 2 .
C160 C 1.5027(5) 0.3675(14) -0.1848(3) 0.182(17) 0.364(12) Uiso D . P 1 16 .
C161 C 1.5628(8) 0.4103(11) -0.1367(7) 0.138(11) 0.364(12) Uiso D . P 1 16 .
C162 C 1.5648(7) 0.2721(6) -0.1228(6) 0.137(11) 0.364(12) Uiso D . P 1 16 .
C164 C 1.3115(10) 0.2445(7) 0.0059(6) 0.062(6) 0.357(6) Uiso D . P 1 2 .
C165 C 1.2800(8) 0.3193(7) -0.0162(4) 0.045(4) 0.357(6) Uiso D . P 1 2 .
C201 C 1.1262(4) 0.7040(8) 0.2763(6) 0.08(3) 0.343(7) Uiso D . P 1 3 .
C202 C 1.0481(5) 0.7186(8) 0.2958(6) 0.042(5) 0.343(7) Uiso D . P 1 3 .
C203 C 1.0282(6) 0.6602(7) 0.3323(5) 0.057(6) 0.343(7) Uiso D . P 1 3 .
C204 C 1.0909(8) 0.5880(7) 0.3469(5) 0.059(6) 0.343(7) Uiso D . P 1 3 .
C205 C 1.1710(7) 0.5703(7) 0.3258(5) 0.057(6) 0.343(7) Uiso D . P 1 3 .
C206 C 1.1925(6) 0.6274(12) 0.2913(10) 0.092(9) 0.343(7) Uiso D . P 1 3 .
C207 C 1.1545(3) 0.7598(4) 0.2358(2) 0.0782 1.0000 Uani D U . . . .
C208 C 1.1001(6) 0.8455(5) 0.2324(4) 0.1409 1.0000 Uani . U . . . .
C209 C 1.1647(7) 0.7277(7) 0.1935(3) 0.1266 1.0000 Uani . U . . . .
C210 C 1.2413(5) 0.7520(6) 0.2404(3) 0.1214 1.0000 Uani . . . . . .
C211 C 1.3179(4) 0.4760(3) 0.3120(2) 0.0598 1.0000 Uani . . . . . .
C212 C 1.2375(9) 0.4915(8) 0.3404(6) 0.062(6) 0.343(7) Uiso D . P 1 3 .
C213 C 1.2288(7) 0.4395(7) 0.3775(5) 0.051(4) 0.343(7) Uiso D . P 1 3 .
C214 C 1.4147(5) 0.2546(6) 0.4035(5) 0.07(3) 0.343(7) Uiso D . P 1 3 .
C215 C 1.3717(6) 0.3281(7) 0.3847(6) 0.047(5) 0.343(7) Uiso D . P 1 3 .
C216 C 1.2836(6) 0.3617(7) 0.3988(5) 0.053(5) 0.343(7) Uiso D . P 1 3 .
C217 C 1.2453(6) 0.3189(8) 0.4342(5) 0.055(6) 0.343(7) Uiso D . P 1 3 .
C218 C 1.2896(6) 0.2443(7) 0.4556(4) 0.053(5) 0.343(7) Uiso D . P 1 3 .
C219 C 1.3739(7) 0.2081(9) 0.4404(9) 0.091(10) 0.343(7) Uiso D . P 1 3 .
C220 C 1.5093(3) 0.2134(4) 0.3927(2) 0.0891 1.0000 Uani D U . . . .
C221 C 1.5548(5) 0.2678(6) 0.3841(4) 0.1319 1.0000 Uani . U . . . .
C222 C 1.5276(6) 0.1848(7) 0.3494(4) 0.1457 1.0000 Uani . U . . . .
C223 C 1.5428(5) 0.1422(6) 0.4275(3) 0.1339 1.0000 Uani . U . . . .
C224 C 1.2945(4) 0.1113(4) 0.5003(2) 0.0678 1.0000 Uani . . . . . .
C225 C 1.2479(8) 0.1981(10) 0.4934(6) 0.060(6) 0.343(7) Uiso D . P 1 3 .
C226 C 1.1773(8) 0.2277(7) 0.5178(4) 0.053(4) 0.343(7) Uiso D . P 1 3 .
C227 C 1.1098(3) 0.0851(4) 0.6139(3) 0.054(8) 0.343(7) Uiso D . P 1 3 .
C228 C 1.1603(5) 0.1129(7) 0.5819(6) 0.049(5) 0.343(7) Uiso D . P 1 3 .
C229 C 1.1275(6) 0.1918(7) 0.5545(5) 0.053(6) 0.343(7) Uiso D . P 1 3 .
C230 C 1.0434(7) 0.2377(6) 0.5618(5) 0.061(6) 0.343(7) Uiso D . P 1 3 .
C231 C 0.9904(5) 0.2100(5) 0.5949(4) 0.045(5) 0.343(7) Uiso D . P 1 3 .
C232 C 1.0198(5) 0.1323(6) 0.6203(5) 0.066(7) 0.343(7) Uiso D . P 1 3 .
C233 C 1.1363(3) 0.0012(3) 0.64402(19) 0.0951 1.0000 Uani D U . . . .
C234 C 1.2272(6) -0.0454(6) 0.6308(5) 0.1180 0.369(11) Uani D U P 1 18 .
C235 C 1.1191(12) 0.0079(5) 0.6925(3) 0.1233 0.369(11) Uani D U P 1 18 .
C236 C 1.0915(10) -0.0472(6) 0.6365(6) 0.1077 0.369(11) Uani D U P 1 18 .
C237 C 0.8503(4) 0.2130(5) 0.6303(3) 0.0953 1.0000 Uani . U . . . .
C238 C 0.8993(8) 0.2600(8) 0.6027(6) 0.059(6) 0.343(7) Uiso D . P 1 3 .
C239 C 0.8638(7) 0.3357(9) 0.5863(5) 0.058(4) 0.343(7) Uiso D . P 1 3 .
C240 C 0.6316(4) 0.4194(6) 0.6127(4) 0.043(6) 0.343(7) Uiso D . P 1 3 .
C241 C 0.7088(5) 0.3712(9) 0.6176(6) 0.051(5) 0.343(7) Uiso D . P 1 3 .
C242 C 0.7768(5) 0.3892(7) 0.5872(4) 0.051(5) 0.343(7) Uiso D . P 1 3 .
C243 C 0.7609(6) 0.4589(8) 0.5546(5) 0.055(5) 0.343(7) Uiso D . P 1 3 .
C244 C 0.6812(6) 0.5096(7) 0.5492(4) 0.054(5) 0.343(7) Uiso D . P 1 3 .
C245 C 0.6143(5) 0.4908(9) 0.5763(6) 0.058(7) 0.343(7) Uiso D . P 1 3 .
C246 C 0.5535(3) 0.4045(4) 0.6416(3) 0.0934 1.0000 Uani D U . . . .
C247 C 0.5640(7) 0.3645(8) 0.6888(4) 0.1618 1.0000 Uani . . . . . .
C248 C 0.5328(6) 0.3527(7) 0.6221(4) 0.1441 1.0000 Uani . U . . . .
C249 C 0.4832(5) 0.4824(6) 0.6444(4) 0.1415 1.0000 Uani . U . . . .
C250 C 0.578(3) 0.6259(19) 0.5103(11) 0.058(9) 0.343(7) Uiso D . P 1 3 .
C251 C 0.6642(9) 0.5841(10) 0.5126(6) 0.061(6) 0.343(7) Uiso D . P 1 3 .
C252 C 0.7239(7) 0.6090(7) 0.4858(4) 0.050(4) 0.343(7) Uiso D . P 1 3 .
C253 C 0.6426(3) 0.8015(4) 0.4057(3) 0.073(13) 0.343(7) Uiso D . P 1 3 .
C254 C 0.6436(5) 0.7459(7) 0.4423(3) 0.043(5) 0.343(7) Uiso D . P 1 3 .
C255 C 0.7184(6) 0.6782(6) 0.4496(4) 0.043(5) 0.343(7) Uiso D . P 1 3 .
C256 C 0.7913(6) 0.6738(8) 0.4195(5) 0.061(6) 0.343(7) Uiso D . P 1 3 .
C257 C 0.7922(5) 0.7324(7) 0.3824(4) 0.074(7) 0.343(7) Uiso D . P 1 3 .
C258 C 0.7186(6) 0.7951(10) 0.3727(5) 0.080(9) 0.343(7) Uiso D . P 1 3 .
C259 C 0.5649(3) 0.8736(3) 0.39247(19) 0.0938 1.0000 Uani D U . . . .
C260 C 0.5712(10) 0.9501(6) 0.3964(9) 0.160(15) 0.327(13) Uiso D . P 1 19 .
C261 C 0.5537(11) 0.8781(11) 0.3457(5) 0.137(13) 0.327(13) Uiso D . P 1 19 .
C262 C 0.4891(5) 0.8681(10) 0.4253(6) 0.166(16) 0.327(13) Uiso D . P 1 19 .
C263 C 0.8591(4) 0.7832(4) 0.3092(2) 0.0780 1.0000 Uani . . . . . .
C264 C 0.8711(7) 0.7273(9) 0.3499(5) 0.059(6) 0.343(7) Uiso D . P 1 3 .
C265 C 0.9453(8) 0.6722(8) 0.3578(5) 0.056(4) 0.343(7) Uiso D . P 1 3 .
C301 C 1.1228(3) 0.7045(4) 0.2755(3) 0.0526 0.657(7) Uani D . P 1 4 .
C302 C 1.0322(4) 0.7347(6) 0.2898(4) 0.0683 0.657(7) Uani D . P 1 4 .
C303 C 0.9979(3) 0.6874(4) 0.3252(2) 0.0499 0.657(7) Uani D . P 1 4 .
C304 C 1.0488(4) 0.6133(4) 0.3455(2) 0.0519 0.657(7) Uani D . P 1 4 .
C305 C 1.1338(3) 0.5849(4) 0.3316(2) 0.0510 0.657(7) Uani D . P 1 4 .
C306 C 1.1709(3) 0.6331(5) 0.2955(4) 0.0543 0.657(7) Uani D . P 1 4 .
C312 C 1.2600(4) 0.4573(5) 0.3499(3) 0.0508 0.657(7) Uani D . P 1 4 .
C313 C 1.1810(4) 0.5070(4) 0.3566(2) 0.0559 0.657(7) Uani D . P 1 4 .
C314 C 1.4155(3) 0.2581(5) 0.4041(3) 0.0578 0.657(7) Uani D . P 1 4 .
C315 C 1.3794(4) 0.3315(5) 0.3715(3) 0.0689 0.657(7) Uani D . P 1 4 .
C316 C 1.2955(3) 0.3778(3) 0.3804(2) 0.0488 0.657(7) Uani D . P 1 4 .
C317 C 1.2468(3) 0.3516(4) 0.4174(2) 0.0489 0.657(7) Uani D . P 1 4 .
C318 C 1.2801(3) 0.2783(4) 0.4463(2) 0.0518 0.657(7) Uani D . P 1 4 .
C319 C 1.3668(3) 0.2317(5) 0.4390(3) 0.0493 0.657(7) Uani D . P 1 4 .
C325 C 1.2271(5) 0.1830(4) 0.5086(3) 0.0534 0.657(7) Uani D . P 1 4 .
C326 C 1.2217(4) 0.2564(4) 0.4841(2) 0.0458 0.657(7) Uani D . P 1 4 .
C327 C 1.1119(4) 0.0844(4) 0.6131(3) 0.0837 0.657(7) Uani D U P 1 4 .
C328 C 1.1766(5) 0.0957(4) 0.5754(4) 0.0756 0.657(7) Uani D . P 1 4 .
C329 C 1.1608(4) 0.1704(3) 0.5468(2) 0.0528 0.657(7) Uani D . P 1 4 .
C330 C 1.0844(4) 0.2299(3) 0.5522(2) 0.0514 0.657(7) Uani D . P 1 4 .
C331 C 1.0217(3) 0.2172(3) 0.5866(2) 0.0534 0.657(7) Uani D . P 1 4 .
C332 C 1.0382(4) 0.1428(4) 0.6180(3) 0.0641 0.657(7) Uani D U P 1 4 .
C334 C 1.2130(6) -0.0148(6) 0.6640(4) 0.1293 0.631(11) Uani D U P 1 17 .
C335 C 1.0664(5) -0.0065(5) 0.6802(3) 0.1187 0.631(11) Uani D U P 1 17 .
C336 C 1.1638(9) -0.0626(5) 0.6164(3) 0.1369 0.631(11) Uani D U P 1 17 .
C338 C 0.8641(5) 0.2818(5) 0.6042(3) 0.0624 0.657(7) Uani D U P 1 4 .
C339 C 0.9402(4) 0.2823(4) 0.5861(2) 0.0487 0.657(7) Uani D . P 1 4 .
C340 C 0.6331(3) 0.4165(4) 0.6143(4) 0.0868 0.657(7) Uani D U P 1 4 .
C341 C 0.7095(4) 0.3472(4) 0.6209(4) 0.0679 0.657(7) Uani D . P 1 4 .
C342 C 0.7846(3) 0.3531(4) 0.5976(2) 0.0519 0.657(7) Uani D . P 1 4 .
C343 C 0.7850(3) 0.4222(4) 0.5677(2) 0.0524 0.657(7) Uani D . P 1 4 .
C344 C 0.7116(3) 0.4850(4) 0.5585(2) 0.0558 0.657(7) Uani D . P 1 4 .
C345 C 0.6346(3) 0.4824(4) 0.5837(4) 0.0628 0.657(7) Uani D . P 1 4 .
C350 C 0.5782(11) 0.6123(11) 0.5016(6) 0.0662 0.657(7) Uani . U P 1 4 .
C351 C 0.6640(4) 0.6091(5) 0.4983(3) 0.0558 0.657(7) Uani D U P 1 4 .
C352 C 0.7199(4) 0.5514(4) 0.5224(3) 0.0567 0.657(7) Uani D . P 1 4 .
C353 C 0.6397(3) 0.7984(4) 0.4064(3) 0.0637 0.657(7) Uani D U P 1 4 .
C354 C 0.6195(3) 0.7384(4) 0.4434(3) 0.0633 0.657(7) Uani D . P 1 4 .
C355 C 0.6839(3) 0.6699(3) 0.4594(2) 0.0495 0.657(7) Uani D . P 1 4 .
C356 C 0.7649(3) 0.6576(3) 0.4388(2) 0.0516 0.657(7) Uani D . P 1 4 .
C357 C 0.7832(3) 0.7126(4) 0.4026(2) 0.0575 0.657(7) Uani D . P 1 4 .
C358 C 0.7185(3) 0.7861(4) 0.3873(3) 0.0559 0.657(7) Uani D U P 1 4 .
C360 C 0.5887(4) 0.9343(5) 0.3552(3) 0.1293 0.673(13) Uani D U P 1 20 .
C361 C 0.5065(6) 0.8467(5) 0.3790(4) 0.1111 0.673(13) Uani D U P 1 20 .
C362 C 0.5219(6) 0.9179(5) 0.4311(3) 0.1163 0.673(13) Uani D U P 1 20 .
C364 C 0.9061(5) 0.7188(5) 0.3412(3) 0.0541 0.657(7) Uani D . P 1 4 .
C365 C 0.8710(4) 0.6908(4) 0.3824(2) 0.0533 0.657(7) Uani D . P 1 4 .
C401 C 1.1642(5) 0.2311(6) 0.3826(3) 0.0900 1.0000 Uani . U . . . .
C402 C 1.2224(6) 0.2422(7) 0.3457(3) 0.1068 1.0000 Uani . U . . . .
C403 C 1.2826(6) 0.1827(7) 0.3317(4) 0.1159 1.0000 Uani D U . . . .
C404 C 1.2913(5) 0.1094(7) 0.3539(3) 0.1160 1.0000 Uani . U . . . .
C405 C 1.2292(6) 0.0931(7) 0.3918(4) 0.1268 1.0000 Uani D U . . . .
C406 C 1.1640(5) 0.1579(5) 0.4050(3) 0.0967 1.0000 Uani . . . . . .
C407 C 1.3525(7) 0.1967(7) 0.2911(4) 0.1292 1.0000 Uani D U . . . .
C408 C 1.2315(8) 0.0149(9) 0.4118(5) 0.1584 1.0000 Uani D U . . . .
C409 C 1.0523(4) 0.3130(5) 0.4338(2) 0.0760 1.0000 Uani . . . . . .
C410 C 1.0034(6) 0.3894(6) 0.4289(3) 0.0972 1.0000 Uani . U . . . .
C411 C 0.9379(6) 0.4367(6) 0.4617(4) 0.1219 1.0000 Uani . U . . . .
C412 C 1.3024(4) 0.3073(4) 0.1124(2) 0.0673 1.0000 Uani . . . . . .
C413 C 1.3051(5) 0.2390(4) 0.1454(2) 0.0748 1.0000 Uani . . . . . .
C414 C 1.3804(5) 0.1772(4) 0.1515(3) 0.0779 1.0000 Uani . . . . . .
C415 C 1.4512(5) 0.1811(5) 0.1256(3) 0.1009 1.0000 Uani . . . . . .
C416 C 1.4508(7) 0.2485(8) 0.0937(5) 0.1397 1.0000 Uani . U . . . .
C417 C 1.3746(5) 0.3121(6) 0.0868(3) 0.1057 1.0000 Uani . U . . . .
C418 C 1.3839(6) 0.1036(5) 0.1852(3) 0.0951 1.0000 Uani . . . . . .
C419 C 1.5293(8) 0.2531(9) 0.0690(5) 0.1576 1.0000 Uani . U . . . .
C420 C 1.2066(5) 0.4269(4) 0.0676(2) 0.0817 1.0000 Uani . . . . . .
C421 C 1.1251(6) 0.4715(5) 0.0762(3) 0.0869 1.0000 Uani . . . . . .
C422 C 1.0689(7) 0.5391(6) 0.0481(4) 0.1418 1.0000 Uani . . . . . .
C423 C 0.9360(6) 0.5351(7) 0.2880(3) 0.1218 1.0000 Uani . U . . . .
C424 C 0.8463(6) 0.5466(8) 0.2897(4) 0.1356 1.0000 Uani . . . . . .
C425 C 0.7995(7) 0.5704(10) 0.3342(4) 0.1613 1.0000 Uani . U . . . .
C426 C 0.7114(8) 0.5942(10) 0.3379(5) 0.1748 1.0000 Uani . U . . . .
C427 C 1.0780(5) 0.5105(7) 0.2487(4) 0.1162 1.0000 Uani . U . . . .
C428 C 1.1406(6) 0.4958(8) 0.2093(4) 0.1387 1.0000 Uani . . . . . .
C429 C 1.2257(6) 0.4796(7) 0.2194(4) 0.1290 1.0000 Uani . . . . . .
C430 C 1.2917(7) 0.4713(9) 0.1782(5) 0.1577 1.0000 Uani . U . . . .
C431 C 0.9595(6) 0.5818(6) 0.2042(3) 0.1024 1.0000 Uani . . . . . .
C432 C 0.9495(7) 0.6636(7) 0.2055(3) 0.1202 1.0000 Uani . . . . . .
C433 C 0.9169(10) 0.7197(9) 0.1647(5) 0.1679 1.0000 Uani . . . . . .
C434 C 0.9080(11) 0.7992(9) 0.1598(5) 0.2030 1.0000 Uani . . . . . .
C435 C 0.9941(7) 0.4374(7) 0.2353(4) 0.1304 1.0000 Uani . U . . . .
C436 C 1.0306(10) 0.3638(7) 0.2693(5) 0.1687 1.0000 Uani . . . . . .
C437 C 1.0306(9) 0.2925(7) 0.2563(5) 0.1497 1.0000 Uani . . . . . .
C438 C 1.0722(9) 0.2245(9) 0.2808(5) 0.1731 1.0000 Uani . U . . . .
C501 C 1.1886(7) 0.0078(10) 0.2798(6) 0.104(5) 0.5000 Uiso D . . . . .
C502 C 1.2516(7) -0.0441(8) 0.2878(6) 0.133(7) 0.5000 Uiso D . . . . .
C503 C 1.4102(6) -0.0948(8) 0.2701(5) 0.129(7) 0.5000 Uiso D . . . . .
C504 C 1.4359(9) -0.1454(9) 0.2489(6) 0.115(6) 0.5000 Uiso D . . . . .
C505 C 1.3122(8) -0.1846(12) 0.5015(8) 0.150(8) 0.5000 Uiso D . . . . .
C506 C 1.2656(8) -0.1943(9) 0.4842(7) 0.127(7) 0.5000 Uiso D . . . . .
C507 C 1.1126(8) -0.1478(12) 0.4718(9) 0.167(10) 0.5000 Uiso D . . . . .
C508 C 1.0433(8) -0.1055(13) 0.4818(8) 0.135(7) 0.5000 Uiso D . . . . .
C509 C 1.6347(10) 0.0627(9) 0.2504(7) 0.130(7) 0.5000 Uiso D . . . . .
C510 C 1.5880(8) 0.0894(6) 0.2240(5) 0.115(6) 0.5000 Uiso D . . . . .
C511 C 1.5298(11) 0.2439(7) 0.2014(6) 0.153(9) 0.5000 Uiso D . . . . .
C512 C 1.4819(12) 0.3034(6) 0.2129(6) 0.121(6) 0.5000 Uiso D . . . . .
H1 H 1.4497 0.1456 0.2648 0.2114 1.0000 Uiso R . . . . .
H3 H 1.1786 -0.0427 0.4612 0.2038 1.0000 Uiso R . . . . .
H9 H 1.3182 0.0570 0.2298 0.1312 1.0000 Uiso R . . . . .
H11 H 1.6453 0.2012 0.0575 0.2375 1.0000 Uiso R . . . . .
H21 H 1.3172 0.1097 0.0396 0.0545 0.643(6) Uiso R . P 1 1 .
H41 H 1.1172 0.3046 0.0729 0.0596 0.643(6) Uiso R . P 1 1 .
H61 H 1.1400 0.0832 0.1461 0.0973 0.643(6) Uiso R . P 1 1 .
H81 H 1.2688 -0.0162 0.1683 0.1737 0.915(15) Uiso R . P 1 13 .
H82 H 1.3536 -0.0129 0.1423 0.1737 0.915(15) Uiso R . P 1 13 .
H83 H 1.3364 -0.0915 0.1521 0.1737 0.915(15) Uiso R . P 1 13 .
H91 H 1.3225 -0.0204 0.0369 0.1681 0.915(15) Uiso R . P 1 13 .
H92 H 1.3871 -0.0156 0.0607 0.1681 0.915(15) Uiso R . P 1 13 .
H93 H 1.3698 -0.0943 0.0705 0.1681 0.915(15) Uiso R . P 1 13 .
H101 H 1.1896 -0.0340 0.0838 0.1390 0.915(15) Uiso R . P 1 13 .
H102 H 1.2412 -0.1040 0.1176 0.1390 0.915(15) Uiso R . P 1 13 .
H103 H 1.1730 -0.0292 0.1340 0.1390 0.915(15) Uiso R . P 1 13 .
H131 H 1.0062 0.3440 0.1087 0.0645 0.643(6) Uiso R . P 1 1 .
H151 H 0.8777 0.2659 0.2048 0.0651 0.643(6) Uiso R . P 1 1 .
H171 H 0.9154 0.4645 0.1230 0.0641 0.643(6) Uiso R . P 1 1 .
H191 H 0.7159 0.4897 0.2201 0.0819 0.643(6) Uiso R . P 1 1 .
H211 H 0.7091 0.3276 0.3205 0.1859 1.0000 Uiso R . . . . .
H212 H 0.8007 0.3174 0.3006 0.1859 1.0000 Uiso R . . . . .
H213 H 0.7317 0.4020 0.2953 0.1859 1.0000 Uiso R . . . . .
H221 H 0.6073 0.3654 0.2746 0.1695 1.0000 Uiso R . . . . .
H222 H 0.6295 0.4405 0.2509 0.1695 1.0000 Uiso R . . . . .
H223 H 0.6295 0.3835 0.2229 0.1695 1.0000 Uiso R . . . . .
H231 H 0.7069 0.2367 0.2805 0.1881 1.0000 Uiso R . . . . .
H232 H 0.7995 0.2203 0.2605 0.1881 1.0000 Uiso R . . . . .
H233 H 0.7336 0.2473 0.2290 0.1881 1.0000 Uiso R . . . . .
H261 H 0.8516 0.5818 0.0945 0.0585 0.643(6) Uiso R . P 1 1 .
H281 H 0.6793 0.7500 0.1334 0.0592 0.643(6) Uiso R . P 1 1 .
H301 H 0.8985 0.6804 0.0500 0.0593 0.643(6) Uiso R . P 1 1 .
H321 H 0.7663 0.9155 0.0466 0.0811 0.643(6) Uiso R . P 1 1 .
H341 H 0.5524 0.9030 0.0809 0.1203 0.444(17) Uiso R . P 1 11 .
H342 H 0.5124 0.9501 0.1195 0.1203 0.444(17) Uiso R . P 1 11 .
H343 H 0.5528 0.8574 0.1303 0.1203 0.444(17) Uiso R . P 1 11 .
H351 H 0.6986 0.9175 0.1557 0.1203 0.444(17) Uiso R . P 1 11 .
H352 H 0.6030 0.9592 0.1660 0.1203 0.444(17) Uiso R . P 1 11 .
H353 H 0.6434 0.8665 0.1768 0.1203 0.444(17) Uiso R . P 1 11 .
H361 H 0.6860 0.9963 0.0759 0.1314 0.444(17) Uiso R . P 1 11 .
H362 H 0.5901 1.0313 0.0881 0.1314 0.444(17) Uiso R . P 1 11 .
H363 H 0.6299 0.9851 0.0491 0.1314 0.444(17) Uiso R . P 1 11 .
H391 H 0.9589 0.7175 -0.0125 0.0670 0.643(6) Uiso R . P 1 1 .
H411 H 0.9945 0.8994 -0.0738 0.0666 0.643(6) Uiso R . P 1 1 .
H431 H 1.0963 0.6549 -0.0420 0.0650 0.643(6) Uiso R . P 1 1 .
H451 H 1.2278 0.7785 -0.1302 0.0811 0.643(6) Uiso R . P 1 1 .
H471 H 1.1793 0.9410 -0.0876 0.1728 0.251(19) Uiso R . P 1 10 .
H472 H 1.1452 1.0190 -0.1224 0.1728 0.251(19) Uiso R . P 1 10 .
H473 H 1.0844 0.9887 -0.0848 0.1728 0.251(19) Uiso R . P 1 10 .
H481 H 1.0433 0.9504 -0.1759 0.1701 0.251(19) Uiso R . P 1 10 .
H482 H 1.0556 1.0281 -0.1755 0.1701 0.251(19) Uiso R . P 1 10 .
H483 H 0.9948 0.9978 -0.1379 0.1701 0.251(19) Uiso R . P 1 10 .
H491 H 1.1995 0.8777 -0.1874 0.1651 0.251(19) Uiso R . P 1 10 .
H492 H 1.2060 0.9565 -0.1838 0.1651 0.251(19) Uiso R . P 1 10 .
H493 H 1.2410 0.8784 -0.1493 0.1651 0.251(19) Uiso R . P 1 10 .
H521 H 1.1807 0.5550 -0.0670 0.0663 0.643(6) Uiso R . P 1 1 .
H541 H 1.3873 0.5013 -0.1318 0.0633 0.643(6) Uiso R . P 1 1 .
H561 H 1.2304 0.4228 -0.0291 0.0585 0.643(6) Uiso R . P 1 1 .
H581 H 1.4586 0.2676 -0.0671 0.0725 0.643(6) Uiso R . P 1 1 .
H601 H 1.4763 0.4461 -0.1916 0.1443 0.636(12) Uiso R . P 1 15 .
H602 H 1.5722 0.4124 -0.1940 0.1443 0.636(12) Uiso R . P 1 15 .
H603 H 1.5171 0.4720 -0.1628 0.1443 0.636(12) Uiso R . P 1 15 .
H611 H 1.5805 0.2878 -0.0870 0.1592 0.636(12) Uiso R . P 1 15 .
H612 H 1.6369 0.3141 -0.1290 0.1592 0.636(12) Uiso R . P 1 15 .
H613 H 1.5818 0.3737 -0.0979 0.1592 0.636(12) Uiso R . P 1 15 .
H621 H 1.5202 0.2491 -0.1394 0.1333 0.636(12) Uiso R . P 1 15 .
H622 H 1.5746 0.2818 -0.1801 0.1333 0.636(12) Uiso R . P 1 15 .
H623 H 1.4788 0.3149 -0.1781 0.1333 0.636(12) Uiso R . P 1 15 .
H651 H 1.2051 0.3248 0.0071 0.0580 0.643(6) Uiso R . P 1 1 .
H1021 H 1.3428 0.0900 0.0407 0.1200 0.357(6) Uiso R . P 1 2 .
H1041 H 1.1648 0.3045 0.0544 0.0597 0.357(6) Uiso R . P 1 2 .
H1061 H 1.1383 0.1006 0.1350 0.0404 0.357(6) Uiso R . P 1 2 .
H1081 H 1.3615 -0.0092 0.1359 0.0944 0.085(15) Uiso R . P 1 14 .
H1082 H 1.3978 -0.0128 0.0860 0.0944 0.085(15) Uiso R . P 1 14 .
H1083 H 1.3894 -0.0887 0.1194 0.0944 0.085(15) Uiso R . P 1 14 .
H1091 H 1.2248 -0.0287 0.0573 0.1562 0.085(15) Uiso R . P 1 14 .
H1092 H 1.3121 -0.0249 0.0377 0.1562 0.085(15) Uiso R . P 1 14 .
H1093 H 1.3036 -0.1008 0.0711 0.1562 0.085(15) Uiso R . P 1 14 .
H1101 H 1.1777 -0.0310 0.1405 0.1020 0.085(15) Uiso R . P 1 14 .
H1102 H 1.2327 -0.0205 0.1684 0.1020 0.085(15) Uiso R . P 1 14 .
H1103 H 1.2608 -0.0995 0.1513 0.1020 0.085(15) Uiso R . P 1 14 .
H1131 H 1.0428 0.3176 0.0992 0.0625 0.357(6) Uiso R . P 1 2 .
H1151 H 0.8804 0.2461 0.2190 0.1328 0.357(6) Uiso R . P 1 2 .
H1171 H 0.9500 0.4105 0.1231 0.0581 0.357(6) Uiso R . P 1 2 .
H1191 H 0.7257 0.4805 0.2039 0.0613 0.357(6) Uiso R . P 1 2 .
H1261 H 0.8661 0.5426 0.1083 0.0680 0.357(6) Uiso R . P 1 2 .
H1281 H 0.6737 0.7581 0.1535 0.1086 0.357(6) Uiso R . P 1 2 .
H1301 H 0.8733 0.6438 0.0715 0.0580 0.357(6) Uiso R . P 1 2 .
H1321 H 0.7664 0.8881 0.0426 0.0541 0.357(6) Uiso R . P 1 2 .
H1341 H 0.5554 0.8536 0.1313 0.1631 0.556(17) Uiso R . P 1 12 .
H1342 H 0.5299 0.9267 0.1536 0.1631 0.556(17) Uiso R . P 1 12 .
H1343 H 0.6004 0.8475 0.1697 0.1631 0.556(17) Uiso R . P 1 12 .
H1351 H 0.7099 0.9734 0.1078 0.1544 0.556(17) Uiso R . P 1 12 .
H1352 H 0.6258 1.0012 0.1387 0.1544 0.556(17) Uiso R . P 1 12 .
H1353 H 0.6963 0.9220 0.1549 0.1544 0.556(17) Uiso R . P 1 12 .
H1361 H 0.6254 0.9864 0.0490 0.1349 0.556(17) Uiso R . P 1 12 .
H1362 H 0.5446 1.0085 0.0830 0.1349 0.556(17) Uiso R . P 1 12 .
H1363 H 0.5694 0.9360 0.0604 0.1349 0.556(17) Uiso R . P 1 12 .
H1391 H 0.9334 0.7101 0.0096 0.0667 0.357(6) Uiso R . P 1 2 .
H1411 H 0.9986 0.9216 -0.0642 0.0794 0.357(6) Uiso R . P 1 2 .
H1431 H 1.0481 0.6832 -0.0270 0.0797 0.357(6) Uiso R . P 1 2 .
H1451 H 1.1995 0.7692 -0.1307 0.0674 0.357(6) Uiso R . P 1 2 .
H1471 H 1.2371 0.8959 -0.1207 0.1226 0.749(19) Uiso R . P 1 9 .
H1472 H 1.1960 0.9876 -0.1370 0.1226 0.749(19) Uiso R . P 1 9 .
H1473 H 1.1703 0.9480 -0.0885 0.1226 0.749(19) Uiso R . P 1 9 .
H1481 H 0.9986 0.9907 -0.1407 0.1520 0.749(19) Uiso R . P 1 9 .
H1482 H 1.0479 1.0468 -0.1492 0.1520 0.749(19) Uiso R . P 1 9 .
H1483 H 1.0222 1.0071 -0.1007 0.1520 0.749(19) Uiso R . P 1 9 .
H1491 H 1.1133 0.9122 -0.1946 0.1299 0.749(19) Uiso R . P 1 9 .
H1492 H 1.1615 0.9677 -0.1989 0.1299 0.749(19) Uiso R . P 1 9 .
H1493 H 1.2031 0.8760 -0.1832 0.1299 0.749(19) Uiso R . P 1 9 .
H1521 H 1.1565 0.5926 -0.0631 0.0656 0.357(6) Uiso R . P 1 2 .
H1541 H 1.4134 0.5103 -0.1304 0.1117 0.357(6) Uiso R . P 1 2 .
H1561 H 1.2222 0.4718 -0.0408 0.0594 0.357(6) Uiso R . P 1 2 .
H1581 H 1.4240 0.2810 -0.0773 0.0451 0.357(6) Uiso R . P 1 2 .
H1601 H 1.4731 0.3347 -0.1844 0.2047 0.364(12) Uiso R . P 1 16 .
H1602 H 1.5552 0.3503 -0.2029 0.2047 0.364(12) Uiso R . P 1 16 .
H1603 H 1.4720 0.4216 -0.1969 0.2047 0.364(12) Uiso R . P 1 16 .
H1611 H 1.5699 0.4052 -0.1068 0.1548 0.364(12) Uiso R . P 1 16 .
H1612 H 1.6157 0.3933 -0.1544 0.1548 0.364(12) Uiso R . P 1 16 .
H1613 H 1.5324 0.4646 -0.1484 0.1548 0.364(12) Uiso R . P 1 16 .
H1621 H 1.5755 0.2628 -0.0931 0.1439 0.364(12) Uiso R . P 1 16 .
H1622 H 1.6160 0.2575 -0.1422 0.1439 0.364(12) Uiso R . P 1 16 .
H1623 H 1.5343 0.2409 -0.1237 0.1439 0.364(12) Uiso R . P 1 16 .
H1651 H 1.2221 0.3455 -0.0080 0.0540 0.357(6) Uiso R . P 1 2 .
H2021 H 1.0055 0.7670 0.2851 0.0474 0.343(7) Uiso R . P 1 3 .
H2041 H 1.0775 0.5503 0.3715 0.0707 0.343(7) Uiso R . P 1 3 .
H2061 H 1.2488 0.6180 0.2785 0.1189 0.343(7) Uiso R . P 1 3 .
H2081 H 1.1208 0.8765 0.2065 0.1701 1.0000 Uiso R . . . . .
H2082 H 1.0992 0.8633 0.2582 0.1701 1.0000 Uiso R . . . . .
H2083 H 1.0454 0.8516 0.2302 0.1701 1.0000 Uiso R . . . . .
H2091 H 1.1820 0.7617 0.1679 0.1523 1.0000 Uiso R . . . . .
H2092 H 1.2053 0.6751 0.1960 0.1523 1.0000 Uiso R . . . . .
H2093 H 1.1132 0.7267 0.1905 0.1523 1.0000 Uiso R . . . . .
H2101 H 1.2606 0.7857 0.2156 0.1472 1.0000 Uiso R . . . . .
H2102 H 1.2393 0.7675 0.2673 0.1472 1.0000 Uiso R . . . . .
H2103 H 1.2780 0.6980 0.2412 0.1472 1.0000 Uiso R . . . . .
H2131 H 1.1747 0.4564 0.3941 0.0584 0.343(7) Uiso R . P 1 3 .
H2151 H 1.3986 0.3582 0.3616 0.0515 0.343(7) Uiso R . P 1 3 .
H2171 H 1.1873 0.3420 0.4437 0.0650 0.343(7) Uiso R . P 1 3 .
H2191 H 1.4042 0.1543 0.4531 0.1187 0.343(7) Uiso R . P 1 3 .
H2211 H 1.6127 0.2389 0.3778 0.1605 1.0000 Uiso R . . . . .
H2212 H 1.5440 0.2900 0.4099 0.1605 1.0000 Uiso R . . . . .
H2213 H 1.5370 0.3097 0.3593 0.1605 1.0000 Uiso R . . . . .
H2221 H 1.5858 0.1592 0.3419 0.1754 1.0000 Uiso R . . . . .
H2222 H 1.5070 0.2291 0.3262 0.1754 1.0000 Uiso R . . . . .
H2223 H 1.5011 0.1478 0.3530 0.1754 1.0000 Uiso R . . . . .
H2231 H 1.6013 0.1185 0.4199 0.1628 1.0000 Uiso R . . . . .
H2232 H 1.5304 0.1575 0.4556 0.1628 1.0000 Uiso R . . . . .
H2233 H 1.5182 0.1046 0.4292 0.1628 1.0000 Uiso R . . . . .
H2261 H 1.1526 0.2844 0.5101 0.0609 0.343(7) Uiso R . P 1 3 .
H2281 H 1.2176 0.0809 0.5768 0.0536 0.343(7) Uiso R . P 1 3 .
H2301 H 1.0222 0.2890 0.5433 0.0722 0.343(7) Uiso R . P 1 3 .
H2321 H 0.9826 0.1102 0.6411 0.0832 0.343(7) Uiso R . P 1 3 .
H2341 H 1.2372 -0.0492 0.6002 0.1441 0.369(11) Uiso R . P 1 18 .
H2342 H 1.2593 -0.0185 0.6351 0.1441 0.369(11) Uiso R . P 1 18 .
H2343 H 1.2422 -0.0977 0.6489 0.1441 0.369(11) Uiso R . P 1 18 .
H2351 H 1.0616 0.0371 0.6998 0.1493 0.369(11) Uiso R . P 1 18 .
H2352 H 1.1506 0.0351 0.6971 0.1493 0.369(11) Uiso R . P 1 18 .
H2353 H 1.1336 -0.0440 0.7109 0.1493 0.369(11) Uiso R . P 1 18 .
H2361 H 1.0332 -0.0219 0.6440 0.1323 0.369(11) Uiso R . P 1 18 .
H2362 H 1.1097 -0.0992 0.6548 0.1323 0.369(11) Uiso R . P 1 18 .
H2363 H 1.1044 -0.0514 0.6059 0.1323 0.369(11) Uiso R . P 1 18 .
H2391 H 0.9018 0.3613 0.5705 0.0666 0.343(7) Uiso R . P 1 3 .
H2411 H 0.7194 0.3249 0.6408 0.0553 0.343(7) Uiso R . P 1 3 .
H2431 H 0.8061 0.4719 0.5360 0.0657 0.343(7) Uiso R . P 1 3 .
H2451 H 0.5589 0.5227 0.5709 0.0743 0.343(7) Uiso R . P 1 3 .
H2471 H 0.5141 0.3573 0.7045 0.1907 1.0000 Uiso R . . . . .
H2472 H 0.5766 0.3975 0.7023 0.1907 1.0000 Uiso R . . . . .
H2473 H 0.6081 0.3140 0.6898 0.1907 1.0000 Uiso R . . . . .
H2481 H 0.4850 0.3434 0.6397 0.1704 1.0000 Uiso R . . . . .
H2482 H 0.5783 0.3032 0.6220 0.1704 1.0000 Uiso R . . . . .
H2483 H 0.5219 0.3775 0.5923 0.1704 1.0000 Uiso R . . . . .
H2491 H 0.4356 0.4728 0.6622 0.1701 1.0000 Uiso R . . . . .
H2492 H 0.4985 0.5138 0.6576 0.1701 1.0000 Uiso R . . . . .
H2493 H 0.4707 0.5102 0.6152 0.1701 1.0000 Uiso R . . . . .
H2521 H 0.7788 0.5762 0.4917 0.0581 0.343(7) Uiso R . P 1 3 .
H2541 H 0.5945 0.7504 0.4633 0.0468 0.343(7) Uiso R . P 1 3 .
H2561 H 0.8411 0.6293 0.4250 0.0693 0.343(7) Uiso R . P 1 3 .
H2581 H 0.7172 0.8330 0.3453 0.0988 0.343(7) Uiso R . P 1 3 .
H2601 H 0.5795 0.9473 0.4257 0.1821 0.327(13) Uiso R . P 1 19 .
H2602 H 0.6172 0.9571 0.3755 0.1821 0.327(13) Uiso R . P 1 19 .
H2603 H 0.5219 0.9941 0.3893 0.1821 0.327(13) Uiso R . P 1 19 .
H2611 H 0.5488 0.8294 0.3452 0.1730 0.327(13) Uiso R . P 1 19 .
H2612 H 0.5995 0.8847 0.3246 0.1730 0.327(13) Uiso R . P 1 19 .
H2613 H 0.5042 0.9217 0.3384 0.1730 0.327(13) Uiso R . P 1 19 .
H2621 H 0.4796 0.8210 0.4260 0.2132 0.327(13) Uiso R . P 1 19 .
H2622 H 0.4987 0.8672 0.4540 0.2132 0.327(13) Uiso R . P 1 19 .
H2623 H 0.4418 0.9139 0.4172 0.2132 0.327(13) Uiso R . P 1 19 .
H2651 H 0.9442 0.6340 0.3848 0.0649 0.343(7) Uiso R . P 1 3 .
H3021 H 0.9978 0.7854 0.2754 0.0844 0.657(7) Uiso R . P 1 4 .
H3041 H 1.0251 0.5815 0.3694 0.0623 0.657(7) Uiso R . P 1 4 .
H3061 H 1.2291 0.6140 0.2859 0.0640 0.657(7) Uiso R . P 1 4 .
H3131 H 1.1490 0.4878 0.3826 0.0687 0.657(7) Uiso R . P 1 4 .
H3151 H 1.4128 0.3471 0.3450 0.0878 0.657(7) Uiso R . P 1 4 .
H3171 H 1.1897 0.3836 0.4235 0.0603 0.657(7) Uiso R . P 1 4 .
H3191 H 1.3898 0.1820 0.4584 0.0584 0.657(7) Uiso R . P 1 4 .
H3261 H 1.1736 0.2997 0.4925 0.0559 0.657(7) Uiso R . P 1 4 .
H3281 H 1.2275 0.0527 0.5704 0.0943 0.657(7) Uiso R . P 1 4 .
H3301 H 1.0738 0.2804 0.5324 0.0625 0.657(7) Uiso R . P 1 4 .
H3321 H 0.9969 0.1349 0.6423 0.0767 0.657(7) Uiso R . P 1 4 .
H3341 H 1.2565 -0.0098 0.6405 0.1528 0.631(11) Uiso R . P 1 17 .
H3342 H 1.2006 0.0229 0.6823 0.1528 0.631(11) Uiso R . P 1 17 .
H3343 H 1.2300 -0.0674 0.6816 0.1528 0.631(11) Uiso R . P 1 17 .
H3351 H 1.0191 0.0037 0.6672 0.1407 0.631(11) Uiso R . P 1 17 .
H3352 H 1.0531 0.0313 0.6985 0.1407 0.631(11) Uiso R . P 1 17 .
H3353 H 1.0826 -0.0590 0.6979 0.1407 0.631(11) Uiso R . P 1 17 .
H3361 H 1.1188 -0.0568 0.6028 0.1643 0.631(11) Uiso R . P 1 17 .
H3362 H 1.1815 -0.1139 0.6353 0.1643 0.631(11) Uiso R . P 1 17 .
H3363 H 1.2085 -0.0571 0.5938 0.1643 0.631(11) Uiso R . P 1 17 .
H3391 H 0.9416 0.3330 0.5700 0.0608 0.657(7) Uiso R . P 1 4 .
H3411 H 0.7080 0.2987 0.6405 0.0849 0.657(7) Uiso R . P 1 4 .
H3431 H 0.8366 0.4269 0.5530 0.0632 0.657(7) Uiso R . P 1 4 .
H3451 H 0.5844 0.5268 0.5790 0.0730 0.657(7) Uiso R . P 1 4 .
H3521 H 0.7741 0.5534 0.5150 0.0692 0.657(7) Uiso R . P 1 4 .
H3541 H 0.5634 0.7459 0.4560 0.0796 0.657(7) Uiso R . P 1 4 .
H3561 H 0.8085 0.6105 0.4498 0.0625 0.657(7) Uiso R . P 1 4 .
H3581 H 0.7313 0.8259 0.3639 0.0676 0.657(7) Uiso R . P 1 4 .
H3601 H 0.6257 0.9505 0.3644 0.1541 0.673(13) Uiso R . P 1 20 .
H3602 H 0.5403 0.9796 0.3482 0.1541 0.673(13) Uiso R . P 1 20 .
H3603 H 0.6152 0.9113 0.3295 0.1541 0.673(13) Uiso R . P 1 20 .
H3611 H 0.4923 0.8084 0.4030 0.1316 0.673(13) Uiso R . P 1 20 .
H3612 H 0.4576 0.8914 0.3721 0.1316 0.673(13) Uiso R . P 1 20 .
H3613 H 0.5326 0.8231 0.3534 0.1316 0.673(13) Uiso R . P 1 20 .
H3621 H 0.5047 0.8832 0.4563 0.1385 0.673(13) Uiso R . P 1 20 .
H3622 H 0.5599 0.9349 0.4387 0.1385 0.673(13) Uiso R . P 1 20 .
H3623 H 0.4749 0.9632 0.4223 0.1385 0.673(13) Uiso R . P 1 20 .
H3651 H 0.9090 0.6507 0.4012 0.0656 0.657(7) Uiso R . P 1 4 .
H4021 H 1.2175 0.2951 0.3304 0.1288 1.0000 Uiso R . . . . .
H4041 H 1.3384 0.0657 0.3451 0.1400 1.0000 Uiso R . . . . .
H4061 H 1.1209 0.1516 0.4285 0.1166 1.0000 Uiso R . . . . .
H4091 H 1.0534 0.2733 0.4604 0.0905 1.0000 Uiso R . . . . .
H4111 H 0.9373 0.4050 0.4910 0.1461 0.5000 Uiso R . . 1 6 .
H4112 H 0.8846 0.4556 0.4528 0.1461 0.5000 Uiso R . . 1 6 .
H4113 H 0.9164 0.4913 0.4474 0.1461 0.5000 Uiso R . . 1 5 .
H4114 H 0.8943 0.4163 0.4714 0.1461 0.5000 Uiso R . . 1 5 .
H4131 H 1.2554 0.2349 0.1636 0.0896 1.0000 Uiso R . . . . .
H4151 H 1.5018 0.1367 0.1293 0.1216 1.0000 Uiso R . . . . .
H4171 H 1.3734 0.3581 0.0641 0.1270 1.0000 Uiso R . . . . .
H4201 H 1.2430 0.4338 0.0406 0.0982 1.0000 Uiso R . . . . .
H4221 H 1.0479 0.5851 0.0612 0.1701 0.5000 Uiso R . . 1 7 .
H4222 H 1.0978 0.5503 0.0190 0.1701 0.5000 Uiso R . . 1 7 .
H4223 H 1.0838 0.5848 0.0424 0.1701 0.5000 Uiso R . . 1 8 .
H4224 H 1.0135 0.5511 0.0631 0.1701 0.5000 Uiso R . . 1 8 .
H4231 H 0.9372 0.5834 0.2921 0.1445 1.0000 Uiso R . . . . .
H4232 H 0.9585 0.4926 0.3116 0.1445 1.0000 Uiso R . . . . .
H4241 H 0.8231 0.5874 0.2656 0.1610 1.0000 Uiso R . . . . .
H4242 H 0.8432 0.4978 0.2880 0.1610 1.0000 Uiso R . . . . .
H4251 H 0.8126 0.6128 0.3379 0.1946 1.0000 Uiso R . . . . .
H4252 H 0.8172 0.5254 0.3576 0.1946 1.0000 Uiso R . . . . .
H4261 H 0.6860 0.6081 0.3663 0.2099 1.0000 Uiso R . . . . .
H4262 H 0.6925 0.6397 0.3149 0.2099 1.0000 Uiso R . . . . .
H4263 H 0.6971 0.5523 0.3346 0.2099 1.0000 Uiso R . . . . .
H4271 H 1.0724 0.5597 0.2550 0.1379 1.0000 Uiso R . . . . .
H4272 H 1.0971 0.4683 0.2732 0.1379 1.0000 Uiso R . . . . .
H4281 H 1.1264 0.5411 0.1857 0.1646 1.0000 Uiso R . . . . .
H4282 H 1.1421 0.4503 0.2005 0.1646 1.0000 Uiso R . . . . .
H4291 H 1.2226 0.5231 0.2310 0.1557 1.0000 Uiso R . . . . .
H4292 H 1.2417 0.4316 0.2412 0.1557 1.0000 Uiso R . . . . .
H4301 H 1.3439 0.4616 0.1860 0.1895 1.0000 Uiso R . . . . .
H4302 H 1.2764 0.5192 0.1563 0.1895 1.0000 Uiso R . . . . .
H4303 H 1.2955 0.4277 0.1665 0.1895 1.0000 Uiso R . . . . .
H4311 H 0.9978 0.5673 0.1784 0.1222 1.0000 Uiso R . . . . .
H4312 H 0.9069 0.5828 0.2016 0.1222 1.0000 Uiso R . . . . .
H4321 H 1.0019 0.6647 0.2066 0.1451 1.0000 Uiso R . . . . .
H4322 H 0.9121 0.6793 0.2313 0.1451 1.0000 Uiso R . . . . .
H4331 H 0.9530 0.7000 0.1395 0.1988 1.0000 Uiso R . . . . .
H4332 H 0.8635 0.7191 0.1653 0.1988 1.0000 Uiso R . . . . .
H4341 H 0.8863 0.8285 0.1328 0.2427 1.0000 Uiso R . . . . .
H4342 H 0.9607 0.8021 0.1584 0.2427 1.0000 Uiso R . . . . .
H4343 H 0.8712 0.8213 0.1843 0.2427 1.0000 Uiso R . . . . .
H4351 H 1.0266 0.4300 0.2070 0.1273 1.0000 Uiso R . . . . .
H4352 H 0.9390 0.4427 0.2345 0.1273 1.0000 Uiso R . . . . .
H4361 H 1.0854 0.3585 0.2710 0.1980 1.0000 Uiso R . . . . .
H4362 H 0.9974 0.3695 0.2977 0.1980 1.0000 Uiso R . . . . .
H4371 H 1.0579 0.2914 0.2263 0.1801 0.5000 Uiso R . . . . .
H4372 H 0.9752 0.2963 0.2579 0.1801 0.5000 Uiso R . . . . .
H4381 H 1.0709 0.1815 0.2705 0.1443 1.0000 Uiso R . . . . .
H4382 H 1.1282 0.2190 0.2793 0.1443 1.0000 Uiso R . . . . .
H4383 H 1.0454 0.2238 0.3108 0.1443 1.0000 Uiso R . . . . .
H5011 H 1.1428 -0.0049 0.2977 0.1229 0.5000 Uiso R . . . . .
H5012 H 1.1847 0.0583 0.2834 0.1229 0.5000 Uiso R . . . . .
H5013 H 1.1881 0.0100 0.2492 0.1229 0.5000 Uiso R . . . . .
H5021 H 1.2492 -0.0454 0.3186 0.1685 0.5000 Uiso R . . . . .
H5022 H 1.2527 -0.0937 0.2844 0.1685 0.5000 Uiso R . . . . .
H5031 H 1.4482 -0.0677 0.2621 0.1541 0.5000 Uiso R . . . . .
H5032 H 1.4101 -0.1209 0.3007 0.1541 0.5000 Uiso R . . . . .
H5041 H 1.4900 -0.1805 0.2550 0.1385 0.5000 Uiso R . . . . .
H5042 H 1.4380 -0.1216 0.2180 0.1385 0.5000 Uiso R . . . . .
H5043 H 1.4000 -0.1748 0.2566 0.1385 0.5000 Uiso R . . . . .
H5051 H 1.3651 -0.2264 0.4991 0.1790 0.5000 Uiso R . . . . .
H5052 H 1.2907 -0.1839 0.5322 0.1790 0.5000 Uiso R . . . . .
H5053 H 1.3178 -0.1347 0.4871 0.1790 0.5000 Uiso R . . . . .
H5061 H 1.2627 -0.2451 0.4989 0.1526 0.5000 Uiso R . . . . .
H5062 H 1.2898 -0.1958 0.4538 0.1526 0.5000 Uiso R . . . . .
H5071 H 1.1150 -0.2009 0.4851 0.2011 0.5000 Uiso R . . . . .
H5072 H 1.1224 -0.1417 0.4401 0.2011 0.5000 Uiso R . . . . .
H5081 H 1.0058 -0.1191 0.4713 0.1613 0.5000 Uiso R . . . . .
H5082 H 1.0308 -0.1109 0.5134 0.1613 0.5000 Uiso R . . . . .
H5083 H 1.0382 -0.0518 0.4684 0.1613 0.5000 Uiso R . . . . .
H5091 H 1.6721 0.0106 0.2466 0.1557 0.5000 Uiso R . . . . .
H5092 H 1.6649 0.0970 0.2453 0.1557 0.5000 Uiso R . . . . .
H5093 H 1.6056 0.0600 0.2800 0.1557 0.5000 Uiso R . . . . .
H5101 H 1.6194 0.0899 0.1949 0.1395 0.5000 Uiso R . . . . .
H5102 H 1.5601 0.0530 0.2297 0.1395 0.5000 Uiso R . . . . .
H5111 H 1.5795 0.2410 0.2092 0.1778 0.5000 Uiso R . . . . .
H5112 H 1.5360 0.2485 0.1699 0.1778 0.5000 Uiso R . . . . .
H5121 H 1.4973 0.3477 0.1968 0.1434 0.5000 Uiso R . . . . .
H5122 H 1.4748 0.3015 0.2441 0.1434 0.5000 Uiso R . . . . .
H5123 H 1.4313 0.3090 0.2048 0.1434 0.5000 Uiso R . . . . .

loop_
_atom_site_aniso_label
_atom_site_aniso_U_11
_atom_site_aniso_U_22
_atom_site_aniso_U_33
_atom_site_aniso_U_23
_atom_site_aniso_U_13
_atom_site_aniso_U_12
P1 0.0502(12) 0.0774(15) 0.0705(14) -0.0097(12) -0.0024(10) -0.0309(11)
P2 0.0769(16) 0.0739(15) 0.0831(17) -0.0290(13) 0.0088(13) -0.0407(13)
O1 0.139(6) 0.202(7) 0.210(9) -0.095(7) 0.003(6) -0.074(7)
O2 0.165(7) 0.175(7) 0.182(7) -0.018(6) 0.050(6) -0.056(6)
O3 0.167(8) 0.125(5) 0.171(6) -0.013(5) 0.041(6) -0.051(5)
O4 0.142(6) 0.142(6) 0.206(8) -0.046(6) -0.007(6) 0.001(5)
O5 0.192(11) 0.059(6) 0.157(10) -0.023(7) -0.108(11) -0.003(7)
O6 0.149(9) 0.116(8) 0.164(8) -0.056(9) -0.097(9) -0.004(8)
O7 0.151(8) 0.107(7) 0.095(6) -0.041(6) 0.010(6) -0.076(7)
O8 0.140(7) 0.152(6) 0.122(6) -0.052(7) 0.040(7) -0.097(7)
O9 0.106(4) 0.089(4) 0.115(4) 0.009(3) -0.016(4) -0.037(3)
O10 0.116(5) 0.067(3) 0.169(6) -0.015(4) -0.029(4) -0.009(4)
O11 0.100(5) 0.192(7) 0.227(8) 0.003(6) 0.021(5) -0.033(5)
O12 0.128(4) 0.167(6) 0.175(5) 0.015(5) 0.023(5) -0.044(4)
O13 0.074(6) 0.137(7) 0.088(6) -0.043(7) -0.015(5) -0.013(6)
O14 0.101(5) 0.136(5) 0.139(6) -0.050(6) -0.022(5) -0.007(6)
O15 0.119(5) 0.118(5) 0.110(5) 0.006(5) -0.035(5) -0.048(5)
O16 0.083(5) 0.155(7) 0.121(6) -0.029(6) -0.033(5) -0.033(5)
N1 0.127(6) 0.101(5) 0.097(5) 0.022(4) -0.014(4) -0.063(5)
N2 0.125(6) 0.138(6) 0.088(5) -0.025(4) 0.023(4) 0.008(5)
N3 0.183(9) 0.074(5) 0.192(10) -0.055(6) 0.006(7) -0.043(5)
N4 0.109(5) 0.127(6) 0.199(8) -0.012(5) 0.040(5) -0.067(5)
N5 0.067(4) 0.094(5) 0.149(7) -0.019(5) -0.015(4) 0.009(4)
N201 0.072(4) 0.130(6) 0.084(4) -0.004(4) 0.016(4) -0.035(4)
N202 0.123(6) 0.060(4) 0.166(8) -0.033(5) 0.012(5) -0.003(4)
N203 0.119(5) 0.105(5) 0.176(7) 0.016(5) 0.021(5) -0.056(4)
N205 0.136(7) 0.148(7) 0.081(5) 0.023(5) -0.031(5) 0.016(6)
N304 0.034(5) 0.110(10) 0.150(11) 0.011(8) -0.025(5) -0.023(6)
N401 0.081(4) 0.089(4) 0.061(3) -0.018(3) -0.005(3) -0.040(3)
N402 0.159(7) 0.130(6) 0.061(4) 0.016(4) -0.031(4) -0.097(6)
N403 0.159(8) 0.097(5) 0.123(7) -0.027(5) -0.044(6) -0.057(5)
N404 0.084(4) 0.066(3) 0.058(3) -0.015(3) -0.011(3) -0.027(3)
N405 0.076(4) 0.094(4) 0.070(4) -0.015(3) -0.005(3) -0.030(3)
N406 0.075(4) 0.088(4) 0.103(5) -0.026(4) -0.029(4) -0.015(3)
N407 0.097(5) 0.123(5) 0.080(4) -0.027(4) -0.023(3) -0.047(4)
C1 0.049(8) 0.044(8) 0.082(12) -0.007(5) -0.012(5) -0.015(4)
C2 0.050(5) 0.039(5) 0.047(5) 0.001(4) -0.009(4) -0.018(4)
C3 0.059(7) 0.037(4) 0.041(5) 0.001(4) -0.012(5) -0.020(5)
C4 0.033(4) 0.052(5) 0.055(5) -0.012(4) 0.000(4) -0.011(4)
C5 0.044(4) 0.052(5) 0.040(5) -0.007(4) -0.008(4) -0.015(4)
C6 0.060(7) 0.063(7) 0.081(10) -0.008(6) 0.009(6) -0.017(5)
C7 0.053(3) 0.050(3) 0.077(4) -0.002(3) -0.001(3) -0.007(3)
C8 0.189(14) 0.077(6) 0.154(12) -0.020(6) -0.107(11) 0.027(7)
C9 0.144(10) 0.046(5) 0.153(10) -0.016(5) 0.050(8) 0.004(5)
C10 0.098(7) 0.055(5) 0.182(12) -0.010(6) -0.019(7) -0.023(5)
C11 0.058(3) 0.050(3) 0.061(4) 0.000(3) 0.004(3) -0.018(3)
C12 0.045(5) 0.045(5) 0.034(4) -0.005(4) 0.003(4) -0.018(4)
C13 0.047(5) 0.043(5) 0.058(5) -0.006(4) 0.004(4) -0.013(4)
C14 0.099(7) 0.129(8) 0.123(8) -0.005(6) 0.035(6) -0.052(6)
C15 0.035(4) 0.073(6) 0.041(5) -0.010(5) 0.009(4) -0.013(4)
C16 0.049(5) 0.064(8) 0.037(5) -0.012(5) 0.006(4) -0.020(5)
C17 0.042(5) 0.046(5) 0.061(5) -0.010(4) 0.003(4) -0.010(4)
C18 0.057(5) 0.052(5) 0.044(5) -0.014(4) 0.001(4) -0.021(5)
C19 0.068(7) 0.077(7) 0.047(6) -0.003(6) 0.013(5) -0.034(6)
C20 0.088(4) 0.107(5) 0.070(4) -0.008(4) 0.030(4) -0.052(4)
C21 0.149(7) 0.173(6) 0.127(6) -0.005(7) 0.030(6) -0.085(6)
C22 0.097(5) 0.137(6) 0.128(6) 0.013(5) 0.039(5) -0.041(5)
C23 0.130(7) 0.118(7) 0.157(8) 0.000(6) 0.065(6) -0.056(6)
C24 0.075(4) 0.075(4) 0.058(3) -0.011(3) 0.014(3) -0.002(3)
C25 0.044(4) 0.049(5) 0.050(5) -0.019(4) 0.007(4) -0.015(4)
C26 0.051(5) 0.037(4) 0.043(4) -0.005(3) -0.002(4) -0.009(4)
C27 0.026(4) 0.041(5) 0.078(7) -0.025(4) -0.004(4) 0.006(3)
C28 0.037(4) 0.028(4) 0.071(7) -0.015(4) -0.006(4) 0.003(3)
C29 0.048(5) 0.053(5) 0.051(6) -0.010(4) -0.002(5) -0.016(4)
C30 0.041(4) 0.043(5) 0.054(5) -0.010(4) -0.002(4) -0.009(4)
C31 0.037(4) 0.051(5) 0.064(5) -0.018(5) -0.005(4) -0.013(4)
C32 0.050(6) 0.056(6) 0.095(8) -0.025(6) 0.004(5) -0.022(5)
C33 0.057(4) 0.054(3) 0.105(5) -0.027(3) 0.010(3) -0.005(3)
C34 0.054(7) 0.081(8) 0.142(10) -0.041(8) 0.007(7) -0.011(6)
C35 0.058(8) 0.086(9) 0.142(12) -0.055(9) 0.003(8) -0.014(7)
C36 0.071(6) 0.070(6) 0.131(9) -0.020(7) 0.023(7) 0.002(6)
C37 0.084(5) 0.061(4) 0.090(5) -0.029(4) 0.023(4) -0.028(4)
C38 0.062(6) 0.060(6) 0.038(5) -0.012(4) 0.008(5) -0.026(5)
C39 0.055(5) 0.044(5) 0.056(5) -0.007(4) 0.004(4) -0.017(4)
C40 0.053(8) 0.035(6) 0.066(9) 0.005(4) -0.008(4) -0.018(4)
C41 0.059(6) 0.045(5) 0.065(6) -0.005(5) -0.004(5) -0.025(4)
C42 0.051(5) 0.061(7) 0.050(5) -0.007(5) 0.001(4) -0.024(5)
C43 0.057(6) 0.045(5) 0.055(6) -0.001(4) -0.011(5) -0.015(4)
C44 0.060(7) 0.045(5) 0.058(6) -0.001(4) -0.012(5) -0.018(4)
C45 0.054(6) 0.051(6) 0.081(7) -0.004(5) -0.002(6) -0.021(5)
C46 0.080(4) 0.057(4) 0.092(5) 0.004(3) 0.004(4) -0.036(3)
C50 0.066(4) 0.061(4) 0.136(6) -0.013(4) 0.036(4) -0.032(3)
C51 0.052(5) 0.047(5) 0.084(6) -0.010(5) 0.011(4) -0.022(4)
C52 0.030(4) 0.051(5) 0.068(6) -0.014(4) 0.007(4) -0.005(4)
C53 0.033(7) 0.072(13) 0.049(9) -0.014(5) 0.021(4) -0.013(5)
C54 0.041(5) 0.053(5) 0.046(5) -0.010(4) 0.013(4) -0.007(5)
C55 0.048(5) 0.046(5) 0.054(6) -0.007(5) -0.001(4) -0.011(4)
C56 0.040(4) 0.046(6) 0.045(5) -0.005(4) 0.009(3) -0.013(4)
C57 0.036(4) 0.052(6) 0.046(5) -0.005(4) 0.004(4) -0.015(4)
C58 0.049(5) 0.077(7) 0.041(5) 0.001(5) -0.003(5) -0.026(5)
C59 0.055(3) 0.075(4) 0.083(4) -0.015(3) 0.025(3) -0.028(3)
C60 0.088(6) 0.086(7) 0.099(6) 0.004(6) 0.055(6) -0.011(6)
C61 0.078(7) 0.136(9) 0.118(12) -0.008(10) 0.007(8) -0.020(9)
C62 0.085(7) 0.098(7) 0.101(7) -0.030(6) 0.042(6) -0.024(6)
C63 0.042(3) 0.056(4) 0.080(4) -0.008(3) 0.014(3) -0.010(3)
C64 0.035(4) 0.036(4) 0.046(5) -0.005(4) 0.006(3) -0.009(4)
C65 0.043(4) 0.042(4) 0.052(5) -0.005(4) -0.004(4) -0.013(4)
C134 0.119(12) 0.086(11) 0.141(13) -0.029(11) 0.062(13) 0.002(10)
C135 0.138(12) 0.101(13) 0.162(12) -0.091(12) 0.008(13) -0.019(11)
C136 0.069(10) 0.086(11) 0.140(15) -0.003(10) -0.012(9) 0.020(8)
C147 0.110(6) 0.073(5) 0.120(6) 0.006(5) -0.010(5) -0.052(5)
C148 0.089(8) 0.038(5) 0.190(15) 0.023(7) 0.004(8) -0.016(5)
C149 0.121(8) 0.086(6) 0.101(7) 0.021(5) -0.011(6) -0.055(6)
C207 0.079(4) 0.083(4) 0.058(3) 0.014(3) 0.002(3) -0.039(3)
C208 0.118(6) 0.091(5) 0.132(6) 0.045(5) 0.025(5) -0.022(5)
C209 0.146(7) 0.148(7) 0.071(5) 0.018(5) 0.006(5) -0.076(6)
C210 0.092(6) 0.130(8) 0.129(8) 0.026(6) -0.009(5) -0.063(6)
C211 0.047(3) 0.059(3) 0.054(3) 0.000(3) 0.000(3) -0.011(3)
C220 0.043(3) 0.095(4) 0.094(4) -0.010(4) 0.010(3) -0.006(3)
C221 0.058(4) 0.128(7) 0.160(7) 0.003(6) 0.008(5) -0.018(4)
C222 0.094(5) 0.150(7) 0.124(6) -0.049(6) 0.010(5) 0.026(5)
C223 0.070(5) 0.122(6) 0.128(6) 0.021(5) -0.003(4) 0.011(5)
C224 0.057(3) 0.051(4) 0.071(4) -0.005(3) 0.011(3) -0.011(3)
C233 0.078(4) 0.060(4) 0.098(4) 0.024(3) 0.003(3) -0.009(3)
C234 0.079(9) 0.081(9) 0.119(10) 0.022(9) 0.001(9) 0.011(8)
C235 0.109(10) 0.086(9) 0.105(9) 0.027(9) -0.010(9) 0.002(9)
C236 0.103(9) 0.069(8) 0.113(9) 0.018(8) -0.013(9) -0.017(8)
C237 0.060(4) 0.071(4) 0.121(5) 0.016(4) 0.010(4) -0.025(3)
C246 0.049(3) 0.096(4) 0.124(5) -0.006(4) 0.020(3) -0.044(3)
C247 0.102(7) 0.206(13) 0.128(9) 0.038(9) 0.022(6) -0.074(8)
C248 0.084(5) 0.161(7) 0.175(8) -0.025(7) 0.025(5) -0.062(5)
C249 0.062(4) 0.122(6) 0.189(8) -0.002(6) 0.035(5) -0.029(4)
C259 0.067(4) 0.062(4) 0.106(5) 0.017(4) -0.017(4) 0.004(3)
C263 0.052(3) 0.090(5) 0.057(4) 0.018(4) -0.006(3) -0.012(3)
C301 0.058(10) 0.050(10) 0.040(8) 0.010(4) -0.006(4) -0.023(5)
C302 0.062(6) 0.077(8) 0.046(6) 0.013(5) -0.004(5) -0.023(5)
C303 0.045(5) 0.050(5) 0.047(5) -0.002(4) -0.004(4) -0.014(4)
C304 0.044(5) 0.063(6) 0.042(4) -0.005(4) -0.003(4) -0.019(5)
C305 0.056(7) 0.050(5) 0.038(4) 0.000(4) -0.010(5) -0.014(4)
C306 0.049(5) 0.056(6) 0.051(5) 0.014(4) -0.011(4) -0.027(4)
C312 0.042(5) 0.062(6) 0.043(5) -0.009(4) 0.003(4) -0.020(5)
C313 0.052(5) 0.057(5) 0.049(5) 0.001(4) -0.008(4) -0.016(4)
C314 0.043(9) 0.052(11) 0.058(12) -0.002(4) -0.001(4) -0.005(4)
C315 0.055(6) 0.071(7) 0.055(7) 0.002(5) 0.000(5) -0.011(5)
C316 0.050(5) 0.045(5) 0.041(5) 0.000(4) 0.002(4) -0.016(4)
C317 0.035(4) 0.043(5) 0.053(5) -0.005(4) -0.001(4) -0.004(4)
C318 0.051(5) 0.049(6) 0.042(5) -0.002(4) 0.002(4) -0.014(4)
C319 0.033(4) 0.059(6) 0.039(5) -0.006(4) 0.005(3) -0.008(4)
C325 0.045(5) 0.041(5) 0.058(6) 0.002(4) -0.007(4) -0.007(4)
C326 0.035(4) 0.044(5) 0.047(4) -0.009(4) 0.008(3) -0.011(3)
C327 0.073(7) 0.057(6) 0.082(8) 0.028(5) -0.006(5) -0.014(5)
C328 0.077(7) 0.058(6) 0.061(7) 0.012(6) -0.002(5) -0.013(5)
C329 0.056(6) 0.046(5) 0.045(5) 0.004(4) -0.003(4) -0.017(4)
C330 0.041(5) 0.046(5) 0.053(5) 0.002(4) -0.003(4) -0.011(4)
C331 0.042(5) 0.054(5) 0.054(5) 0.002(4) -0.006(4) -0.016(4)
C332 0.055(5) 0.047(5) 0.078(6) 0.014(4) -0.014(4) -0.021(5)
C334 0.108(7) 0.093(7) 0.126(8) 0.038(6) -0.008(6) -0.018(6)
C335 0.093(5) 0.079(5) 0.120(6) 0.038(5) 0.008(5) -0.017(5)
C336 0.125(8) 0.087(7) 0.141(8) 0.023(6) -0.002(7) -0.019(6)
C338 0.047(5) 0.060(5) 0.073(6) 0.001(4) -0.004(4) -0.023(4)
C339 0.041(4) 0.041(4) 0.054(5) 0.002(3) 0.002(3) -0.017(4)
C340 0.051(6) 0.091(8) 0.098(8) -0.006(6) 0.019(5) -0.029(5)
C341 0.051(6) 0.067(7) 0.080(7) -0.009(6) 0.010(4) -0.030(5)
C342 0.046(5) 0.052(6) 0.047(5) -0.005(4) 0.008(4) -0.018(4)
C343 0.041(4) 0.053(6) 0.046(5) 0.009(4) -0.001(4) -0.015(4)
C344 0.053(6) 0.067(6) 0.046(5) 0.000(4) -0.003(5) -0.030(6)
C345 0.042(5) 0.073(7) 0.064(6) 0.001(5) -0.008(5) -0.020(5)
C350 0.048(6) 0.069(7) 0.066(8) 0.000(6) -0.003(5) -0.016(5)
C351 0.042(5) 0.056(5) 0.059(6) -0.005(5) 0.000(4) -0.015(4)
C352 0.054(5) 0.056(5) 0.049(5) 0.008(4) -0.011(4) -0.019(4)
C353 0.048(6) 0.042(6) 0.076(8) 0.010(4) -0.010(4) -0.004(4)
C354 0.052(5) 0.063(6) 0.076(7) 0.008(5) -0.020(5) -0.030(5)
C355 0.045(5) 0.048(5) 0.052(5) 0.003(4) -0.013(4) -0.019(4)
C356 0.039(5) 0.045(5) 0.048(5) -0.003(4) 0.003(4) 0.000(4)
C357 0.040(5) 0.054(6) 0.072(8) -0.018(6) -0.005(4) -0.008(4)
C358 0.043(5) 0.042(5) 0.067(6) -0.002(4) -0.006(4) -0.006(3)
C360 0.098(6) 0.075(6) 0.121(7) 0.034(5) 0.011(6) 0.014(5)
C361 0.085(7) 0.092(7) 0.126(8) 0.002(6) -0.057(6) 0.006(6)
C362 0.104(8) 0.066(6) 0.111(8) -0.003(6) 0.008(6) 0.016(6)
C364 0.046(6) 0.055(6) 0.053(5) 0.002(4) -0.009(5) -0.016(4)
C365 0.033(4) 0.069(5) 0.043(4) -0.001(4) -0.001(3) -0.013(4)
C401 0.080(4) 0.126(5) 0.090(4) -0.051(4) 0.013(3) -0.058(4)
C402 0.099(5) 0.150(6) 0.099(5) -0.063(5) 0.027(4) -0.072(5)
C403 0.101(5) 0.133(5) 0.117(5) -0.045(5) 0.019(4) -0.053(5)
C404 0.072(4) 0.141(7) 0.110(6) -0.054(5) 0.010(4) -0.007(5)
C405 0.102(6) 0.117(6) 0.169(8) -0.059(6) -0.003(6) -0.036(6)
C406 0.062(4) 0.093(6) 0.126(7) -0.033(5) 0.002(4) -0.021(4)
C407 0.142(6) 0.111(6) 0.124(6) -0.036(5) 0.031(5) -0.054(6)
C408 0.115(6) 0.138(7) 0.177(8) -0.044(7) 0.009(6) -0.008(6)
C409 0.081(4) 0.098(5) 0.050(4) -0.017(3) -0.006(3) -0.033(4)
C410 0.103(5) 0.101(6) 0.107(6) -0.046(5) -0.033(5) -0.030(5)
C411 0.121(6) 0.128(6) 0.141(7) -0.076(5) -0.033(5) -0.030(5)
C412 0.077(4) 0.057(4) 0.066(4) -0.017(3) -0.013(3) -0.017(3)
C413 0.087(5) 0.066(4) 0.074(4) -0.015(3) -0.015(4) -0.027(4)
C414 0.091(5) 0.053(4) 0.088(5) -0.011(3) -0.020(4) -0.024(4)
C415 0.078(5) 0.080(5) 0.138(8) -0.032(5) -0.014(5) -0.018(4)
C416 0.090(5) 0.140(6) 0.168(6) -0.009(5) 0.003(5) -0.047(5)
C417 0.089(5) 0.098(5) 0.121(6) -0.019(5) 0.008(5) -0.039(4)
C418 0.089(6) 0.074(5) 0.127(7) -0.031(5) -0.023(5) -0.023(5)
C419 0.098(6) 0.145(8) 0.184(9) 0.004(7) 0.008(7) -0.037(6)
C420 0.120(6) 0.072(4) 0.049(4) -0.009(3) -0.020(4) -0.028(4)
C421 0.105(6) 0.077(5) 0.082(5) -0.022(4) -0.041(5) -0.018(4)
C422 0.167(10) 0.116(7) 0.162(10) -0.019(7) -0.123(9) -0.022(7)
C423 0.112(6) 0.187(9) 0.104(6) -0.076(6) 0.012(5) -0.076(6)
C424 0.111(7) 0.200(12) 0.121(8) -0.065(8) 0.014(6) -0.078(8)
C425 0.121(7) 0.251(10) 0.145(8) -0.097(8) 0.027(6) -0.089(8)
C426 0.137(6) 0.247(9) 0.156(7) -0.081(7) 0.014(6) -0.078(7)
C427 0.086(5) 0.158(8) 0.134(7) -0.076(6) -0.019(5) -0.042(5)
C428 0.092(6) 0.230(13) 0.129(8) -0.088(9) -0.014(6) -0.062(7)
C429 0.098(7) 0.141(9) 0.178(11) -0.076(8) -0.014(7) -0.049(6)
C430 0.107(6) 0.198(9) 0.182(9) -0.077(8) 0.000(6) -0.055(6)
C431 0.100(6) 0.126(7) 0.091(6) -0.022(5) -0.023(5) -0.046(5)
C432 0.129(8) 0.134(9) 0.103(7) 0.006(6) -0.046(6) -0.056(7)
C433 0.198(14) 0.145(11) 0.178(13) 0.002(9) -0.104(11) -0.059(10)
C434 0.257(19) 0.146(12) 0.200(15) 0.045(11) -0.125(14) -0.068(13)
C435 0.136(7) 0.158(8) 0.146(8) -0.078(7) -0.037(6) -0.062(6)
C436 0.235(15) 0.113(8) 0.191(12) -0.033(8) -0.138(12) -0.036(9)
C437 0.186(12) 0.114(8) 0.175(12) -0.036(8) -0.087(10) -0.042(8)
C438 0.174(8) 0.186(9) 0.181(9) -0.074(8) -0.044(7) -0.053(8)

loop_
_atom_type_symbol
_atom_type_scat_dispersion_real
_atom_type_scat_dispersion_imag
_atom_type_scat_Cromer_Mann_a1
_atom_type_scat_Cromer_Mann_b1
_atom_type_scat_Cromer_Mann_a2
_atom_type_scat_Cromer_Mann_b2
_atom_type_scat_Cromer_Mann_a3
_atom_type_scat_Cromer_Mann_b3
_atom_type_scat_Cromer_Mann_a4
_atom_type_scat_Cromer_Mann_b4
_atom_type_scat_Cromer_Mann_c
_atom_type_scat_source
C 0.0033 0.0016 2.3100 20.8439 1.0200 10.2075 1.5886 0.5687 0.8650 51.6512 0.2156 'International Tables Vol C 4.2.6.8 and 6.1.1.4'
H 0.0000 0.0000 0.4930 10.5109 0.3229 26.1257 0.1402 3.1424 0.0408 57.7998 0.0030 'International Tables Vol C 4.2.6.8 and 6.1.1.4'
N 0.0061 0.0033 12.2126 0.0057 3.1322 9.8933 2.0125 28.9975 1.1663 0.5826 -11.5290 'International Tables Vol C 4.2.6.8 and 6.1.1.4'
O 0.0106 0.0060 3.0485 13.2771 2.2868 5.7011 1.5463 0.3239 0.8670 32.9089 0.2508 'International Tables Vol C 4.2.6.8 and 6.1.1.4'
P 0.1023 0.0942 6.4345 1.9067 4.1791 27.1570 1.7800 0.5260 1.4908 68.1645 1.1149 'International Tables Vol C 4.2.6.8 and 6.1.1.4'

loop_
_geom_angle_atom_site_label_1
_geom_angle_site_symmetry_1
_geom_angle_atom_site_label_2
_geom_angle_site_symmetry_2
_geom_angle_atom_site_label_3
_geom_angle_site_symmetry_3
_geom_angle
_geom_angle_publ_flag
O6 2_766 P1 . O7 2_766 107.7(8) yes
O6 2_766 P1 . O8 2_766 117.3(9) yes
O7 2_766 P1 . O8 2_766 108.2(7) yes
O6 2_766 P1 . O6 . 179.993 yes
O7 2_766 P1 . O6 . 72.3(8) yes
O8 2_766 P1 . O6 . 62.7(9) yes
O6 2_766 P1 . O7 . 72.3(8) yes
O7 2_766 P1 . O7 . 179.992 yes
O8 2_766 P1 . O7 . 71.8(7) yes
O6 . P1 . O7 . 107.7(8) yes
O6 2_766 P1 . O8 . 62.7(9) yes
O7 2_766 P1 . O8 . 71.8(7) yes
O8 2_766 P1 . O8 . 179.992 yes
O6 . P1 . O8 . 117.3(9) yes
O7 . P1 . O8 . 108.2(7) yes
O6 2_766 P1 . O8 2_766 117.3(9) yes
O6 2_766 P1 . O5 2_766 70.3(7) yes
O8 2_766 P1 . O5 2_766 76.5(9) yes
O6 2_766 P1 . O5 . 109.7(7) yes
O8 2_766 P1 . O5 . 103.5(9) yes
O5 2_766 P1 . O5 . 179.992 yes
O6 2_766 P1 . O6 . 179.993 yes
O8 2_766 P1 . O6 . 62.7(9) yes
O5 2_766 P1 . O6 . 109.7(7) yes
O5 . P1 . O6 . 70.3(7) yes
O6 2_766 P1 . O8 . 62.7(9) yes
O8 2_766 P1 . O8 . 179.992 yes
O5 2_766 P1 . O8 . 103.5(9) yes
O5 . P1 . O8 . 76.5(9) yes
O6 . P1 . O8 . 117.3(9) yes
O15 2_765 P2 . O14 2_765 123.9(7) yes
O15 2_765 P2 . O13 2_765 79.4(7) yes
O14 2_765 P2 . O13 2_765 67.9(7) yes
O15 2_765 P2 . O13 . 100.6(7) yes
O14 2_765 P2 . O13 . 112.1(7) yes
O13 2_765 P2 . O13 . 179.992 yes
O15 2_765 P2 . O14 . 56.1(7) yes
O14 2_765 P2 . O14 . 179.992 yes
O13 2_765 P2 . O14 . 112.1(7) yes
O13 . P2 . O14 . 67.9(7) yes
O15 2_765 P2 . O15 . 179.993 yes
O14 2_765 P2 . O15 . 56.1(7) yes
O13 2_765 P2 . O15 . 100.6(7) yes
O13 . P2 . O15 . 79.4(7) yes
O14 . P2 . O15 . 123.9(7) yes
O15 2_765 P2 . O16 2_765 101.5(7) yes
O15 2_765 P2 . O14 2_765 123.9(7) yes
O16 2_765 P2 . O14 2_765 107.9(8) yes
O15 2_765 P2 . O14 . 56.1(7) yes
O16 2_765 P2 . O14 . 72.1(8) yes
O14 2_765 P2 . O14 . 179.992 yes
O15 2_765 P2 . O15 . 179.993 yes
O16 2_765 P2 . O15 . 78.5(7) yes
O14 2_765 P2 . O15 . 56.1(7) yes
O14 . P2 . O15 . 123.9(7) yes
O15 2_765 P2 . O16 . 78.5(7) yes
O16 2_765 P2 . O16 . 179.992 yes
O14 2_765 P2 . O16 . 72.1(8) yes
O14 . P2 . O16 . 107.9(8) yes
O15 . P2 . O16 . 101.5(7) yes
C407 . O1 . H1 . 105.9 no
C408 . O3 . H3 . 114.0 no
P1 . O5 . O6 . 56.4(6) yes
P1 . O5 . O8 . 52.0(6) yes
O6 . O5 . O8 . 92.6(8) yes
P1 . O5 . C411 . 110.9(9) yes
O6 . O5 . C411 . 122.8(13) yes
O8 . O5 . C411 . 124.2(9) yes
O8 2_766 O6 . O7 2_766 91.9(9) yes
O8 2_766 O6 . P1 . 57.1(7) yes
O7 2_766 O6 . P1 . 53.1(6) yes
O8 2_766 O6 . O5 . 89.2(9) yes
O8 2_766 O6 . P1 . 57.1(7) yes
O5 . O6 . P1 . 53.2(6) yes
O8 2_766 O7 . O6 2_766 93.4(8) yes
O8 2_766 O7 . P1 . 53.6(5) yes
O6 2_766 O7 . P1 . 54.7(6) yes
O8 2_766 O7 . C411 . 119.6(11) yes
O6 2_766 O7 . C411 . 128.9(10) yes
P1 . O7 . C411 . 113.7(9) yes
O6 2_766 O8 . O7 2_766 95.1(9) yes
O6 2_766 O8 . P1 . 60.3(7) yes
O7 2_766 O8 . P1 . 54.7(6) yes
O6 2_766 O8 . O5 . 92.3(9) yes
O6 2_766 O8 . P1 . 60.3(7) yes
O5 . O8 . P1 . 51.5(6) yes
C418 . O9 . H9 . 110.1 no
C419 . O11 . H11 . 120.2 no
P2 . O13 . O14 . 56.7(6) yes
P2 . O13 . C422 . 110.5(8) yes
O14 . O13 . C422 . 121.5(11) yes
O15 2_765 O14 . O13 . 98.2(10) yes
O15 2_765 O14 . P2 . 65.2(8) yes
O13 . O14 . P2 . 55.3(6) yes
O15 2_765 O14 . O16 2_765 95.7(10) yes
O15 2_765 O14 . P2 . 65.2(8) yes
O16 2_765 O14 . P2 . 54.2(6) yes
O14 2_765 O15 . P2 . 58.8(7) yes
O14 2_765 O16 . P2 . 53.8(6) yes
O14 2_765 O16 . C422 . 133.8(11) yes
P2 . O16 . C422 . 113.6(10) yes
C502 . O17 . C503 . 125.89(7) yes
C506 . O18 . C507 . 125.91(7) yes
C510 . O19 . C511 . 125.89(7) yes
N402 . N401 . C401 . 122.4(7) yes
N402 . N401 . C409 . 108.3(7) yes
C401 . N401 . C409 . 129.2(7) yes
N401 . N402 . N403 . 107.7(7) yes
N402 . N403 . C410 . 107.7(8) yes
N405 . N404 . C412 . 120.5(5) yes
N405 . N404 . C420 . 110.8(6) yes
C412 . N404 . C420 . 128.5(6) yes
N404 . N405 . N406 . 106.7(6) yes
N405 . N406 . C421 . 109.8(6) yes
C423 . N407 . C427 . 105.5(6) yes
C423 . N407 . C431 . 111.8(7) yes
C427 . N407 . C431 . 109.2(7) yes
C423 . N407 . C435 . 111.6(8) yes
C427 . N407 . C435 . 111.2(7) yes
C431 . N407 . C435 . 107.5(7) yes
C2 . C1 . C6 . 120.41(9) yes
C2 . C1 . C7 . 124.47(9) yes
C6 . C1 . C7 . 114.92(9) yes
C1 . C2 . C3 . 119.62(9) yes
C1 . C2 . H21 . 120.0 no
C3 . C2 . H21 . 120.4 no
C2 . C3 . C4 . 120.08(8) yes
C2 . C3 . C65 . 124.12(8) yes
C4 . C3 . C65 . 115.79(8) yes
C3 . C4 . C5 . 121.07(9) yes
C3 . C4 . H41 . 119.4 no
C5 . C4 . H41 . 119.5 no
C4 . C5 . C6 . 119.84(8) yes
C4 . C5 . C12 . 120.85(9) yes
C6 . C5 . C12 . 119.19(9) yes
C1 . C6 . C5 . 118.71(9) yes
C1 . C6 . H61 . 120.7 no
C5 . C6 . H61 . 120.6 no
C8 . C7 . C9 . 110.67(7) yes
C8 . C7 . C10 . 104.44(7) yes
C9 . C7 . C10 . 110.66(7) yes
C108 . C7 . C109 . 110.68(7) yes
C108 . C7 . C110 . 104.43(7) yes
C109 . C7 . C110 . 110.68(7) yes
C7 . C8 . H81 . 109.4 no
C7 . C8 . H82 . 109.5 no
H81 . C8 . H82 . 109.5 no
C7 . C8 . H83 . 109.6 no
H81 . C8 . H83 . 109.5 no
H82 . C8 . H83 . 109.5 no
C7 . C9 . H91 . 109.3 no
C7 . C9 . H92 . 109.4 no
H91 . C9 . H92 . 109.5 no
C7 . C9 . H93 . 109.7 no
H91 . C9 . H93 . 109.5 no
H92 . C9 . H93 . 109.5 no
C7 . C10 . H101 . 109.8 no
C7 . C10 . H102 . 109.3 no
H101 . C10 . H102 . 109.5 no
C7 . C10 . H103 . 109.3 no
H101 . C10 . H103 . 109.5 no
H102 . C10 . H103 . 109.5 no
N1 . C11 . C12 . 173.7(7) yes
N1 . C11 . C112 . 161.3(8) yes
C5 . C12 . C11 . 113.9(4) yes
C5 . C12 . C13 . 122.8(5) yes
C11 . C12 . C13 . 123.3(7) yes
C12 . C13 . C16 . 131.1(5) yes
C12 . C13 . H131 . 114.6 no
C16 . C13 . H131 . 114.3 no
C15 . C14 . C19 . 120.42(10) yes
C15 . C14 . C20 . 124.41(10) yes
C19 . C14 . C20 . 114.95(10) yes
C14 . C15 . C16 . 119.62(9) yes
C14 . C15 . H151 . 120.0 no
C16 . C15 . H151 . 120.4 no
C13 . C16 . C15 . 124.12(8) yes
C13 . C16 . C17 . 115.81(8) yes
C15 . C16 . C17 . 120.06(8) yes
C16 . C17 . C18 . 121.08(9) yes
C16 . C17 . H171 . 119.4 no
C18 . C17 . H171 . 119.5 no
C17 . C18 . C19 . 119.85(8) yes
C17 . C18 . C25 . 120.87(9) yes
C19 . C18 . C25 . 119.20(9) yes
C14 . C19 . C18 . 118.67(9) yes
C14 . C19 . H191 . 120.7 no
C18 . C19 . H191 . 120.6 no
C14 . C20 . C21 . 108.4(8) yes
C14 . C20 . C22 . 111.4(6) yes
C21 . C20 . C22 . 105.6(8) yes
C14 . C20 . C23 . 112.6(5) yes
C21 . C20 . C23 . 110.7(9) yes
C22 . C20 . C23 . 107.9(8) yes
C21 . C20 . C22 . 105.6(8) yes
C21 . C20 . C23 . 110.7(9) yes
C22 . C20 . C23 . 107.9(8) yes
C21 . C20 . C114 . 108.4(8) yes
C22 . C20 . C114 . 113.5(6) yes
C23 . C20 . C114 . 110.6(5) yes
C20 . C21 . H211 . 109.2 no
C20 . C21 . H212 . 109.7 no
H211 . C21 . H212 . 109.5 no
C20 . C21 . H213 . 109.5 no
H211 . C21 . H213 . 109.5 no
H212 . C21 . H213 . 109.5 no
C20 . C22 . H221 . 109.2 no
C20 . C22 . H222 . 110.3 no
H221 . C22 . H222 . 109.5 no
C20 . C22 . H223 . 108.9 no
H221 . C22 . H223 . 109.5 no
H222 . C22 . H223 . 109.5 no
C20 . C23 . H231 . 109.0 no
C20 . C23 . H232 . 109.2 no
H231 . C23 . H232 . 109.5 no
C20 . C23 . H233 . 110.2 no
H231 . C23 . H233 . 109.5 no
H232 . C23 . H233 . 109.5 no
N2 . C24 . C25 . 173.4(8) yes
N2 . C24 . C125 . 165.3(10) yes
C18 . C25 . C24 . 112.0(5) yes
C18 . C25 . C26 . 123.2(5) yes
C24 . C25 . C26 . 124.7(7) yes
C25 . C26 . C29 . 129.1(5) yes
C25 . C26 . H261 . 115.7 no
C29 . C26 . H261 . 115.2 no
C28 . C27 . C32 . 120.49(8) yes
C28 . C27 . C33 . 124.37(9) yes
C32 . C27 . C33 . 114.99(9) yes
C27 . C28 . C29 . 119.72(9) yes
C27 . C28 . H281 . 119.9 no
C29 . C28 . H281 . 120.4 no
C26 . C29 . C28 . 124.10(8) yes
C26 . C29 . C30 . 115.80(8) yes
C28 . C29 . C30 . 120.10(8) yes
C29 . C30 . C31 . 121.11(9) yes
C29 . C30 . H301 . 119.4 no
C31 . C30 . H301 . 119.5 no
C30 . C31 . C32 . 119.88(8) yes
C30 . C31 . C38 . 120.88(8) yes
C32 . C31 . C38 . 119.24(8) yes
C27 . C32 . C31 . 118.66(9) yes
C27 . C32 . H321 . 120.7 no
C31 . C32 . H321 . 120.7 no
C34 . C33 . C35 . 110.69(7) yes
C34 . C33 . C36 . 104.46(7) yes
C35 . C33 . C36 . 110.67(7) yes
C134 . C33 . C135 . 110.69(7) yes
C134 . C33 . C136 . 104.42(7) yes
C135 . C33 . C136 . 110.67(7) yes
C33 . C34 . H341 . 109.3 no
C33 . C34 . H342 . 109.5 no
H341 . C34 . H342 . 109.5 no
C33 . C34 . H343 . 109.6 no
H341 . C34 . H343 . 109.5 no
H342 . C34 . H343 . 109.5 no
C33 . C35 . H351 . 109.3 no
C33 . C35 . H352 . 109.7 no
H351 . C35 . H352 . 109.5 no
C33 . C35 . H353 . 109.4 no
H351 . C35 . H353 . 109.5 no
H352 . C35 . H353 . 109.5 no
C33 . C36 . H361 . 109.7 no
C33 . C36 . H362 . 109.4 no
H361 . C36 . H362 . 109.5 no
C33 . C36 . H363 . 109.3 no
H361 . C36 . H363 . 109.5 no
H362 . C36 . H363 . 109.5 no
N3 . C37 . C38 . 171.8(9) yes
N3 . C37 . C138 . 166.1(9) yes
C31 . C38 . C37 . 113.9(5) yes
C31 . C38 . C39 . 122.7(5) yes
C37 . C38 . C39 . 123.3(7) yes
C38 . C39 . C42 . 130.2(6) yes
C38 . C39 . H391 . 115.1 no
C42 . C39 . H391 . 114.7 no
C41 . C40 . C45 . 120.51(8) yes
C41 . C40 . C46 . 124.47(8) yes
C45 . C40 . C46 . 114.95(8) yes
C40 . C41 . C42 . 119.65(9) yes
C40 . C41 . H411 . 119.9 no
C42 . C41 . H411 . 120.4 no
C39 . C42 . C41 . 124.11(8) yes
C39 . C42 . C43 . 115.82(8) yes
C41 . C42 . C43 . 120.06(8) yes
C42 . C43 . C44 . 121.05(9) yes
C42 . C43 . H431 . 119.4 no
C44 . C43 . H431 . 119.5 no
C43 . C44 . C45 . 119.85(8) yes
C43 . C44 . C51 . 120.89(9) yes
C45 . C44 . C51 . 119.20(9) yes
C40 . C45 . C44 . 118.69(9) yes
C40 . C45 . H451 . 120.7 no
C44 . C45 . H451 . 120.6 no
C147 . C46 . C148 . 110.69(7) yes
C147 . C46 . C149 . 104.45(7) yes
C148 . C46 . C149 . 110.67(7) yes
C47 . C46 . C48 . 110.68(7) yes
C47 . C46 . C49 . 104.43(7) yes
C48 . C46 . C49 . 110.69(7) yes
C46 . C47 . H471 . 114.2 no
C46 . C47 . H472 . 109.7 no
H471 . C47 . H472 . 109.5 no
C46 . C47 . H473 . 104.4 no
H471 . C47 . H473 . 109.5 no
H472 . C47 . H473 . 109.5 no
C46 . C48 . H481 . 104.3 no
C46 . C48 . H482 . 109.5 no
H481 . C48 . H482 . 109.5 no
C46 . C48 . H483 . 114.5 no
H481 . C48 . H483 . 109.5 no
H482 . C48 . H483 . 109.5 no
C46 . C49 . H491 . 114.8 no
C46 . C49 . H492 . 109.3 no
H491 . C49 . H492 . 109.5 no
C46 . C49 . H493 . 104.2 no
H491 . C49 . H493 . 109.5 no
H492 . C49 . H493 . 109.5 no
N4 . C50 . C51 . 173.2(9) yes
N4 . C50 . C151 . 162.3(9) yes
C44 . C51 . C50 . 115.3(5) yes
C44 . C51 . C52 . 123.0(5) yes
C50 . C51 . C52 . 121.7(7) yes
C51 . C52 . C55 . 129.9(5) yes
C51 . C52 . H521 . 115.4 no
C55 . C52 . H521 . 114.8 no
C54 . C53 . C58 . 120.46(8) yes
C54 . C53 . C59 . 124.51(8) yes
C58 . C53 . C59 . 114.92(8) yes
C53 . C54 . C55 . 119.59(9) yes
C53 . C54 . H541 . 120.0 no
C55 . C54 . H541 . 120.4 no
C52 . C55 . C54 . 124.12(9) yes
C52 . C55 . C56 . 115.80(9) yes
C54 . C55 . C56 . 120.01(8) yes
C55 . C56 . C57 . 121.04(9) yes
C55 . C56 . H561 . 119.4 no
C57 . C56 . H561 . 119.5 no
C56 . C57 . C58 . 119.88(8) yes
C56 . C57 . C64 . 120.92(8) yes
C58 . C57 . C64 . 119.20(8) yes
C53 . C58 . C57 . 118.73(9) yes
C53 . C58 . H581 . 120.6 no
C57 . C58 . H581 . 120.6 no
C60 . C59 . C61 . 110.69(7) yes
C60 . C59 . C62 . 104.44(7) yes
C61 . C59 . C62 . 110.66(7) yes
C160 . C59 . C161 . 110.68(7) yes
C160 . C59 . C162 . 104.44(7) yes
C161 . C59 . C162 . 110.68(7) yes
C59 . C60 . H601 . 109.4 no
C59 . C60 . H602 . 109.5 no
H601 . C60 . H602 . 109.5 no
C59 . C60 . H603 . 109.5 no
H601 . C60 . H603 . 109.5 no
H602 . C60 . H603 . 109.5 no
C59 . C61 . H611 . 109.3 no
C59 . C61 . H612 . 109.7 no
H611 . C61 . H612 . 109.5 no
C59 . C61 . H613 . 109.4 no
H611 . C61 . H613 . 109.5 no
H612 . C61 . H613 . 109.5 no
C59 . C62 . H621 . 109.8 no
C59 . C62 . H622 . 109.4 no
H621 . C62 . H622 . 109.5 no
C59 . C62 . H623 . 109.3 no
H621 . C62 . H623 . 109.5 no
H622 . C62 . H623 . 109.5 no
N5 . C63 . C64 . 173.0(7) yes
N5 . C63 . C164 . 163.0(8) yes
C57 . C64 . C63 . 113.4(4) yes
C57 . C64 . C65 . 123.3(5) yes
C63 . C64 . C65 . 123.2(7) yes
C3 . C65 . C64 . 129.9(5) yes
C3 . C65 . H651 . 114.8 no
C64 . C65 . H651 . 115.3 no
C7 . C101 . C102 . 114.86(10) yes
C7 . C101 . C106 . 124.38(10) yes
C102 . C101 . C106 . 120.46(9) yes
C101 . C102 . C103 . 118.73(9) yes
C101 . C102 . H1021 . 120.6 no
C103 . C102 . H1021 . 120.6 no
C102 . C103 . C104 . 119.87(9) yes
C102 . C103 . C164 . 119.19(9) yes
C104 . C103 . C164 . 120.87(10) yes
C103 . C104 . C105 . 121.09(9) yes
C103 . C104 . H1041 . 119.5 no
C105 . C104 . H1041 . 119.4 no
C104 . C105 . C106 . 120.04(10) yes
C104 . C105 . C113 . 115.74(10) yes
C106 . C105 . C113 . 124.05(9) yes
C105 . C106 . C101 . 119.69(9) yes
C105 . C106 . H1061 . 120.4 no
C101 . C106 . H1061 . 119.9 no
C7 . C108 . H1081 . 108.6 no
C7 . C108 . H1082 . 110.3 no
H1081 . C108 . H1082 . 109.5 no
C7 . C108 . H1083 . 109.5 no
H1081 . C108 . H1083 . 109.5 no
H1082 . C108 . H1083 . 109.5 no
C7 . C109 . H1091 . 110.1 no
C7 . C109 . H1092 . 108.7 no
H1091 . C109 . H1092 . 109.5 no
C7 . C109 . H1093 . 109.6 no
H1091 . C109 . H1093 . 109.5 no
H1092 . C109 . H1093 . 109.5 no
C7 . C110 . H1101 . 109.0 no
C7 . C110 . H1102 . 109.9 no
H1101 . C110 . H1102 . 109.5 no
C7 . C110 . H1103 . 109.4 no
H1101 . C110 . H1103 . 109.5 no
H1102 . C110 . H1103 . 109.5 no
C11 . C112 . C113 . 121.0(10) yes
C11 . C112 . C116 . 115.1(6) yes
C113 . C112 . C116 . 123.8(8) yes
C105 . C113 . C112 . 133.1(8) yes
C105 . C113 . H1131 . 113.2 no
C112 . C113 . H1131 . 113.6 no
C20 . C114 . C115 . 114.97(8) yes
C20 . C114 . C119 . 124.51(8) yes
C115 . C114 . C119 . 120.52(8) yes
C114 . C115 . C116 . 118.69(10) yes
C114 . C115 . H1151 . 120.6 no
C116 . C115 . H1151 . 120.7 no
C112 . C116 . C115 . 119.19(9) yes
C112 . C116 . C117 . 120.85(9) yes
C115 . C116 . C117 . 119.83(10) yes
C116 . C117 . C118 . 121.10(9) yes
C116 . C117 . H1171 . 119.4 no
C118 . C117 . H1171 . 119.5 no
C117 . C118 . C119 . 120.09(9) yes
C117 . C118 . C126 . 115.77(9) yes
C119 . C118 . C126 . 124.09(9) yes
C118 . C119 . C114 . 119.65(9) yes
C118 . C119 . H1191 . 120.3 no
C114 . C119 . H1191 . 120.0 no
C24 . C125 . C126 . 126.7(11) yes
C24 . C125 . C129 . 111.0(6) yes
C126 . C125 . C129 . 122.1(8) yes
C118 . C126 . C125 . 129.0(8) yes
C118 . C126 . H1261 . 115.3 no
C125 . C126 . H1261 . 115.6 no
C33 . C127 . C128 . 114.89(10) yes
C33 . C127 . C132 . 124.39(10) yes
C128 . C127 . C132 . 120.40(10) yes
C127 . C128 . C129 . 118.66(10) yes
C127 . C128 . H1281 . 120.6 no
C129 . C128 . H1281 . 120.7 no
C125 . C129 . C128 . 119.18(10) yes
C125 . C129 . C130 . 120.86(10) yes
C128 . C129 . C130 . 119.79(9) yes
C129 . C130 . C131 . 121.04(10) yes
C129 . C130 . H1301 . 119.4 no
C131 . C130 . H1301 . 119.5 no
C130 . C131 . C132 . 120.06(9) yes
C130 . C131 . C139 . 115.82(8) yes
C132 . C131 . C139 . 124.12(8) yes
C131 . C132 . C127 . 119.64(10) yes
C131 . C132 . H1321 . 120.3 no
C127 . C132 . H1321 . 120.0 no
C33 . C134 . H1341 . 109.2 no
C33 . C134 . H1342 . 109.5 no
H1341 . C134 . H1342 . 109.5 no
C33 . C134 . H1343 . 109.7 no
H1341 . C134 . H1343 . 109.5 no
H1342 . C134 . H1343 . 109.5 no
C33 . C135 . H1351 . 109.5 no
C33 . C135 . H1352 . 109.6 no
H1351 . C135 . H1352 . 109.5 no
C33 . C135 . H1353 . 109.3 no
H1351 . C135 . H1353 . 109.5 no
H1352 . C135 . H1353 . 109.5 no
C33 . C136 . H1361 . 109.6 no
C33 . C136 . H1362 . 109.4 no
H1361 . C136 . H1362 . 109.5 no
C33 . C136 . H1363 . 109.4 no
H1361 . C136 . H1363 . 109.5 no
H1362 . C136 . H1363 . 109.5 no
C37 . C138 . C139 . 124.5(11) yes
C37 . C138 . C142 . 111.1(6) yes
C139 . C138 . C142 . 123.4(8) yes
C131 . C139 . C138 . 130.1(9) yes
C131 . C139 . H1391 . 114.8 no
C138 . C139 . H1391 . 115.1 no
C46 . C140 . C141 . 114.96(10) yes
C46 . C140 . C145 . 124.43(10) yes
C141 . C140 . C145 . 120.44(10) yes
C140 . C141 . C142 . 118.66(10) yes
C140 . C141 . H1411 . 120.6 no
C142 . C141 . H1411 . 120.7 no
C138 . C142 . C141 . 119.21(9) yes
C138 . C142 . C143 . 120.86(9) yes
C141 . C142 . C143 . 119.84(9) yes
C142 . C143 . C144 . 121.10(10) yes
C142 . C143 . H1431 . 119.4 no
C144 . C143 . H1431 . 119.5 no
C143 . C144 . C145 . 120.09(8) yes
C143 . C144 . C152 . 115.78(9) yes
C145 . C144 . C152 . 124.11(9) yes
C144 . C145 . C140 . 119.65(10) yes
C144 . C145 . H1451 . 120.3 no
C140 . C145 . H1451 . 120.0 no
C46 . C147 . H1471 . 109.9 no
C46 . C147 . H1472 . 109.4 no
H1471 . C147 . H1472 . 109.5 no
C46 . C147 . H1473 . 109.1 no
H1471 . C147 . H1473 . 109.5 no
H1472 . C147 . H1473 . 109.5 no
C46 . C148 . H1481 . 108.8 no
C46 . C148 . H1482 . 109.7 no
H1481 . C148 . H1482 . 109.5 no
C46 . C148 . H1483 . 109.9 no
H1481 . C148 . H1483 . 109.5 no
H1482 . C148 . H1483 . 109.5 no
C46 . C149 . H1491 . 110.2 no
C46 . C149 . H1492 . 109.4 no
H1491 . C149 . H1492 . 109.5 no
C46 . C149 . H1493 . 108.8 no
H1491 . C149 . H1493 . 109.5 no
H1492 . C149 . H1493 . 109.5 no
C50 . C151 . C152 . 123.0(11) yes
C50 . C151 . C155 . 111.3(7) yes
C152 . C151 . C155 . 125.4(9) yes
C144 . C152 . C151 . 131.9(10) yes
C144 . C152 . H1521 . 113.9 no
C151 . C152 . H1521 . 114.1 no
C59 . C153 . C154 . 114.95(10) yes
C59 . C153 . C158 . 124.42(10) yes
C154 . C153 . C158 . 120.42(10) yes
C153 . C154 . C155 . 118.64(10) yes
C153 . C154 . H1541 . 120.6 no
C155 . C154 . H1541 . 120.7 no
C151 . C155 . C154 . 119.20(9) yes
C151 . C155 . C156 . 120.89(9) yes
C154 . C155 . C156 . 119.81(10) yes
C155 . C156 . C157 . 121.03(10) yes
C155 . C156 . H1561 . 119.5 no
C157 . C156 . H1561 . 119.5 no
C156 . C157 . C158 . 120.05(8) yes
C156 . C157 . C165 . 115.82(9) yes
C158 . C157 . C165 . 124.12(9) yes
C157 . C158 . C153 . 119.63(10) yes
C157 . C158 . H1581 . 120.3 no
C153 . C158 . H1581 . 120.0 no
C59 . C160 . H1601 . 108.9 no
C59 . C160 . H1602 . 109.4 no
H1601 . C160 . H1602 . 109.5 no
C59 . C160 . H1603 . 110.1 no
H1601 . C160 . H1603 . 109.5 no
H1602 . C160 . H1603 . 109.5 no
C59 . C161 . H1611 . 109.8 no
C59 . C161 . H1612 . 109.8 no
H1611 . C161 . H1612 . 109.5 no
C59 . C161 . H1613 . 108.9 no
H1611 . C161 . H1613 . 109.5 no
H1612 . C161 . H1613 . 109.5 no
C59 . C162 . H1621 . 109.2 no
C59 . C162 . H1622 . 109.4 no
H1621 . C162 . H1622 . 109.5 no
C59 . C162 . H1623 . 109.8 no
H1621 . C162 . H1623 . 109.5 no
H1622 . C162 . H1623 . 109.5 no
C103 . C164 . C63 . 113.9(7) yes
C103 . C164 . C165 . 123.0(9) yes
C63 . C164 . C165 . 123.0(10) yes
C157 . C165 . C164 . 131.2(9) yes
C157 . C165 . H1651 . 114.1 no
C164 . C165 . H1651 . 114.7 no
C202 . C201 . C206 . 120.49(10) yes
C202 . C201 . C207 . 124.45(10) yes
C206 . C201 . C207 . 114.92(10) yes
C201 . C202 . C203 . 119.65(10) yes
C201 . C202 . H2021 . 120.1 no
C203 . C202 . H2021 . 120.3 no
C202 . C203 . C204 . 120.04(9) yes
C202 . C203 . C265 . 124.10(9) yes
C204 . C203 . C265 . 115.78(9) yes
C203 . C204 . C205 . 121.05(10) yes
C203 . C204 . H2041 . 119.6 no
C205 . C204 . H2041 . 119.4 no
C204 . C205 . C206 . 119.87(9) yes
C204 . C205 . C212 . 120.89(9) yes
C206 . C205 . C212 . 119.18(9) yes
C201 . C206 . C205 . 118.72(10) yes
C201 . C206 . H2061 . 120.5 no
C205 . C206 . H2061 . 120.7 no
C201 . C207 . C208 . 113.9(6) yes
C201 . C207 . C209 . 108.0(11) yes
C208 . C207 . C209 . 113.0(7) yes
C201 . C207 . C210 . 107.4(7) yes
C208 . C207 . C210 . 107.8(8) yes
C209 . C207 . C210 . 106.3(7) yes
C208 . C207 . C209 . 113.0(7) yes
C208 . C207 . C210 . 107.8(8) yes
C209 . C207 . C210 . 106.3(7) yes
C208 . C207 . C301 . 113.0(5) yes
C209 . C207 . C301 . 106.6(8) yes
C210 . C207 . C301 . 109.9(5) yes
C207 . C208 . H2081 . 109.5 no
C207 . C208 . H2082 . 109.6 no
H2081 . C208 . H2082 . 109.5 no
C207 . C208 . H2083 . 109.3 no
H2081 . C208 . H2083 . 109.5 no
H2082 . C208 . H2083 . 109.5 no
C207 . C209 . H2091 . 109.3 no
C207 . C209 . H2092 . 109.3 no
H2091 . C209 . H2092 . 109.5 no
C207 . C209 . H2093 . 109.8 no
H2091 . C209 . H2093 . 109.5 no
H2092 . C209 . H2093 . 109.5 no
C207 . C210 . H2101 . 109.2 no
C207 . C210 . H2102 . 109.8 no
H2101 . C210 . H2102 . 109.5 no
C207 . C210 . H2103 . 109.4 no
H2101 . C210 . H2103 . 109.5 no
H2102 . C210 . H2103 . 109.5 no
N201 . C211 . C212 . 161.8(8) yes
N201 . C211 . C312 . 172.9(7) yes
C205 . C212 . C211 . 115.5(6) yes
C205 . C212 . C213 . 124.7(10) yes
C211 . C212 . C213 . 119.7(11) yes
C212 . C213 . C216 . 134.5(9) yes
C212 . C213 . H2131 . 112.8 no
C216 . C213 . H2131 . 112.7 no
C215 . C214 . C219 . 120.44(10) yes
C215 . C214 . C220 . 124.44(10) yes
C219 . C214 . C220 . 114.91(10) yes
C214 . C215 . C216 . 119.63(10) yes
C214 . C215 . H2151 . 120.0 no
C216 . C215 . H2151 . 120.4 no
C213 . C216 . C215 . 124.13(9) yes
C213 . C216 . C217 . 115.79(9) yes
C215 . C216 . C217 . 120.06(8) yes
C216 . C217 . C218 . 121.06(10) yes
C216 . C217 . H2171 . 119.5 no
C218 . C217 . H2171 . 119.4 no
C217 . C218 . C219 . 119.84(10) yes
C217 . C218 . C225 . 120.86(9) yes
C219 . C218 . C225 . 119.17(9) yes
C214 . C219 . C218 . 118.70(10) yes
C214 . C219 . H2191 . 120.6 no
C218 . C219 . H2191 . 120.7 no
C214 . C220 . C221 . 113.6(7) yes
C214 . C220 . C222 . 108.1(10) yes
C221 . C220 . C222 . 104.9(8) yes
C214 . C220 . C223 . 111.8(5) yes
C221 . C220 . C223 . 110.9(8) yes
C222 . C220 . C223 . 107.1(8) yes
C221 . C220 . C222 . 104.9(8) yes
C221 . C220 . C223 . 110.9(8) yes
C222 . C220 . C223 . 107.1(8) yes
C221 . C220 . C314 . 110.7(7) yes
C222 . C220 . C314 . 110.2(8) yes
C223 . C220 . C314 . 112.7(4) yes
C220 . C221 . H2211 . 109.5 no
C220 . C221 . H2212 . 109.2 no
H2211 . C221 . H2212 . 109.5 no
C220 . C221 . H2213 . 109.6 no
H2211 . C221 . H2213 . 109.5 no
H2212 . C221 . H2213 . 109.5 no
C220 . C222 . H2221 . 109.7 no
C220 . C222 . H2222 . 109.5 no
H2221 . C222 . H2222 . 109.5 no
C220 . C222 . H2223 . 109.1 no
H2221 . C222 . H2223 . 109.5 no
H2222 . C222 . H2223 . 109.5 no
C220 . C223 . H2231 . 109.6 no
C220 . C223 . H2232 . 109.7 no
H2231 . C223 . H2232 . 109.5 no
C220 . C223 . H2233 . 109.1 no
H2231 . C223 . H2233 . 109.5 no
H2232 . C223 . H2233 . 109.5 no
N202 . C224 . C225 . 163.9(8) yes
N202 . C224 . C325 . 171.5(8) yes
C218 . C225 . C224 . 112.8(7) yes
C218 . C225 . C226 . 126.2(10) yes
C224 . C225 . C226 . 121.0(11) yes
C225 . C226 . C229 . 133.2(10) yes
C225 . C226 . H2261 . 113.5 no
C229 . C226 . H2261 . 113.3 no
C228 . C227 . C232 . 120.41(9) yes
C228 . C227 . C233 . 124.50(9) yes
C232 . C227 . C233 . 114.86(9) yes
C227 . C228 . C229 . 119.57(9) yes
C227 . C228 . H2281 . 120.0 no
C229 . C228 . H2281 . 120.4 no
C226 . C229 . C228 . 124.16(9) yes
C226 . C229 . C230 . 115.78(9) yes
C228 . C229 . C230 . 120.05(8) yes
C229 . C230 . C231 . 121.07(10) yes
C229 . C230 . H2301 . 119.5 no
C231 . C230 . H2301 . 119.4 no
C230 . C231 . C232 . 119.86(9) yes
C230 . C231 . C238 . 120.85(9) yes
C232 . C231 . C238 . 119.18(9) yes
C227 . C232 . C231 . 118.71(10) yes
C227 . C232 . H2321 . 120.6 no
C231 . C232 . H2321 . 120.7 no
C334 . C233 . C335 . 110.68(7) yes
C334 . C233 . C336 . 104.42(7) yes
C335 . C233 . C336 . 110.68(7) yes
C234 . C233 . C235 . 110.69(7) yes
C234 . C233 . C236 . 104.44(7) yes
C235 . C233 . C236 . 110.67(7) yes
C233 . C234 . H2341 . 109.9 no
C233 . C234 . H2342 . 109.0 no
H2341 . C234 . H2342 . 109.5 no
C233 . C234 . H2343 . 109.5 no
H2341 . C234 . H2343 . 109.5 no
H2342 . C234 . H2343 . 109.5 no
C233 . C235 . H2351 . 108.8 no
C233 . C235 . H2352 . 109.8 no
H2351 . C235 . H2352 . 109.5 no
C233 . C235 . H2353 . 109.8 no
H2351 . C235 . H2353 . 109.5 no
H2352 . C235 . H2353 . 109.5 no
C233 . C236 . H2361 . 110.3 no
C233 . C236 . H2362 . 109.2 no
H2361 . C236 . H2362 . 109.5 no
C233 . C236 . H2363 . 108.9 no
H2361 . C236 . H2363 . 109.5 no
H2362 . C236 . H2363 . 109.5 no
N203 . C237 . C238 . 161.0(9) yes
N203 . C237 . C338 . 174.3(9) yes
C231 . C238 . C237 . 112.2(6) yes
C231 . C238 . C239 . 126.9(9) yes
C237 . C238 . C239 . 120.9(11) yes
C238 . C239 . C242 . 132.7(10) yes
C238 . C239 . H2391 . 113.8 no
C242 . C239 . H2391 . 113.6 no
C241 . C240 . C245 . 120.46(9) yes
C241 . C240 . C246 . 124.50(9) yes
C245 . C240 . C246 . 114.94(9) yes
C240 . C241 . C242 . 119.60(10) yes
C240 . C241 . H2411 . 120.0 no
C242 . C241 . H2411 . 120.4 no
C239 . C242 . C241 . 124.11(10) yes
C239 . C242 . C243 . 115.76(10) yes
C241 . C242 . C243 . 120.03(8) yes
C242 . C243 . C244 . 121.08(10) yes
C242 . C243 . H2431 . 119.5 no
C244 . C243 . H2431 . 119.4 no
C243 . C244 . C245 . 119.87(9) yes
C243 . C244 . C251 . 120.88(9) yes
C245 . C244 . C251 . 119.19(9) yes
C240 . C245 . C244 . 118.70(10) yes
C240 . C245 . H2451 . 120.6 no
C244 . C245 . H2451 . 120.7 no
C240 . C246 . C247 . 114.2(7) yes
C240 . C246 . C248 . 108.9(9) yes
C247 . C246 . C248 . 107.1(8) yes
C240 . C246 . C249 . 110.1(6) yes
C247 . C246 . C249 . 104.8(9) yes
C248 . C246 . C249 . 111.8(8) yes
C247 . C246 . C248 . 107.1(8) yes
C247 . C246 . C249 . 104.8(9) yes
C248 . C246 . C249 . 111.8(8) yes
C247 . C246 . C340 . 112.1(7) yes
C248 . C246 . C340 . 109.2(8) yes
C249 . C246 . C340 . 111.8(5) yes
C246 . C247 . H2471 . 109.9 no
C246 . C247 . H2472 . 108.6 no
H2471 . C247 . H2472 . 109.5 no
C246 . C247 . H2473 . 109.9 no
H2471 . C247 . H2473 . 109.5 no
H2472 . C247 . H2473 . 109.5 no
C246 . C248 . H2481 . 109.3 no
C246 . C248 . H2482 . 109.0 no
H2481 . C248 . H2482 . 109.5 no
C246 . C248 . H2483 . 110.2 no
H2481 . C248 . H2483 . 109.5 no
H2482 . C248 . H2483 . 109.5 no
C246 . C249 . H2491 . 109.6 no
C246 . C249 . H2492 . 109.3 no
H2491 . C249 . H2492 . 109.5 no
C246 . C249 . H2493 . 109.5 no
H2491 . C249 . H2493 . 109.5 no
H2492 . C249 . H2493 . 109.5 no
N204 . C250 . C251 . 179.1(10) yes
C244 . C251 . C250 . 112.6(17) yes
C244 . C251 . C252 . 123.8(9) yes
C250 . C251 . C252 . 123.6(19) yes
C251 . C252 . C255 . 130.7(9) yes
C251 . C252 . H2521 . 114.7 no
C255 . C252 . H2521 . 114.5 no
C254 . C253 . C258 . 120.48(9) yes
C254 . C253 . C259 . 124.47(9) yes
C258 . C253 . C259 . 114.98(9) yes
C253 . C254 . C255 . 119.61(10) yes
C253 . C254 . H2541 . 120.0 no
C255 . C254 . H2541 . 120.4 no
C252 . C255 . C254 . 124.11(9) yes
C252 . C255 . C256 . 115.78(9) yes
C254 . C255 . C256 . 120.02(8) yes
C255 . C256 . C257 . 121.04(10) yes
C255 . C256 . H2561 . 119.5 no
C257 . C256 . H2561 . 119.5 no
C256 . C257 . C258 . 119.81(10) yes
C256 . C257 . C264 . 120.88(9) yes
C258 . C257 . C264 . 119.18(9) yes
C253 . C258 . C257 . 118.67(10) yes
C253 . C258 . H2581 . 120.7 no
C257 . C258 . H2581 . 120.7 no
C260 . C259 . C261 . 110.68(7) yes
C260 . C259 . C262 . 104.44(7) yes
C261 . C259 . C262 . 110.69(7) yes
C360 . C259 . C361 . 110.70(7) yes
C360 . C259 . C362 . 104.45(7) yes
C361 . C259 . C362 . 110.64(7) yes
C259 . C260 . H2601 . 111.2 no
C259 . C260 . H2602 . 107.5 no
H2601 . C260 . H2602 . 109.5 no
C259 . C260 . H2603 . 109.7 no
H2601 . C260 . H2603 . 109.5 no
H2602 . C260 . H2603 . 109.5 no
C259 . C261 . H2611 . 107.5 no
C259 . C261 . H2612 . 111.5 no
H2611 . C261 . H2612 . 109.5 no
C259 . C261 . H2613 . 109.4 no
H2611 . C261 . H2613 . 109.5 no
H2612 . C261 . H2613 . 109.5 no
C259 . C262 . H2621 . 111.8 no
C259 . C262 . H2622 . 107.2 no
H2621 . C262 . H2622 . 109.5 no
C259 . C262 . H2623 . 109.4 no
H2621 . C262 . H2623 . 109.5 no
H2622 . C262 . H2623 . 109.5 no
N205 . C263 . C264 . 163.4(9) yes
N205 . C263 . C364 . 171.8(8) yes
C257 . C264 . C263 . 114.2(6) yes
C257 . C264 . C265 . 123.3(9) yes
C263 . C264 . C265 . 122.4(11) yes
C203 . C265 . C264 . 131.5(9) yes
C203 . C265 . H2651 . 114.1 no
C264 . C265 . H2651 . 114.4 no
C207 . C301 . C302 . 115.00(9) yes
C207 . C301 . C306 . 124.44(8) yes
C302 . C301 . C306 . 120.52(8) yes
C301 . C302 . C303 . 118.74(9) yes
C301 . C302 . H3021 . 120.6 no
C303 . C302 . H3021 . 120.6 no
C302 . C303 . C304 . 119.89(8) yes
C302 . C303 . C364 . 119.21(8) yes
C304 . C303 . C364 . 120.89(8) yes
C303 . C304 . C305 . 121.09(9) yes
C303 . C304 . H3041 . 119.4 no
C305 . C304 . H3041 . 119.5 no
C304 . C305 . C306 . 120.06(8) yes
C304 . C305 . C313 . 115.79(8) yes
C306 . C305 . C313 . 124.11(8) yes
C305 . C306 . C301 . 119.69(9) yes
C305 . C306 . H3061 . 120.3 no
C301 . C306 . H3061 . 120.0 no
C211 . C312 . C313 . 121.8(7) yes
C211 . C312 . C316 . 114.7(4) yes
C313 . C312 . C316 . 123.5(5) yes
C305 . C313 . C312 . 132.7(5) yes
C305 . C313 . H3131 . 113.5 no
C312 . C313 . H3131 . 113.9 no
C220 . C314 . C315 . 114.96(9) yes
C220 . C314 . C319 . 124.43(9) yes
C315 . C314 . C319 . 120.44(9) yes
C314 . C315 . C316 . 118.72(9) yes
C314 . C315 . H3151 . 120.6 no
C316 . C315 . H3151 . 120.6 no
C312 . C316 . C315 . 119.20(8) yes
C312 . C316 . C317 . 120.93(8) yes
C315 . C316 . C317 . 119.85(8) yes
C316 . C317 . C318 . 120.97(9) yes
C316 . C317 . H3171 . 119.5 no
C318 . C317 . H3171 . 119.5 no
C317 . C318 . C319 . 120.01(8) yes
C317 . C318 . C326 . 115.82(8) yes
C319 . C318 . C326 . 124.12(8) yes
C318 . C319 . C314 . 119.61(9) yes
C318 . C319 . H3191 . 120.4 no
C314 . C319 . H3191 . 120.0 no
C224 . C325 . C326 . 123.2(7) yes
C224 . C325 . C329 . 114.5(4) yes
C326 . C325 . C329 . 122.3(5) yes
C318 . C326 . C325 . 128.8(5) yes
C318 . C326 . H3261 . 115.4 no
C325 . C326 . H3261 . 115.8 no
C233 . C327 . C328 . 115.00(8) yes
C233 . C327 . C332 . 124.46(8) yes
C328 . C327 . C332 . 120.52(8) yes
C327 . C328 . C329 . 118.73(9) yes
C327 . C328 . H3281 . 120.6 no
C329 . C328 . H3281 . 120.6 no
C325 . C329 . C328 . 119.17(9) yes
C325 . C329 . C330 . 120.91(9) yes
C328 . C329 . C330 . 119.84(8) yes
C329 . C330 . C331 . 121.01(9) yes
C329 . C330 . H3301 . 119.5 no
C331 . C330 . H3301 . 119.5 no
C330 . C331 . C332 . 120.00(8) yes
C330 . C331 . C339 . 115.82(9) yes
C332 . C331 . C339 . 124.11(9) yes
C331 . C332 . C327 . 119.66(9) yes
C331 . C332 . H3321 . 120.4 no
C327 . C332 . H3321 . 119.9 no
C233 . C334 . H3341 . 109.1 no
C233 . C334 . H3342 . 109.6 no
H3341 . C334 . H3342 . 109.5 no
C233 . C334 . H3343 . 109.7 no
H3341 . C334 . H3343 . 109.5 no
H3342 . C334 . H3343 . 109.5 no
C233 . C335 . H3351 . 109.6 no
C233 . C335 . H3352 . 109.2 no
H3351 . C335 . H3352 . 109.5 no
C233 . C335 . H3353 . 109.6 no
H3351 . C335 . H3353 . 109.5 no
H3352 . C335 . H3353 . 109.5 no
C233 . C336 . H3361 . 109.7 no
C233 . C336 . H3362 . 109.3 no
H3361 . C336 . H3362 . 109.5 no
C233 . C336 . H3363 . 109.4 no
H3361 . C336 . H3363 . 109.5 no
H3362 . C336 . H3363 . 109.5 no
C237 . C338 . C339 . 122.7(7) yes
C237 . C338 . C342 . 112.9(5) yes
C339 . C338 . C342 . 124.4(5) yes
C331 . C339 . C338 . 130.6(5) yes
C331 . C339 . H3391 . 114.5 no
C338 . C339 . H3391 . 114.8 no
C246 . C340 . C341 . 114.93(10) yes
C246 . C340 . C345 . 124.45(10) yes
C341 . C340 . C345 . 120.43(9) yes
C340 . C341 . C342 . 118.67(9) yes
C340 . C341 . H3411 . 120.6 no
C342 . C341 . H3411 . 120.7 no
C338 . C342 . C341 . 119.21(9) yes
C338 . C342 . C343 . 120.89(9) yes
C341 . C342 . C343 . 119.85(8) yes
C342 . C343 . C344 . 121.05(9) yes
C342 . C343 . H3431 . 119.5 no
C344 . C343 . H3431 . 119.5 no
C343 . C344 . C345 . 120.02(8) yes
C343 . C344 . C352 . 115.82(8) yes
C345 . C344 . C352 . 124.17(8) yes
C344 . C345 . C340 . 119.56(9) yes
C344 . C345 . H3451 . 120.4 no
C340 . C345 . H3451 . 120.0 no
N304 . C350 . C351 . 170(2) yes
C350 . C351 . C352 . 123.4(9) yes
C350 . C351 . C355 . 111.8(8) yes
C352 . C351 . C355 . 124.1(5) yes
C344 . C352 . C351 . 130.5(6) yes
C344 . C352 . H3521 . 114.6 no
C351 . C352 . H3521 . 114.9 no
C259 . C353 . C354 . 114.93(8) yes
C259 . C353 . C358 . 124.57(8) yes
C354 . C353 . C358 . 120.49(8) yes
C353 . C354 . C355 . 118.78(9) yes
C353 . C354 . H3541 . 120.6 no
C355 . C354 . H3541 . 120.6 no
C351 . C355 . C354 . 119.17(8) yes
C351 . C355 . C356 . 120.91(8) yes
C354 . C355 . C356 . 119.91(8) yes
C355 . C356 . C357 . 121.05(9) yes
C355 . C356 . H3561 . 119.5 no
C357 . C356 . H3561 . 119.5 no
C356 . C357 . C358 . 120.02(8) yes
C356 . C357 . C365 . 115.81(8) yes
C358 . C357 . C365 . 124.17(8) yes
C357 . C358 . C353 . 119.55(9) yes
C357 . C358 . H3581 . 120.4 no
C353 . C358 . H3581 . 120.0 no
C259 . C360 . H3601 . 109.4 no
C259 . C360 . H3602 . 109.5 no
H3601 . C360 . H3602 . 109.5 no
C259 . C360 . H3603 . 109.5 no
H3601 . C360 . H3603 . 109.5 no
H3602 . C360 . H3603 . 109.5 no
C259 . C361 . H3611 . 109.2 no
C259 . C361 . H3612 . 109.5 no
H3611 . C361 . H3612 . 109.5 no
C259 . C361 . H3613 . 109.7 no
H3611 . C361 . H3613 . 109.5 no
H3612 . C361 . H3613 . 109.5 no
C259 . C362 . H3621 . 109.8 no
C259 . C362 . H3622 . 109.0 no
H3621 . C362 . H3622 . 109.5 no
C259 . C362 . H3623 . 109.6 no
H3621 . C362 . H3623 . 109.5 no
H3622 . C362 . H3623 . 109.5 no
C303 . C364 . C263 . 113.7(5) yes
C303 . C364 . C365 . 123.1(5) yes
C263 . C364 . C365 . 123.1(7) yes
C357 . C365 . C364 . 130.1(5) yes
C357 . C365 . H3651 . 114.7 no
C364 . C365 . H3651 . 115.1 no
N401 . C401 . C402 . 116.1(8) yes
N401 . C401 . C406 . 120.7(7) yes
C402 . C401 . C406 . 123.1(8) yes
C401 . C402 . C403 . 121.7(10) yes
C401 . C402 . H4021 . 119.2 no
C403 . C402 . H4021 . 119.1 no
C402 . C403 . C404 . 119.2(10) yes
C402 . C403 . C407 . 121.0(10) yes
C404 . C403 . C407 . 119.5(9) yes
C403 . C404 . C405 . 121.8(9) yes
C403 . C404 . H4041 . 119.2 no
C405 . C404 . H4041 . 118.9 no
C404 . C405 . C406 . 117.4(10) yes
C404 . C405 . C408 . 122.4(10) yes
C406 . C405 . C408 . 120.0(11) yes
C405 . C406 . C401 . 116.5(9) yes
C405 . C406 . H4061 . 121.7 no
C401 . C406 . H4061 . 121.8 no
C403 . C407 . O2 . 113.3(10) yes
C403 . C407 . O1 . 109.5(10) yes
O2 . C407 . O1 . 135.1(12) yes
C405 . C408 . O3 . 114.6(11) yes
C405 . C408 . O4 . 123.9(13) yes
O3 . C408 . O4 . 120.6(14) yes
N401 . C409 . C410 . 107.3(7) yes
N401 . C409 . H4091 . 126.3 no
C410 . C409 . H4091 . 126.4 no
N403 . C410 . C409 . 108.9(8) yes
N403 . C410 . C411 . 119.8(9) yes
C409 . C410 . C411 . 131.2(10) yes
O7 . C411 . C410 . 109.4(8) yes
O7 . C411 . H4113 . 109.6 no
C410 . C411 . H4113 . 109.3 no
O7 . C411 . H4114 . 109.6 no
C410 . C411 . H4114 . 109.5 no
H4113 . C411 . H4114 . 109.5 no
C410 . C411 . O5 . 103.8(10) yes
C410 . C411 . H4111 . 111.0 no
O5 . C411 . H4111 . 111.0 no
C410 . C411 . H4112 . 110.6 no
O5 . C411 . H4112 . 110.9 no
H4111 . C411 . H4112 . 109.5 no
N404 . C412 . C413 . 120.9(6) yes
N404 . C412 . C417 . 119.8(7) yes
C413 . C412 . C417 . 119.3(7) yes
C412 . C413 . C414 . 119.7(7) yes
C412 . C413 . H4131 . 120.3 no
C414 . C413 . H4131 . 120.1 no
C413 . C414 . C415 . 121.0(7) yes
C413 . C414 . C418 . 120.3(7) yes
C415 . C414 . C418 . 118.6(8) yes
C414 . C415 . C416 . 120.5(8) yes
C414 . C415 . H4151 . 119.6 no
C416 . C415 . H4151 . 119.8 no
C415 . C416 . C417 . 119.3(9) yes
C415 . C416 . C419 . 118.9(11) yes
C417 . C416 . C419 . 121.8(11) yes
C416 . C417 . C412 . 120.1(9) yes
C416 . C417 . H4171 . 120.0 no
C412 . C417 . H4171 . 119.9 no
C414 . C418 . O9 . 114.0(7) yes
C414 . C418 . O10 . 124.9(9) yes
O9 . C418 . O10 . 121.0(9) yes
C416 . C419 . O12 . 116.1(12) yes
C416 . C419 . O11 . 121.9(13) yes
O12 . C419 . O11 . 121.5(12) yes
N404 . C420 . C421 . 106.3(7) yes
N404 . C420 . H4201 . 126.9 no
C421 . C420 . H4201 . 126.7 no
N406 . C421 . C420 . 106.3(6) yes
N406 . C421 . C422 . 122.1(9) yes
C420 . C421 . C422 . 131.5(9) yes
C421 . C422 . O13 . 108.1(9) yes
C421 . C422 . H4221 . 109.6 no
O13 . C422 . H4221 . 109.7 no
C421 . C422 . H4222 . 110.1 no
O13 . C422 . H4222 . 109.8 no
H4221 . C422 . H4222 . 109.5 no
O16 . C422 . C421 . 108.9(9) yes
O16 . C422 . H4223 . 110.1 no
C421 . C422 . H4223 . 109.9 no
O16 . C422 . H4224 . 109.1 no
C421 . C422 . H4224 . 109.3 no
H4223 . C422 . H4224 . 109.5 no
N407 . C423 . C424 . 114.1(7) yes
N407 . C423 . H4231 . 108.1 no
C424 . C423 . H4231 . 107.8 no
N407 . C423 . H4232 . 108.3 no
C424 . C423 . H4232 . 108.9 no
H4231 . C423 . H4232 . 109.5 no
C423 . C424 . C425 . 107.5(9) yes
C423 . C424 . H4241 . 110.6 no
C425 . C424 . H4241 . 110.0 no
C423 . C424 . H4242 . 109.4 no
C425 . C424 . H4242 . 109.9 no
H4241 . C424 . H4242 . 109.5 no
C424 . C425 . C426 . 113.8(11) yes
C424 . C425 . H4251 . 108.5 no
C426 . C425 . H4251 . 109.6 no
C424 . C425 . H4252 . 108.5 no
C426 . C425 . H4252 . 106.9 no
H4251 . C425 . H4252 . 109.5 no
C425 . C426 . H4261 . 109.6 no
C425 . C426 . H4262 . 108.0 no
H4261 . C426 . H4262 . 109.5 no
C425 . C426 . H4263 . 110.8 no
H4261 . C426 . H4263 . 109.5 no
H4262 . C426 . H4263 . 109.5 no
N407 . C427 . C428 . 115.2(7) yes
N407 . C427 . H4271 . 108.0 no
C428 . C427 . H4271 . 107.7 no
N407 . C427 . H4272 . 108.0 no
C428 . C427 . H4272 . 108.4 no
H4271 . C427 . H4272 . 109.5 no
C427 . C428 . C429 . 111.0(8) yes
C427 . C428 . H4281 . 109.4 no
C429 . C428 . H4281 . 109.4 no
C427 . C428 . H4282 . 108.7 no
C429 . C428 . H4282 . 108.7 no
H4281 . C428 . H4282 . 109.5 no
C428 . C429 . C430 . 112.8(10) yes
C428 . C429 . H4291 . 108.5 no
C430 . C429 . H4291 . 108.2 no
C428 . C429 . H4292 . 109.1 no
C430 . C429 . H4292 . 108.7 no
H4291 . C429 . H4292 . 109.5 no
C429 . C430 . H4301 . 110.0 no
C429 . C430 . H4302 . 109.4 no
H4301 . C430 . H4302 . 109.5 no
C429 . C430 . H4303 . 109.0 no
H4301 . C430 . H4303 . 109.5 no
H4302 . C430 . H4303 . 109.5 no
N407 . C431 . C432 . 117.4(7) yes
N407 . C431 . H4311 . 107.2 no
C432 . C431 . H4311 . 107.6 no
N407 . C431 . H4312 . 107.3 no
C432 . C431 . H4312 . 107.6 no
H4311 . C431 . H4312 . 109.5 no
C431 . C432 . C433 . 110.0(9) yes
C431 . C432 . H4321 . 109.3 no
C433 . C432 . H4321 . 109.0 no
C431 . C432 . H4322 . 109.3 no
C433 . C432 . H4322 . 109.7 no
H4321 . C432 . H4322 . 109.5 no
C432 . C433 . C434 . 116.9(12) yes
C432 . C433 . H4331 . 107.7 no
C434 . C433 . H4331 . 108.2 no
C432 . C433 . H4332 . 107.0 no
C434 . C433 . H4332 . 107.4 no
H4331 . C433 . H4332 . 109.5 no
C433 . C434 . H4341 . 108.4 no
C433 . C434 . H4342 . 109.6 no
H4341 . C434 . H4342 . 109.5 no
C433 . C434 . H4343 . 110.5 no
H4341 . C434 . H4343 . 109.5 no
H4342 . C434 . H4343 . 109.5 no
N407 . C435 . C436 . 115.4(8) yes
N407 . C435 . H4351 . 107.8 no
C436 . C435 . H4351 . 108.0 no
N407 . C435 . H4352 . 108.0 no
C436 . C435 . H4352 . 108.1 no
H4351 . C435 . H4352 . 109.5 no
C435 . C436 . C437 . 109.3(9) yes
C435 . C436 . H4361 . 109.0 no
C437 . C436 . H4361 . 111.1 no
C435 . C436 . H4362 . 108.9 no
C437 . C436 . H4362 . 109.0 no
H4361 . C436 . H4362 . 109.5 no
C436 . C437 . C438 . 112.9(11) yes
C436 . C437 . H4371 . 108.3 no
C438 . C437 . H4371 . 106.3 no
C436 . C437 . H4372 . 109.9 no
C438 . C437 . H4372 . 110.0 no
H4371 . C437 . H4372 . 109.5 no
C437 . C438 . H4381 . 109.0 no
C437 . C438 . H4382 . 111.6 no
H4381 . C438 . H4382 . 109.5 no
C437 . C438 . H4383 . 107.8 no
H4381 . C438 . H4383 . 109.5 no
H4382 . C438 . H4383 . 109.5 no
C502 . C501 . H5011 . 110.7 no
C502 . C501 . H5012 . 113.6 no
H5011 . C501 . H5012 . 109.5 no
C502 . C501 . H5013 . 103.9 no
H5011 . C501 . H5013 . 109.5 no
H5012 . C501 . H5013 . 109.5 no
O17 . C502 . C501 . 119.45(7) yes
O17 . C502 . H5021 . 105.4 no
C501 . C502 . H5021 . 101.5 no
O17 . C502 . H5022 . 109.2 no
C501 . C502 . H5022 . 111.1 no
H5021 . C502 . H5022 . 109.5 no
O17 . C503 . C504 . 119.44(7) yes
O17 . C503 . H5031 . 107.2 no
C504 . C503 . H5031 . 106.9 no
O17 . C503 . H5032 . 106.9 no
C504 . C503 . H5032 . 106.8 no
H5031 . C503 . H5032 . 109.5 no
C503 . C504 . H5041 . 109.8 no
C503 . C504 . H5042 . 109.3 no
H5041 . C504 . H5042 . 109.5 no
C503 . C504 . H5043 . 109.3 no
H5041 . C504 . H5043 . 109.5 no
H5042 . C504 . H5043 . 109.5 no
C506 . C505 . H5051 . 110.4 no
C506 . C505 . H5052 . 109.3 no
H5051 . C505 . H5052 . 109.5 no
C506 . C505 . H5053 . 108.7 no
H5051 . C505 . H5053 . 109.5 no
H5052 . C505 . H5053 . 109.5 no
O18 . C506 . C505 . 119.44(7) yes
O18 . C506 . H5061 . 106.8 no
C505 . C506 . H5061 . 106.3 no
O18 . C506 . H5062 . 107.8 no
C505 . C506 . H5062 . 106.8 no
H5061 . C506 . H5062 . 109.5 no
O18 . C507 . C508 . 119.45(7) yes
O18 . C507 . H5071 . 107.5 no
C508 . C507 . H5071 . 105.9 no
O18 . C507 . H5072 . 106.9 no
C508 . C507 . H5072 . 107.4 no
H5071 . C507 . H5072 . 109.5 no
C507 . C508 . H5081 . 110.2 no
C507 . C508 . H5082 . 109.9 no
H5081 . C508 . H5082 . 109.5 no
C507 . C508 . H5083 . 108.3 no
H5081 . C508 . H5083 . 109.5 no
H5082 . C508 . H5083 . 109.5 no
C510 . C509 . H5091 . 110.0 no
C510 . C509 . H5092 . 107.6 no
H5091 . C509 . H5092 . 109.5 no
C510 . C509 . H5093 . 110.8 no
H5091 . C509 . H5093 . 109.5 no
H5092 . C509 . H5093 . 109.5 no
O19 . C510 . C509 . 119.46(7) yes
O19 . C510 . H5101 . 108.5 no
C509 . C510 . H5101 . 108.3 no
O19 . C510 . H5102 . 105.6 no
C509 . C510 . H5102 . 105.2 no
H5101 . C510 . H5102 . 109.5 no
O19 . C511 . C512 . 119.46(7) yes
O19 . C511 . H5111 . 103.3 no
C512 . C511 . H5111 . 101.0 no
O19 . C511 . H5112 . 110.7 no
C512 . C511 . H5112 . 111.7 no
H5111 . C511 . H5112 . 109.5 no
C511 . C512 . H5121 . 110.6 no
C511 . C512 . H5122 . 114.3 no
H5121 . C512 . H5122 . 109.5 no
C511 . C512 . H5123 . 103.4 no
H5121 . C512 . H5123 . 109.5 no
H5122 . C512 . H5123 . 109.5 no

loop_
_geom_bond_atom_site_label_1
_geom_bond_site_symmetry_1
_geom_bond_atom_site_label_2
_geom_bond_site_symmetry_2
_geom_bond_distance
_geom_bond_publ_flag
P1 . O6 2_766 1.539(13) yes
P1 . O7 2_766 1.508(10) yes
P1 . O8 2_766 1.488(12) yes
P1 . O6 . 1.539(13) yes
P1 . O7 . 1.508(10) yes
P1 . O8 . 1.488(12) yes
P1 . O6 2_766 1.539(13) yes
P1 . O8 2_766 1.488(12) yes
P1 . O5 2_766 1.479(12) yes
P1 . O5 . 1.479(12) yes
P1 . O6 . 1.539(13) yes
P1 . O8 . 1.488(12) yes
P2 . O15 2_765 1.593(13) yes
P2 . O14 2_765 1.500(13) yes
P2 . O13 2_765 1.475(10) yes
P2 . O13 . 1.475(10) yes
P2 . O14 . 1.500(13) yes
P2 . O15 . 1.593(13) yes
P2 . O15 2_765 1.593(13) yes
P2 . O16 2_765 1.508(12) yes
P2 . O14 2_765 1.500(13) yes
P2 . O14 . 1.500(13) yes
P2 . O15 . 1.593(13) yes
P2 . O16 . 1.508(12) yes
O1 . C407 . 1.211(8) yes
O1 . H1 . 0.950 no
O2 . C407 . 1.273(13) yes
O3 . C408 . 1.318(14) yes
O3 . H3 . 0.950 no
O4 . C408 . 1.235(13) yes
O5 . O6 . 1.739(18) yes
O5 . O8 . 1.84(2) yes
O5 . C411 . 1.616(16) yes
O6 . O8 2_766 1.57(2) yes
O6 . O7 2_766 1.80(2) yes
O6 . O8 2_766 1.57(2) yes
O7 . O8 2_766 1.756(17) yes
O7 . C411 . 1.536(15) yes
O9 . C418 . 1.306(10) yes
O9 . H9 . 0.950 no
O10 . C418 . 1.202(9) yes
O11 . C419 . 1.216(14) yes
O11 . H11 . 0.950 no
O12 . C419 . 1.266(14) yes
O13 . O14 . 1.663(17) yes
O13 . C422 . 1.625(16) yes
O14 . O15 2_765 1.456(19) yes
O14 . O15 2_765 1.456(19) yes
O14 . O16 2_765 1.77(2) yes
O16 . C422 . 1.538(16) yes
O17 . C502 . 1.428(7) yes
O17 . C503 . 1.445(7) yes
O18 . C506 . 1.454(7) yes
O18 . C507 . 1.457(7) yes
O19 . C510 . 1.460(7) yes
O19 . C511 . 1.444(7) yes
N1 . C11 . 1.141(8) yes
N2 . C24 . 1.145(9) yes
N3 . C37 . 1.106(9) yes
N4 . C50 . 1.101(9) yes
N5 . C63 . 1.133(8) yes
N201 . C211 . 1.138(8) yes
N202 . C224 . 1.127(8) yes
N203 . C237 . 1.127(9) yes
N204 . C250 . 1.12(6) yes
N205 . C263 . 1.125(9) yes
N304 . C350 . 1.12(2) yes
N401 . N402 . 1.347(9) yes
N401 . C401 . 1.417(10) yes
N401 . C409 . 1.344(8) yes
N402 . N403 . 1.330(11) yes
N403 . C410 . 1.348(12) yes
N404 . N405 . 1.339(8) yes
N404 . C412 . 1.422(8) yes
N404 . C420 . 1.344(8) yes
N405 . N406 . 1.301(8) yes
N406 . C421 . 1.386(10) yes
N407 . C423 . 1.526(10) yes
N407 . C427 . 1.554(10) yes
N407 . C431 . 1.520(11) yes
N407 . C435 . 1.536(11) yes
C1 . C2 . 1.336(6) yes
C1 . C6 . 1.479(6) yes
C1 . C7 . 1.544(4) yes
C2 . C3 . 1.433(6) yes
C2 . H21 . 0.950 no
C3 . C4 . 1.399(6) yes
C3 . C65 . 1.475(7) yes
C4 . C5 . 1.376(6) yes
C4 . H41 . 0.950 no
C5 . C6 . 1.398(6) yes
C5 . C12 . 1.509(7) yes
C6 . H61 . 0.950 no
C7 . C101 . 1.520(7) yes
C7 . C8 . 1.506(6) yes
C7 . C9 . 1.510(6) yes
C7 . C10 . 1.509(6) yes
C7 . C108 . 1.512(7) yes
C7 . C109 . 1.503(7) yes
C7 . C110 . 1.513(7) yes
C8 . H81 . 0.950 no
C8 . H82 . 0.950 no
C8 . H83 . 0.950 no
C9 . H91 . 0.950 no
C9 . H92 . 0.950 no
C9 . H93 . 0.950 no
C10 . H101 . 0.950 no
C10 . H102 . 0.950 no
C10 . H103 . 0.950 no
C11 . C12 . 1.436(9) yes
C11 . C112 . 1.412(15) yes
C12 . C13 . 1.359(9) yes
C13 . C16 . 1.464(7) yes
C13 . H131 . 0.950 no
C14 . C15 . 1.331(6) yes
C14 . C19 . 1.473(6) yes
C14 . C20 . 1.548(7) yes
C15 . C16 . 1.438(6) yes
C15 . H151 . 0.950 no
C16 . C17 . 1.388(6) yes
C17 . C18 . 1.378(6) yes
C17 . H171 . 0.950 no
C18 . C19 . 1.396(6) yes
C18 . C25 . 1.507(8) yes
C19 . H191 . 0.950 no
C20 . C21 . 1.468(14) yes
C20 . C22 . 1.499(12) yes
C20 . C23 . 1.477(12) yes
C20 . C21 . 1.468(14) yes
C20 . C22 . 1.499(12) yes
C20 . C23 . 1.477(12) yes
C20 . C114 . 1.522(7) yes
C21 . H211 . 0.950 no
C21 . H212 . 0.950 no
C21 . H213 . 0.950 no
C22 . H221 . 0.950 no
C22 . H222 . 0.950 no
C22 . H223 . 0.950 no
C23 . H231 . 0.950 no
C23 . H232 . 0.950 no
C23 . H233 . 0.950 no
C24 . C25 . 1.431(9) yes
C24 . C125 . 1.409(15) yes
C25 . C26 . 1.350(10) yes
C26 . C29 . 1.464(7) yes
C26 . H261 . 0.950 no
C27 . C28 . 1.328(6) yes
C27 . C32 . 1.468(6) yes
C27 . C33 . 1.534(4) yes
C28 . C29 . 1.418(6) yes
C28 . H281 . 0.950 no
C29 . C30 . 1.395(6) yes
C30 . C31 . 1.362(6) yes
C30 . H301 . 0.950 no
C31 . C32 . 1.392(6) yes
C31 . C38 . 1.504(8) yes
C32 . H321 . 0.950 no
C33 . C127 . 1.539(7) yes
C33 . C34 . 1.500(7) yes
C33 . C35 . 1.513(7) yes
C33 . C36 . 1.511(7) yes
C33 . C134 . 1.516(7) yes
C33 . C135 . 1.502(7) yes
C33 . C136 . 1.526(7) yes
C34 . H341 . 0.950 no
C34 . H342 . 0.950 no
C34 . H343 . 0.950 no
C35 . H351 . 0.950 no
C35 . H352 . 0.950 no
C35 . H353 . 0.950 no
C36 . H361 . 0.950 no
C36 . H362 . 0.950 no
C36 . H363 . 0.950 no
C37 . C38 . 1.419(10) yes
C37 . C138 . 1.479(16) yes
C38 . C39 . 1.371(10) yes
C39 . C42 . 1.466(7) yes
C39 . H391 . 0.950 no
C40 . C41 . 1.314(6) yes
C40 . C45 . 1.477(6) yes
C40 . C46 . 1.535(4) yes
C41 . C42 . 1.434(6) yes
C41 . H411 . 0.950 no
C42 . C43 . 1.391(6) yes
C43 . C44 . 1.364(6) yes
C43 . H431 . 0.950 no
C44 . C45 . 1.391(6) yes
C44 . C51 . 1.501(8) yes
C45 . H451 . 0.950 no
C46 . C140 . 1.559(8) yes
C46 . C147 . 1.505(6) yes
C46 . C148 . 1.506(6) yes
C46 . C149 . 1.513(6) yes
C46 . C47 . 1.515(7) yes
C46 . C48 . 1.502(7) yes
C46 . C49 . 1.509(7) yes
C47 . H471 . 0.950 no
C47 . H472 . 0.950 no
C47 . H473 . 0.950 no
C48 . H481 . 0.950 no
C48 . H482 . 0.950 no
C48 . H483 . 0.950 no
C49 . H491 . 0.950 no
C49 . H492 . 0.950 no
C49 . H493 . 0.950 no
C50 . C51 . 1.390(10) yes
C50 . C151 . 1.445(16) yes
C51 . C52 . 1.375(10) yes
C52 . C55 . 1.460(7) yes
C52 . H521 . 0.950 no
C53 . C54 . 1.332(6) yes
C53 . C58 . 1.473(6) yes
C53 . C59 . 1.539(4) yes
C54 . C55 . 1.433(6) yes
C54 . H541 . 0.950 no
C55 . C56 . 1.398(6) yes
C56 . C57 . 1.373(6) yes
C56 . H561 . 0.950 no
C57 . C58 . 1.395(6) yes
C57 . C64 . 1.513(7) yes
C58 . H581 . 0.950 no
C59 . C153 . 1.544(8) yes
C59 . C60 . 1.508(6) yes
C59 . C61 . 1.504(7) yes
C59 . C62 . 1.520(6) yes
C59 . C160 . 1.517(7) yes
C59 . C161 . 1.501(7) yes
C59 . C162 . 1.509(7) yes
C60 . H601 . 0.950 no
C60 . H602 . 0.950 no
C60 . H603 . 0.950 no
C61 . H611 . 0.950 no
C61 . H612 . 0.950 no
C61 . H613 . 0.950 no
C62 . H621 . 0.950 no
C62 . H622 . 0.950 no
C62 . H623 . 0.950 no
C63 . C64 . 1.452(9) yes
C63 . C164 . 1.409(16) yes
C64 . C65 . 1.328(9) yes
C65 . H651 . 0.950 no
C101 . C102 . 1.483(8) yes
C101 . C106 . 1.320(8) yes
C102 . C103 . 1.385(8) yes
C102 . H1021 . 0.950 no
C103 . C104 . 1.369(8) yes
C103 . C164 . 1.518(9) yes
C104 . C105 . 1.395(8) yes
C104 . H1041 . 0.950 no
C105 . C106 . 1.428(8) yes
C105 . C113 . 1.458(9) yes
C106 . H1061 . 0.950 no
C108 . H1081 . 0.950 no
C108 . H1082 . 0.950 no
C108 . H1083 . 0.950 no
C109 . H1091 . 0.950 no
C109 . H1092 . 0.950 no
C109 . H1093 . 0.950 no
C110 . H1101 . 0.950 no
C110 . H1102 . 0.950 no
C110 . H1103 . 0.950 no
C112 . C113 . 1.352(17) yes
C112 . C116 . 1.515(9) yes
C113 . H1131 . 0.950 no
C114 . C115 . 1.489(8) yes
C114 . C119 . 1.312(8) yes
C115 . C116 . 1.395(8) yes
C115 . H1151 . 0.950 no
C116 . C117 . 1.362(8) yes
C117 . C118 . 1.400(8) yes
C117 . H1171 . 0.950 no
C118 . C119 . 1.440(8) yes
C118 . C126 . 1.457(9) yes
C119 . H1191 . 0.950 no
C125 . C126 . 1.337(17) yes
C125 . C129 . 1.515(9) yes
C126 . H1261 . 0.950 no
C127 . C128 . 1.482(8) yes
C127 . C132 . 1.318(8) yes
C128 . C129 . 1.398(8) yes
C128 . H1281 . 0.950 no
C129 . C130 . 1.364(8) yes
C130 . C131 . 1.396(8) yes
C130 . H1301 . 0.950 no
C131 . C132 . 1.434(8) yes
C131 . C139 . 1.462(9) yes
C132 . H1321 . 0.950 no
C134 . H1341 . 0.950 no
C134 . H1342 . 0.950 no
C134 . H1343 . 0.950 no
C135 . H1351 . 0.950 no
C135 . H1352 . 0.950 no
C135 . H1353 . 0.950 no
C136 . H1361 . 0.950 no
C136 . H1362 . 0.950 no
C136 . H1363 . 0.950 no
C138 . C139 . 1.339(17) yes
C138 . C142 . 1.518(9) yes
C139 . H1391 . 0.950 no
C140 . C141 . 1.488(8) yes
C140 . C145 . 1.317(8) yes
C141 . C142 . 1.410(8) yes
C141 . H1411 . 0.950 no
C142 . C143 . 1.362(8) yes
C143 . C144 . 1.402(8) yes
C143 . H1431 . 0.950 no
C144 . C145 . 1.449(8) yes
C144 . C152 . 1.457(9) yes
C145 . H1451 . 0.950 no
C147 . H1471 . 0.950 no
C147 . H1472 . 0.950 no
C147 . H1473 . 0.950 no
C148 . H1481 . 0.950 no
C148 . H1482 . 0.950 no
C148 . H1483 . 0.950 no
C149 . H1491 . 0.950 no
C149 . H1492 . 0.950 no
C149 . H1493 . 0.950 no
C151 . C152 . 1.297(18) yes
C151 . C155 . 1.519(9) yes
C152 . H1521 . 0.950 no
C153 . C154 . 1.486(8) yes
C153 . C158 . 1.321(8) yes
C154 . C155 . 1.398(8) yes
C154 . H1541 . 0.950 no
C155 . C156 . 1.367(8) yes
C156 . C157 . 1.401(8) yes
C156 . H1561 . 0.950 no
C157 . C158 . 1.436(8) yes
C157 . C165 . 1.468(9) yes
C158 . H1581 . 0.950 no
C160 . H1601 . 0.950 no
C160 . H1602 . 0.950 no
C160 . H1603 . 0.950 no
C161 . H1611 . 0.950 no
C161 . H1612 . 0.950 no
C161 . H1613 . 0.950 no
C162 . H1621 . 0.950 no
C162 . H1622 . 0.950 no
C162 . H1623 . 0.950 no
C164 . C165 . 1.329(18) yes
C165 . H1651 . 0.950 no
C201 . C202 . 1.325(8) yes
C201 . C206 . 1.479(8) yes
C201 . C207 . 1.535(8) yes
C202 . C203 . 1.436(8) yes
C202 . H2021 . 0.950 no
C203 . C204 . 1.398(8) yes
C203 . C265 . 1.462(9) yes
C204 . C205 . 1.367(8) yes
C204 . H2041 . 0.950 no
C205 . C206 . 1.397(8) yes
C205 . C212 . 1.502(9) yes
C206 . H2061 . 0.950 no
C207 . C208 . 1.484(10) yes
C207 . C209 . 1.541(12) yes
C207 . C210 . 1.529(10) yes
C207 . C208 . 1.484(10) yes
C207 . C209 . 1.541(12) yes
C207 . C210 . 1.529(10) yes
C207 . C301 . 1.540(6) yes
C208 . H2081 . 0.950 no
C208 . H2082 . 0.950 no
C208 . H2083 . 0.950 no
C209 . H2091 . 0.950 no
C209 . H2092 . 0.950 no
C209 . H2093 . 0.950 no
C210 . H2101 . 0.950 no
C210 . H2102 . 0.950 no
C210 . H2103 . 0.950 no
C211 . C212 . 1.459(16) yes
C211 . C312 . 1.442(9) yes
C212 . C213 . 1.317(19) yes
C213 . C216 . 1.463(9) yes
C213 . H2131 . 0.950 no
C214 . C215 . 1.318(8) yes
C214 . C219 . 1.476(8) yes
C214 . C220 . 1.537(8) yes
C215 . C216 . 1.438(8) yes
C215 . H2151 . 0.950 no
C216 . C217 . 1.390(8) yes
C217 . C218 . 1.365(8) yes
C217 . H2171 . 0.950 no
C218 . C219 . 1.396(8) yes
C218 . C225 . 1.497(10) yes
C219 . H2191 . 0.950 no
C220 . C221 . 1.471(13) yes
C220 . C222 . 1.508(13) yes
C220 . C223 . 1.480(10) yes
C220 . C221 . 1.471(13) yes
C220 . C222 . 1.508(13) yes
C220 . C223 . 1.480(10) yes
C220 . C314 . 1.536(6) yes
C221 . H2211 . 0.950 no
C221 . H2212 . 0.950 no
C221 . H2213 . 0.950 no
C222 . H2221 . 0.950 no
C222 . H2222 . 0.950 no
C222 . H2223 . 0.950 no
C223 . H2231 . 0.950 no
C223 . H2232 . 0.950 no
C223 . H2233 . 0.950 no
C224 . C225 . 1.469(17) yes
C224 . C325 . 1.428(9) yes
C225 . C226 . 1.297(18) yes
C226 . C229 . 1.461(9) yes
C226 . H2261 . 0.950 no
C227 . C228 . 1.322(8) yes
C227 . C232 . 1.476(8) yes
C227 . C233 . 1.540(4) yes
C228 . C229 . 1.448(7) yes
C228 . H2281 . 0.950 no
C229 . C230 . 1.390(8) yes
C230 . C231 . 1.369(8) yes
C230 . H2301 . 0.950 no
C231 . C232 . 1.401(7) yes
C231 . C238 . 1.506(9) yes
C232 . H2321 . 0.950 no
C233 . C327 . 1.539(6) yes
C233 . C334 . 1.523(7) yes
C233 . C335 . 1.496(6) yes
C233 . C336 . 1.513(7) yes
C233 . C234 . 1.511(7) yes
C233 . C235 . 1.506(7) yes
C233 . C236 . 1.511(7) yes
C234 . H2341 . 0.950 no
C234 . H2342 . 0.950 no
C234 . H2343 . 0.950 no
C235 . H2351 . 0.950 no
C235 . H2352 . 0.950 no
C235 . H2353 . 0.950 no
C236 . H2361 . 0.950 no
C236 . H2362 . 0.950 no
C236 . H2363 . 0.950 no
C237 . C238 . 1.457(15) yes
C237 . C338 . 1.400(10) yes
C238 . C239 . 1.300(18) yes
C239 . C242 . 1.462(9) yes
C239 . H2391 . 0.950 no
C240 . C241 . 1.319(8) yes
C240 . C245 . 1.478(8) yes
C240 . C246 . 1.551(8) yes
C241 . C242 . 1.446(8) yes
C241 . H2411 . 0.950 no
C242 . C243 . 1.388(8) yes
C243 . C244 . 1.370(8) yes
C243 . H2431 . 0.950 no
C244 . C245 . 1.397(8) yes
C244 . C251 . 1.514(10) yes
C245 . H2451 . 0.950 no
C246 . C247 . 1.483(12) yes
C246 . C248 . 1.466(14) yes
C246 . C249 . 1.493(11) yes
C246 . C247 . 1.483(12) yes
C246 . C248 . 1.466(14) yes
C246 . C249 . 1.493(11) yes
C246 . C340 . 1.539(6) yes
C247 . H2471 . 0.950 no
C247 . H2472 . 0.950 no
C247 . H2473 . 0.950 no
C248 . H2481 . 0.950 no
C248 . H2482 . 0.950 no
C248 . H2483 . 0.950 no
C249 . H2491 . 0.950 no
C249 . H2492 . 0.950 no
C249 . H2493 . 0.950 no
C250 . C251 . 1.42(4) yes
C251 . C252 . 1.346(17) yes
C252 . C255 . 1.456(9) yes
C252 . H2521 . 0.950 no
C253 . C254 . 1.320(7) yes
C253 . C258 . 1.480(8) yes
C253 . C259 . 1.534(4) yes
C254 . C255 . 1.430(7) yes
C254 . H2541 . 0.950 no
C255 . C256 . 1.398(8) yes
C256 . C257 . 1.364(8) yes
C256 . H2561 . 0.950 no
C257 . C258 . 1.389(8) yes
C257 . C264 . 1.512(9) yes
C258 . H2581 . 0.950 no
C259 . C353 . 1.537(6) yes
C259 . C260 . 1.512(7) yes
C259 . C261 . 1.501(7) yes
C259 . C262 . 1.510(7) yes
C259 . C360 . 1.503(6) yes
C259 . C361 . 1.500(7) yes
C259 . C362 . 1.525(6) yes
C260 . H2601 . 0.950 no
C260 . H2602 . 0.950 no
C260 . H2603 . 0.950 no
C261 . H2611 . 0.950 no
C261 . H2612 . 0.950 no
C261 . H2613 . 0.950 no
C262 . H2621 . 0.950 no
C262 . H2622 . 0.950 no
C262 . H2623 . 0.950 no
C263 . C264 . 1.410(15) yes
C263 . C364 . 1.440(9) yes
C264 . C265 . 1.333(18) yes
C265 . H2651 . 0.950 no
C301 . C302 . 1.475(6) yes
C301 . C306 . 1.332(6) yes
C302 . C303 . 1.401(6) yes
C302 . H3021 . 0.950 no
C303 . C304 . 1.384(6) yes
C303 . C364 . 1.503(8) yes
C304 . C305 . 1.387(6) yes
C304 . H3041 . 0.950 no
C305 . C306 . 1.446(6) yes
C305 . C313 . 1.461(7) yes
C306 . H3061 . 0.950 no
C312 . C313 . 1.339(10) yes
C312 . C316 . 1.505(8) yes
C313 . H3131 . 0.950 no
C314 . C315 . 1.474(6) yes
C314 . C319 . 1.337(6) yes
C315 . C316 . 1.394(6) yes
C315 . H3151 . 0.950 no
C316 . C317 . 1.378(6) yes
C317 . C318 . 1.401(6) yes
C317 . H3171 . 0.950 no
C318 . C319 . 1.430(6) yes
C318 . C326 . 1.466(6) yes
C319 . H3191 . 0.950 no
C325 . C326 . 1.351(10) yes
C325 . C329 . 1.509(8) yes
C326 . H3261 . 0.950 no
C327 . C328 . 1.478(6) yes
C327 . C332 . 1.329(6) yes
C328 . C329 . 1.394(6) yes
C328 . H3281 . 0.950 no
C329 . C330 . 1.371(6) yes
C330 . C331 . 1.403(6) yes
C330 . H3301 . 0.950 no
C331 . C332 . 1.430(6) yes
C331 . C339 . 1.467(7) yes
C332 . H3321 . 0.950 no
C334 . H3341 . 0.950 no
C334 . H3342 . 0.950 no
C334 . H3343 . 0.950 no
C335 . H3351 . 0.950 no
C335 . H3352 . 0.950 no
C335 . H3353 . 0.950 no
C336 . H3361 . 0.950 no
C336 . H3362 . 0.950 no
C336 . H3363 . 0.950 no
C338 . C339 . 1.341(10) yes
C338 . C342 . 1.510(8) yes
C339 . H3391 . 0.950 no
C340 . C341 . 1.459(6) yes
C340 . C345 . 1.341(6) yes
C341 . C342 . 1.394(6) yes
C341 . H3411 . 0.950 no
C342 . C343 . 1.373(6) yes
C343 . C344 . 1.385(6) yes
C343 . H3431 . 0.950 no
C344 . C345 . 1.423(6) yes
C344 . C352 . 1.463(7) yes
C345 . H3451 . 0.950 no
C350 . C351 . 1.48(2) yes
C351 . C352 . 1.329(10) yes
C351 . C355 . 1.506(8) yes
C352 . H3521 . 0.950 no
C353 . C354 . 1.466(6) yes
C353 . C358 . 1.338(6) yes
C354 . C355 . 1.391(6) yes
C354 . H3541 . 0.950 no
C355 . C356 . 1.383(6) yes
C356 . C357 . 1.383(6) yes
C356 . H3561 . 0.950 no
C357 . C358 . 1.435(6) yes
C357 . C365 . 1.470(7) yes
C358 . H3581 . 0.950 no
C360 . H3601 . 0.950 no
C360 . H3602 . 0.950 no
C360 . H3603 . 0.950 no
C361 . H3611 . 0.950 no
C361 . H3612 . 0.950 no
C361 . H3613 . 0.950 no
C362 . H3621 . 0.950 no
C362 . H3622 . 0.950 no
C362 . H3623 . 0.950 no
C364 . C365 . 1.360(10) yes
C365 . H3651 . 0.950 no
C401 . C402 . 1.389(11) yes
C401 . C406 . 1.355(12) yes
C402 . C403 . 1.284(13) yes
C402 . H4021 . 0.950 no
C403 . C404 . 1.319(13) yes
C403 . C407 . 1.602(13) yes
C404 . C405 . 1.475(14) yes
C404 . H4041 . 0.950 no
C405 . C406 . 1.374(12) yes
C405 . C408 . 1.409(16) yes
C406 . H4061 . 0.950 no
C409 . C410 . 1.324(11) yes
C409 . H4091 . 0.950 no
C410 . C411 . 1.511(12) yes
C411 . H4113 . 0.950 no
C411 . H4114 . 0.950 no
C411 . H4111 . 0.950 no
C411 . H4112 . 0.950 no
C412 . C413 . 1.398(9) yes
C412 . C417 . 1.365(10) yes
C413 . C414 . 1.383(10) yes
C413 . H4131 . 0.950 no
C414 . C415 . 1.345(11) yes
C414 . C418 . 1.475(11) yes
C415 . C416 . 1.375(14) yes
C415 . H4151 . 0.950 no
C416 . C417 . 1.411(14) yes
C416 . C419 . 1.452(15) yes
C417 . H4171 . 0.950 no
C420 . C421 . 1.351(11) yes
C420 . H4201 . 0.950 no
C421 . C422 . 1.470(11) yes
C422 . H4221 . 0.950 no
C422 . H4222 . 0.950 no
C422 . H4223 . 0.950 no
C422 . H4224 . 0.950 no
C423 . C424 . 1.510(13) yes
C423 . H4231 . 0.950 no
C423 . H4232 . 0.950 no
C424 . C425 . 1.523(14) yes
C424 . H4241 . 0.950 no
C424 . H4242 . 0.950 no
C425 . C426 . 1.430(15) yes
C425 . H4251 . 0.950 no
C425 . H4252 . 0.950 no
C426 . H4261 . 0.950 no
C426 . H4262 . 0.950 no
C426 . H4263 . 0.950 no
C427 . C428 . 1.458(13) yes
C427 . H4271 . 0.950 no
C427 . H4272 . 0.950 no
C428 . C429 . 1.511(13) yes
C428 . H4281 . 0.950 no
C428 . H4282 . 0.950 no
C429 . C430 . 1.521(15) yes
C429 . H4291 . 0.950 no
C429 . H4292 . 0.950 no
C430 . H4301 . 0.950 no
C430 . H4302 . 0.950 no
C430 . H4303 . 0.950 no
C431 . C432 . 1.471(13) yes
C431 . H4311 . 0.950 no
C431 . H4312 . 0.950 no
C432 . C433 . 1.483(14) yes
C432 . H4321 . 0.950 no
C432 . H4322 . 0.950 no
C433 . C434 . 1.391(17) yes
C433 . H4331 . 0.950 no
C433 . H4332 . 0.950 no
C434 . H4341 . 0.950 no
C434 . H4342 . 0.950 no
C434 . H4343 . 0.950 no
C435 . C436 . 1.501(15) yes
C435 . H4351 . 0.950 no
C435 . H4352 . 0.950 no
C436 . C437 . 1.492(14) yes
C436 . H4361 . 0.950 no
C436 . H4362 . 0.950 no
C437 . C438 . 1.313(15) yes
C437 . H4371 . 0.950 no
C437 . H4372 . 0.950 no
C438 . H4381 . 0.950 no
C438 . H4382 . 0.950 no
C438 . H4383 . 0.950 no
C501 . C502 . 1.174(7) yes
C501 . H5011 . 0.950 no
C501 . H5012 . 0.950 no
C501 . H5013 . 0.950 no
C502 . H5021 . 0.950 no
C502 . H5022 . 0.950 no
C503 . C504 . 1.178(7) yes
C503 . H5031 . 0.950 no
C503 . H5032 . 0.950 no
C504 . H5041 . 0.950 no
C504 . H5042 . 0.950 no
C504 . H5043 . 0.950 no
C505 . C506 . 1.185(7) yes
C505 . H5051 . 0.950 no
C505 . H5052 . 0.950 no
C505 . H5053 . 0.950 no
C506 . H5061 . 0.950 no
C506 . H5062 . 0.950 no
C507 . C508 . 1.185(7) yes
C507 . H5071 . 0.950 no
C507 . H5072 . 0.950 no
C508 . H5081 . 0.950 no
C508 . H5082 . 0.950 no
C508 . H5083 . 0.950 no
C509 . C510 . 1.178(7) yes
C509 . H5091 . 0.950 no
C509 . H5092 . 0.950 no
C509 . H5093 . 0.950 no
C510 . H5101 . 0.950 no
C510 . H5102 . 0.950 no
C511 . C512 . 1.179(7) yes
C511 . H5111 . 0.950 no
C511 . H5112 . 0.950 no
C512 . H5121 . 0.950 no
C512 . H5122 . 0.950 no
C512 . H5123 . 0.950 no

loop_
_geom_torsion_atom_site_label_1
_geom_torsion_atom_site_label_2
_geom_torsion_atom_site_label_3
_geom_torsion_atom_site_label_4
_geom_torsion
_geom_torsion_site_symmetry_1
_geom_torsion_site_symmetry_2
_geom_torsion_site_symmetry_3
_geom_torsion_site_symmetry_4
_geom_torsion_publ_flag
O6 P1 O5 O7 -118.5(10) . . . . no
O6 P1 O5 C411 -116.2(13) . . . . no
O7 P1 O5 O6 118.5(10) . . . . no
O7 P1 O5 C411 2.2(10) . . . . no
O8 P1 O5 O6 -126.0(9) . . . . no
O8 P1 O5 O7 115.5(9) . . . . no
O8 P1 O5 C411 117.8(11) . . . . no
O7 P1 O6 O5 -60.0(9) . . . . no
O8 P1 O6 O5 62.3(11) . . . . no
O5 P1 O7 C411 -2.4(10) . . . . no
O6 P1 O7 O5 60.4(9) . . . . no
O6 P1 O7 C411 58.0(12) . . . . no
O8 P1 O7 O5 -67.4(10) . . . . no
O8 P1 O7 C411 -69.8(12) . . . . no
O16 P2 O13 O14 120.0(10) . . . . no
O16 P2 O13 C422 5.1(9) . . . . no
O15 P2 O14 O13 59.3(10) . . . . no
O16 P2 O14 O13 -58.8(8) . . . . no
O13 P2 O16 C422 -5.5(10) . . . . no
O14 P2 O16 O13 57.6(9) . . . . no
O14 P2 O16 C422 52.1(12) . . . . no
O15 P2 O16 O13 -74.2(8) . . . . no
O15 P2 O16 C422 -79.7(11) . . . . no
O14 P2 O13 O16 -120.0(10) . . . . no
O14 P2 O13 C422 -114.9(11) . . . . no
O15 P2 O13 O14 -133.5(9) . . . . no
O15 P2 O13 O16 106.5(9) . . . . no
O15 P2 O13 C422 111.6(10) . . . . no
O6 O5 C411 C410 -170.2(12) . . . . no
O6 O5 C411 O7 -65.0(13) . . . . no
O6 O5 O7 C411 130.3(12) . . . . no
O7 O5 C411 C410 -105.2(10) . . . . no
O6 O5 O7 P1 -47.1(8) . . . . no
O7 O5 O6 P1 46.8(8) . . . . no
C411 O5 O6 P1 94.7(12) . . . . no
P1 O5 O7 C411 177.5(11) . . . . no
P1 O5 C411 O7 -2.3(10) . . . . no
P1 O5 C411 C410 -107.5(11) . . . . no
C411 O5 O7 P1 -177.5(11) . . . . no
P1 O7 C411 O5 2.3(10) . . . . no
P1 O7 C411 C410 99.0(11) . . . . no
O5 O7 C411 C410 96.7(10) . . . . no
P2 O13 C422 C421 -108.2(10) . . . . no
O14 O13 C422 O16 -68.0(12) . . . . no
O16 O13 C422 C421 -103.0(10) . . . . no
O16 O13 O14 P2 45.9(7) . . . . no
O14 O13 C422 C421 -171.0(10) . . . . no
P2 O13 O16 C422 174.2(10) . . . . no
O14 O13 O16 P2 -46.5(7) . . . . no
O14 O13 O16 C422 127.7(11) . . . . no
C422 O13 O16 P2 -174.2(10) . . . . no
P2 O13 C422 O16 -5.2(9) . . . . no
C422 O13 O14 P2 95.2(11) . . . . no
P2 O16 C422 O13 5.2(9) . . . . no
O13 O16 C422 C421 101.8(11) . . . . no
P2 O16 C422 C421 106.9(12) . . . . no
C502 O17 C503 C504 80(2) . . . . no
C503 O17 C502 C501 -175.2(15) . . . . no
C507 O18 C506 C505 -169(2) . . . . no
C506 O18 C507 C508 165(2) . . . . no
C511 O19 C510 C509 89(2) . . . . no
C510 O19 C511 C512 -161.0(18) . . . . no
C401 N401 N402 N403 -178.2(9) . . . . no
C409 N401 N402 N403 -0.9(11) . . . . no
N402 N401 C401 C402 19.4(14) . . . . no
N402 N401 C401 C406 -156.6(10) . . . . no
C409 N401 C401 C402 -157.3(9) . . . . no
C401 N401 C409 C410 177.9(10) . . . . no
C409 N401 C401 C406 26.8(15) . . . . no
N402 N401 C409 C410 0.8(11) . . . . no
N401 N402 N403 C410 0.6(13) . . . . no
N402 N403 C410 C411 178.8(10) . . . . no
N402 N403 C410 C409 -0.1(13) . . . . no
C6 C1 C7 C8 -66.5(9) . . . . no
C2 C1 C7 C10 -136.7(8) . . . . no
C2 C1 C6 C5 4.3(14) . . . . no
C6 C1 C2 C3 -5.0(12) . . . . no
C7 C1 C2 C3 -179.5(6) . . . . no
C6 C1 C7 C10 48.5(9) . . . . no
C7 C1 C6 C5 179.4(8) . . . . no
C2 C1 C7 C8 108.3(8) . . . . no
C2 C1 C7 C9 -14.2(10) . . . . no
C6 C1 C7 C9 171.1(8) . . . . no
C1 C2 C3 C4 1.3(11) . . . . no
C1 C2 C3 C65 -177.6(7) . . . . no
C4 C3 C65 C64 159.0(8) . . . . no
C2 C3 C65 C64 -22.1(12) . . . . no
C2 C3 C4 C5 3.4(11) . . . . no
C65 C3 C4 C5 -177.7(6) . . . . no
C420 N404 C412 C413 -155.9(8) . . . . no
N405 N404 C420 C421 2.1(9) . . . . no
C420 N404 C412 C417 23.8(12) . . . . no
C3 C4 C5 C12 -179.9(7) . . . . no
C420 N404 N405 N406 -1.9(9) . . . . no
N405 N404 C412 C413 17.7(10) . . . . no
N405 N404 C412 C417 -162.7(7) . . . . no
C412 N404 N405 N406 -176.5(6) . . . . no
C412 N404 C420 C421 176.1(8) . . . . no
C3 C4 C5 C6 -4.0(11) . . . . no
C6 C5 C12 C11 8.8(11) . . . . no
C4 C5 C6 C1 0.3(13) . . . . no
C12 C5 C6 C1 176.3(8) . . . . no
C4 C5 C12 C11 -175.2(6) . . . . no
C4 C5 C12 C13 6.2(11) . . . . no
N404 N405 N406 C421 0.9(9) . . . . no
C6 C5 C12 C13 -169.8(9) . . . . no
N405 N406 C421 C422 177.5(9) . . . . no
N405 N406 C421 C420 0.4(10) . . . . no
C11 C12 C13 C16 3.0(14) . . . . no
C5 C12 C13 C16 -178.5(7) . . . . no
C12 C13 C16 C17 165.9(8) . . . . no
C12 C13 C16 C15 -14.7(14) . . . . no
C20 C14 C15 C16 -179.3(8) . . . . no
C19 C14 C20 C22 42.4(11) . . . . no
C19 C14 C20 C23 163.7(9) . . . . no
C19 C14 C20 C21 -73.4(11) . . . . no
C19 C14 C15 C16 -5.2(15) . . . . no
C15 C14 C20 C22 -143.2(10) . . . . no
C15 C14 C20 C23 -21.9(13) . . . . no
C15 C14 C19 C18 6.5(16) . . . . no
C20 C14 C19 C18 -178.9(8) . . . . no
C15 C14 C20 C21 101.0(11) . . . . no
C14 C15 C16 C17 1.0(12) . . . . no
C14 C15 C16 C13 -178.4(9) . . . . no
C15 C16 C17 C18 2.1(11) . . . . no
C13 C16 C17 C18 -178.5(7) . . . . no
C16 C17 C18 C19 -0.7(12) . . . . no
C16 C17 C18 C25 -177.2(7) . . . . no
C17 C18 C19 C14 -3.4(14) . . . . no
C19 C18 C25 C26 -163.5(9) . . . . no
C19 C18 C25 C24 20.3(11) . . . . no
C25 C18 C19 C14 173.1(9) . . . . no
C17 C18 C25 C24 -163.2(7) . . . . no
C17 C18 C25 C26 13.0(13) . . . . no
C18 C25 C26 C29 -175.8(8) . . . . no
C24 C25 C26 C29 -0.1(15) . . . . no
C25 C26 C29 C30 159.6(8) . . . . no
C25 C26 C29 C28 -19.0(13) . . . . no
C33 C27 C32 C31 176.8(7) . . . . no
C32 C27 C33 C136 62.1(9) . . . . no
C32 C27 C33 C135 -60.5(10) . . . . no
C28 C27 C32 C31 0.9(12) . . . . no
C28 C27 C33 C136 -122.2(9) . . . . no
C28 C27 C33 C134 -7.3(10) . . . . no
C28 C27 C33 C135 115.3(10) . . . . no
C32 C27 C28 C29 0.3(11) . . . . no
C33 C27 C28 C29 -175.2(6) . . . . no
C32 C27 C33 C134 177.0(8) . . . . no
C27 C28 C29 C30 -1.9(11) . . . . no
C27 C28 C29 C26 176.6(7) . . . . no
C28 C29 C30 C31 2.4(11) . . . . no
C26 C29 C30 C31 -176.2(6) . . . . no
C29 C30 C31 C32 -1.3(11) . . . . no
C29 C30 C31 C38 178.1(7) . . . . no
C38 C31 C32 C27 -179.8(7) . . . . no
C30 C31 C32 C27 -0.4(12) . . . . no
C30 C31 C38 C39 18.2(12) . . . . no
C32 C31 C38 C37 18.3(11) . . . . no
C32 C31 C38 C39 -162.4(9) . . . . no
C30 C31 C38 C37 -161.1(7) . . . . no
C37 C38 C39 C42 3.3(16) . . . . no
C31 C38 C39 C42 -175.9(8) . . . . no
C38 C39 C42 C43 155.2(9) . . . . no
C38 C39 C42 C41 -24.8(15) . . . . no
C46 C40 C45 C44 -179.0(7) . . . . no
C41 C40 C46 C147 111.8(8) . . . . no
C41 C40 C46 C149 -133.3(9) . . . . no
C45 C40 C46 C147 -65.1(8) . . . . no
C41 C40 C46 C148 -10.8(10) . . . . no
C41 C40 C45 C44 4.0(13) . . . . no
C45 C40 C41 C42 -0.7(13) . . . . no
C46 C40 C41 C42 -177.5(7) . . . . no
C45 C40 C46 C148 172.3(7) . . . . no
C45 C40 C46 C149 49.8(9) . . . . no
C40 C41 C42 C43 -2.6(13) . . . . no
C40 C41 C42 C39 177.4(8) . . . . no
C41 C42 C43 C44 2.6(13) . . . . no
C39 C42 C43 C44 -177.3(8) . . . . no
C42 C43 C44 C45 0.7(13) . . . . no
C42 C43 C44 C51 177.6(8) . . . . no
C45 C44 C51 C52 -165.4(9) . . . . no
C51 C44 C45 C40 179.1(8) . . . . no
C43 C44 C51 C50 -162.4(8) . . . . no
C43 C44 C51 C52 17.7(13) . . . . no
C45 C44 C51 C50 14.5(12) . . . . no
C43 C44 C45 C40 -3.9(13) . . . . no
C50 C51 C52 C55 3.4(15) . . . . no
C44 C51 C52 C55 -176.8(8) . . . . no
C51 C52 C55 C54 -23.4(14) . . . . no
C51 C52 C55 C56 153.6(9) . . . . no
C54 C53 C58 C57 6.5(11) . . . . no
C58 C53 C59 C62 60.5(8) . . . . no
C59 C53 C54 C55 179.5(6) . . . . no
C58 C53 C59 C60 175.5(6) . . . . no
C59 C53 C58 C57 -177.1(6) . . . . no
C54 C53 C59 C62 -123.2(8) . . . . no
C54 C53 C59 C60 -8.2(9) . . . . no
C58 C53 C59 C61 -61.9(8) . . . . no
C58 C53 C54 C55 -4.5(11) . . . . no
C54 C53 C59 C61 114.4(8) . . . . no
C53 C54 C55 C56 0.3(11) . . . . no
C53 C54 C55 C52 177.1(7) . . . . no
C52 C55 C56 C57 -175.1(6) . . . . no
C54 C55 C56 C57 2.1(10) . . . . no
C55 C56 C57 C64 179.1(6) . . . . no
C55 C56 C57 C58 0.1(10) . . . . no
C56 C57 C64 C65 11.8(11) . . . . no
C56 C57 C58 C53 -4.2(10) . . . . no
C64 C57 C58 C53 176.8(6) . . . . no
C56 C57 C64 C63 -164.6(6) . . . . no
C58 C57 C64 C65 -169.2(7) . . . . no
C58 C57 C64 C63 14.4(10) . . . . no
C63 C64 C65 C3 -2.0(13) . . . . no
C57 C64 C65 C3 -178.0(7) . . . . no
C427 N407 C435 C436 55.5(13) . . . . no
C427 N407 C431 C432 -60.4(11) . . . . no
C423 N407 C435 C436 -62.0(14) . . . . no
C431 N407 C423 C424 59.0(12) . . . . no
C435 N407 C431 C432 178.8(10) . . . . no
C431 N407 C427 C428 -57.2(12) . . . . no
C435 N407 C427 C428 61.3(12) . . . . no
C423 N407 C431 C432 56.0(12) . . . . no
C423 N407 C427 C428 -177.6(10) . . . . no
C435 N407 C423 C424 -61.6(12) . . . . no
C427 N407 C423 C424 177.6(9) . . . . no
C431 N407 C435 C436 175.0(11) . . . . no
C208 C207 C301 C302 27.0(10) . . . . no
C208 C207 C301 C306 -155.2(9) . . . . no
C209 C207 C301 C302 -97.8(9) . . . . no
C210 C207 C301 C302 147.5(8) . . . . no
C209 C207 C301 C306 80.0(10) . . . . no
C210 C207 C301 C306 -34.7(11) . . . . no
C221 C220 C314 C315 52.6(9) . . . . no
C221 C220 C314 C319 -131.8(9) . . . . no
C223 C220 C314 C315 177.5(7) . . . . no
C222 C220 C314 C315 -62.8(9) . . . . no
C223 C220 C314 C319 -6.9(11) . . . . no
C222 C220 C314 C319 112.8(9) . . . . no
C335 C233 C327 C328 -177.7(7) . . . . no
C336 C233 C327 C328 -54.9(10) . . . . no
C336 C233 C327 C332 123.5(10) . . . . no
C334 C233 C327 C332 -122.5(9) . . . . no
C335 C233 C327 C332 0.6(11) . . . . no
C334 C233 C327 C328 59.1(9) . . . . no
C247 C246 C340 C341 45.0(11) . . . . no
C247 C246 C340 C345 -140.1(11) . . . . no
C248 C246 C340 C341 -73.4(11) . . . . no
C249 C246 C340 C341 162.4(9) . . . . no
C248 C246 C340 C345 101.5(11) . . . . no
C249 C246 C340 C345 -22.7(13) . . . . no
C360 C259 C353 C358 -1.1(10) . . . . no
C361 C259 C353 C358 121.3(9) . . . . no
C360 C259 C353 C354 178.6(6) . . . . no
C362 C259 C353 C354 61.7(8) . . . . no
C361 C259 C353 C354 -59.0(9) . . . . no
C362 C259 C353 C358 -118.0(9) . . . . no
C302 C301 C306 C305 -0.1(13) . . . . no
C207 C301 C302 C303 178.8(7) . . . . no
C207 C301 C306 C305 -177.8(7) . . . . no
C306 C301 C302 C303 0.9(14) . . . . no
C301 C302 C303 C364 177.8(8) . . . . no
C301 C302 C303 C304 -1.1(12) . . . . no
C364 C303 C304 C305 -178.4(7) . . . . no
C302 C303 C364 C263 19.0(11) . . . . no
C302 C303 C304 C305 0.4(11) . . . . no
C304 C303 C364 C263 -162.2(7) . . . . no
C302 C303 C364 C365 -159.2(8) . . . . no
C304 C303 C364 C365 19.7(12) . . . . no
C303 C304 C305 C306 0.4(11) . . . . no
C303 C304 C305 C313 178.2(6) . . . . no
C304 C305 C306 C301 -0.6(12) . . . . no
C313 C305 C306 C301 -178.1(8) . . . . no
C304 C305 C313 C312 170.7(8) . . . . no
C306 C305 C313 C312 -11.6(13) . . . . no
C316 C312 C313 C305 -179.0(7) . . . . no
C211 C312 C313 C305 0.2(14) . . . . no
C313 C312 C316 C315 -177.7(8) . . . . no
C211 C312 C316 C317 -178.8(6) . . . . no
C313 C312 C316 C317 0.5(11) . . . . no
C211 C312 C316 C315 3.0(10) . . . . no
C315 C314 C319 C318 -4.5(12) . . . . no
C220 C314 C319 C318 -179.8(7) . . . . no
C220 C314 C315 C316 -176.9(7) . . . . no
C319 C314 C315 C316 7.4(12) . . . . no
C314 C315 C316 C312 173.6(7) . . . . no
C314 C315 C316 C317 -4.7(11) . . . . no
C312 C316 C317 C318 -178.8(6) . . . . no
C315 C316 C317 C318 -0.6(10) . . . . no
C316 C317 C318 C319 3.6(10) . . . . no
C316 C317 C318 C326 -179.0(6) . . . . no
C326 C318 C319 C314 -178.1(7) . . . . no
C317 C318 C326 C325 157.6(8) . . . . no
C317 C318 C319 C314 -0.9(11) . . . . no
C319 C318 C326 C325 -25.1(12) . . . . no
C326 C325 C329 C328 -169.2(8) . . . . no
C329 C325 C326 C318 -179.8(7) . . . . no
C326 C325 C329 C330 14.2(12) . . . . no
C224 C325 C329 C330 -164.9(7) . . . . no
C224 C325 C326 C318 -0.8(14) . . . . no
C224 C325 C329 C328 11.8(11) . . . . no
C233 C327 C328 C329 -177.5(7) . . . . no
C332 C327 C328 C329 4.1(13) . . . . no
C328 C327 C332 C331 -0.3(12) . . . . no
C233 C327 C332 C331 -178.6(6) . . . . no
C327 C328 C329 C330 -4.3(12) . . . . no
C327 C328 C329 C325 179.0(8) . . . . no
C325 C329 C330 C331 177.5(6) . . . . no
C328 C329 C330 C331 0.8(11) . . . . no
C329 C330 C331 C332 3.1(10) . . . . no
C329 C330 C331 C339 -173.9(6) . . . . no
C332 C331 C339 C338 -19.0(12) . . . . no
C339 C331 C332 C327 173.4(7) . . . . no
C330 C331 C339 C338 157.8(8) . . . . no
C330 C331 C332 C327 -3.3(11) . . . . no
C237 C338 C342 C343 -170.3(7) . . . . no
C339 C338 C342 C341 -175.1(8) . . . . no
C342 C338 C339 C331 -174.8(7) . . . . no
C237 C338 C342 C341 7.0(11) . . . . no
C339 C338 C342 C343 7.6(12) . . . . no
C237 C338 C339 C331 3.0(14) . . . . no
C341 C340 C345 C344 -1.6(14) . . . . no
C345 C340 C341 C342 5.2(14) . . . . no
C246 C340 C345 C344 -176.2(8) . . . . no
C246 C340 C341 C342 -179.7(8) . . . . no
C340 C341 C342 C338 179.9(8) . . . . no
C340 C341 C342 C343 -2.7(12) . . . . no
C341 C342 C343 C344 -3.3(10) . . . . no
C338 C342 C343 C344 174.0(7) . . . . no
C342 C343 C344 C352 -173.3(6) . . . . no
C342 C343 C344 C345 7.0(10) . . . . no
C343 C344 C345 C340 -4.5(12) . . . . no
C343 C344 C352 C351 161.3(8) . . . . no
C352 C344 C345 C340 175.9(8) . . . . no
C345 C344 C352 C351 -19.0(13) . . . . no
C352 C351 C355 C356 16.9(11) . . . . no
C350 C351 C355 C354 25.3(12) . . . . no
C352 C351 C355 C354 -164.6(8) . . . . no
C355 C351 C352 C344 -174.8(7) . . . . no
C350 C351 C355 C356 -153.2(10) . . . . no
C350 C351 C352 C344 -5.8(16) . . . . no
C358 C353 C354 C355 2.4(11) . . . . no
C354 C353 C358 C357 1.5(12) . . . . no
C259 C353 C358 C357 -178.8(6) . . . . no
C259 C353 C354 C355 -177.4(6) . . . . no
C353 C354 C355 C351 178.2(7) . . . . no
C353 C354 C355 C356 -3.4(10) . . . . no
C354 C355 C356 C357 0.4(9) . . . . no
C351 C355 C356 C357 178.9(6) . . . . no
C355 C356 C357 C358 3.6(9) . . . . no
C355 C356 C357 C365 -177.2(6) . . . . no
C356 C357 C358 C353 -4.5(11) . . . . no
C358 C357 C365 C364 -20.3(12) . . . . no
C356 C357 C365 C364 160.5(8) . . . . no
C365 C357 C358 C353 176.3(7) . . . . no
C303 C364 C365 C357 -177.7(7) . . . . no
C263 C364 C365 C357 4.3(14) . . . . no
C406 C401 C402 C403 -3.3(17) . . . . no
N401 C401 C406 C405 -179.0(9) . . . . no
N401 C401 C402 C403 -179.2(10) . . . . no
C402 C401 C406 C405 5.3(15) . . . . no
C401 C402 C403 C407 -176.0(10) . . . . no
C401 C402 C403 C404 -2.7(18) . . . . no
C404 C403 C407 O2 164.8(12) . . . . no
C402 C403 C407 O2 -22.0(17) . . . . no
C402 C403 C407 O1 171.5(12) . . . . no
C402 C403 C404 C405 6.1(18) . . . . no
C407 C403 C404 C405 179.5(10) . . . . no
C404 C403 C407 O1 -1.7(17) . . . . no
C403 C404 C405 C408 171.0(13) . . . . no
C403 C404 C405 C406 -3.9(16) . . . . no
C404 C405 C406 C401 -1.8(15) . . . . no
C406 C405 C408 O3 -12.8(19) . . . . no
C408 C405 C406 C401 -176.8(11) . . . . no
C404 C405 C408 O3 172.5(11) . . . . no
C406 C405 C408 O4 177.7(14) . . . . no
C404 C405 C408 O4 3(2) . . . . no
N401 C409 C410 N403 -0.5(12) . . . . no
N401 C409 C410 C411 -179.2(11) . . . . no
N403 C410 C411 O7 -121.6(12) . . . . no
C409 C410 C411 O5 125.6(13) . . . . no
N403 C410 C411 O5 -53.0(14) . . . . no
C409 C410 C411 O7 57.1(16) . . . . no
N404 C412 C413 C414 179.3(7) . . . . no
C413 C412 C417 C416 0.2(14) . . . . no
N404 C412 C417 C416 -179.5(9) . . . . no
C417 C412 C413 C414 -0.4(11) . . . . no
C412 C413 C414 C415 -1.2(12) . . . . no
C412 C413 C414 C418 -178.0(7) . . . . no
C413 C414 C418 O9 -6.2(12) . . . . no
C413 C414 C415 C416 3.0(15) . . . . no
C413 C414 C418 O10 176.1(9) . . . . no
C415 C414 C418 O9 176.9(8) . . . . no
C418 C414 C415 C416 179.9(10) . . . . no
C415 C414 C418 O10 -0.8(15) . . . . no
C414 C415 C416 C419 174.9(11) . . . . no
C414 C415 C416 C417 -3.2(18) . . . . no
C415 C416 C417 C412 1.6(17) . . . . no
C417 C416 C419 O12 -13(2) . . . . no
C415 C416 C419 O11 -2(2) . . . . no
C419 C416 C417 C412 -176.5(11) . . . . no
C417 C416 C419 O11 175.7(13) . . . . no
C415 C416 C419 O12 169.3(12) . . . . no
N404 C420 C421 C422 -178.3(10) . . . . no
N404 C420 C421 N406 -1.5(10) . . . . no
C420 C421 C422 O13 121.2(12) . . . . no
N406 C421 C422 O13 -55.2(12) . . . . no
C420 C421 C422 O16 51.7(16) . . . . no
N406 C421 C422 O16 -124.7(11) . . . . no
N407 C423 C424 C425 -176.3(10) . . . . no
C423 C424 C425 C426 171.8(13) . . . . no
N407 C427 C428 C429 -171.9(9) . . . . no
C427 C428 C429 C430 -174.9(11) . . . . no
N407 C431 C432 C433 -178.7(11) . . . . no
C431 C432 C433 C434 -176.8(14) . . . . no
N407 C435 C436 C437 -179.4(12) . . . . no
C435 C436 C437 C438 170.9(14) . . . . no
